data_1569355
loop_
_publ_author_name
'Xie, Meiling'
'Shi, Yanan'
'Zhu, Lingyun'
'Zhang, Jianqi'
'Cheng, Qian'
'Zhang, Hao'
'Yan, Yangjun'
'Zhu, Mingquan'
'Zhou, Huiqiong'
'Lu, Kun'
'Wei, Zhixiang'

_publ_section_title
;
 Selective halogenation of central and end-units of nonfullerene acceptors
 enables enhanced molecular packing and photovoltaic performance
;
_journal_issue 8
_journal_name_full 'Energy &amp; Environmental Science'
_journal_page_first 3543
_journal_page_last 3551
_journal_paper_doi 10.1039/D3EE01333B
_journal_volume 16
_journal_year 2023
_chemical_formula_sum 'C104 H110 F6 N8 O2 S4'
_chemical_formula_weight 1884.10
_chemical_name_systematic Qx-o-4F
_space_group_crystal_system monoclinic
_space_group_IT_number 14
_space_group_name_Hall '-P 2ybc'
_space_group_name_H-M_alt 'P 1 21/c 1'
_atom_sites_solution_hydrogens mixed
_atom_sites_solution_primary dual
_audit_creation_method SHELXL-2014/7
_audit_update_record
;
2023-04-01 deposited with the CCDC.	2023-06-27 downloaded from the CCDC.
;
_cell_angle_alpha 90
_cell_angle_beta 98.0928(17)
_cell_angle_gamma 90
_cell_formula_units_Z 8
_cell_length_a 22.0344(4)
_cell_length_b 27.1704(4)
_cell_length_c 38.5671(7)
_cell_measurement_reflns_used 44521
_cell_measurement_temperature 180.00(10)
_cell_measurement_theta_max 27.6780
_cell_measurement_theta_min 1.5060
_cell_volume 22859.5(7)
_computing_structure_refinement 'SHELXL-2014/7 (Sheldrick, 2014)'
_diffrn_ambient_environment N~2~
_diffrn_ambient_temperature 180.00(10)
_diffrn_detector 'Hybrid Pixel Array Detector'
_diffrn_detector_area_resol_mean 10.0000
_diffrn_detector_type HyPix
_diffrn_measured_fraction_theta_full 0.999
_diffrn_measured_fraction_theta_max 0.999
_diffrn_measurement_device 'four-circle diffractometer'
_diffrn_measurement_device_type 'XtaLAB Synergy R, DW system, HyPix'
_diffrn_radiation_monochromator mirror
_diffrn_radiation_probe x-ray
_diffrn_radiation_type 'Mo K\a'
_diffrn_radiation_wavelength 0.71073
_diffrn_reflns_av_R_equivalents 0.0285
_diffrn_reflns_av_unetI/netI 0.0344
_diffrn_reflns_Laue_measured_fraction_full 0.999
_diffrn_reflns_Laue_measured_fraction_max 0.999
_diffrn_reflns_limit_h_max 24
_diffrn_reflns_limit_h_min -26
_diffrn_reflns_limit_k_max 32
_diffrn_reflns_limit_k_min -32
_diffrn_reflns_limit_l_max 45
_diffrn_reflns_limit_l_min -38
_diffrn_reflns_number 111895
_diffrn_reflns_point_group_measured_fraction_full 0.999
_diffrn_reflns_point_group_measured_fraction_max 0.999
_diffrn_reflns_theta_full 25.027
_diffrn_reflns_theta_max 25.027
_diffrn_reflns_theta_min 1.499
_diffrn_source 'Rotating-anode X-ray tube'
_diffrn_source_type 'Rigaku (Mo) X-ray Source'
_exptl_absorpt_coefficient_mu 0.220
_exptl_absorpt_correction_T_max 1.00000
_exptl_absorpt_correction_T_min 0.89125
_exptl_absorpt_correction_type multi-scan
_exptl_absorpt_process_details
;
CrysAlisPro 1.171.42.72a (Rigaku Oxford Diffraction, 2022)
Empirical absorption correction using spherical harmonics,
implemented in SCALE3 ABSPACK scaling algorithm.
;
_exptl_crystal_colour brown
_exptl_crystal_density_diffrn 1.095
_exptl_crystal_description block
_exptl_crystal_F_000 7928
_exptl_crystal_size_max 0.28
_exptl_crystal_size_mid 0.22
_exptl_crystal_size_min 0.20
_refine_diff_density_max 1.435
_refine_diff_density_min -0.631
_refine_diff_density_rms 0.078
_refine_ls_extinction_method none
_refine_ls_goodness_of_fit_ref 1.088
_refine_ls_hydrogen_treatment mixed
_refine_ls_matrix_type full
_refine_ls_number_parameters 2429
_refine_ls_number_reflns 40359
_refine_ls_number_restraints 1371
_refine_ls_restrained_S_all 1.101
_refine_ls_R_factor_all 0.1246
_refine_ls_R_factor_gt 0.1023
_refine_ls_shift/su_max 0.006
_refine_ls_shift/su_mean 0.000
_refine_ls_structure_factor_coef Fsqd
_refine_ls_weighting_details 'w=1/[\s^2^(Fo^2^)+(0.0420P)^2^+65.0000P] where P=(Fo^2^+2Fc^2^)/3'
_refine_ls_weighting_scheme calc
_refine_ls_wR_factor_gt 0.2314
_refine_ls_wR_factor_ref 0.2430
_reflns_Friedel_coverage 0.000
_reflns_number_gt 29508
_reflns_number_total 40359
_reflns_threshold_expression 'I > 2\s(I)'
_cod_data_source_file d3ee01333b2.cif
_cod_data_source_block 150_sq
_cod_depositor_comments 'Adding full bibliography for 1569354--1569355.cif.'
_cod_original_cell_volume 22859.6(7)
_cod_original_sg_symbol_H-M 'P 21/c'
_cod_database_code 1569355
_shelx_shelxl_version_number 2014/7
_shelx_space_group_comment
;
The symmetry employed for this shelxl refinement is uniquely defined
by the following loop, which should always be used as a source of
symmetry information in preference to the above space-group names.
They are only intended as comments.
;
_oxdiff_exptl_absorpt_empirical_full_min 0.845
_oxdiff_exptl_absorpt_empirical_full_max 1.230
_oxdiff_exptl_absorpt_empirical_details
;
Empirical correction (ABSPACK) includes:
- Absorption correction using spherical harmonics
- Frame scaling
;

loop_
_space_group_symop_operation_xyz
'x, y, z'
'-x, y+1/2, -z+1/2'
'-x, -y, -z'
'x, -y-1/2, z-1/2'

loop_
_atom_site_label
_atom_site_type_symbol
_atom_site_fract_x
_atom_site_fract_y
_atom_site_fract_z
_atom_site_U_iso_or_equiv
_atom_site_adp_type
_atom_site_occupancy
_atom_site_site_symmetry_order
_atom_site_calc_flag
_atom_site_refinement_flags_posn
_atom_site_refinement_flags_adp
_atom_site_refinement_flags_occupancy
_atom_site_disorder_assembly
_atom_site_disorder_group
Cl1 Cl 0.8505(2) 0.64090(14) 0.35264(12) 0.242(2) Uani 1 1 d . . . . .
Cl2 Cl 0.7894(3) 0.60093(19) 0.40488(12) 0.299(3) Uani 1 1 d . . . . .
Cl3 Cl 0.78221(16) 0.70640(12) 0.38939(9) 0.1866(13) Uani 1 1 d . . . . .
C401 C 0.7897(6) 0.6456(4) 0.3751(2) 0.173(5) Uani 1 1 d . . . . .
H401 H 0.7527 0.6396 0.3574 0.207 Uiso 1 1 calc R U . . .
Cl4 Cl 0.558(2) 1.4382(9) 0.2559(8) 0.160(2) Uani 0.256(4) 1 d D . P A 2
Cl5 Cl 0.5261(5) 1.3340(4) 0.2596(3) 0.160(2) Uani 0.256(4) 1 d D . P A 2
Cl6 Cl 0.5416(6) 1.3842(5) 0.3182(3) 0.160(2) Uani 0.256(4) 1 d D . P A 2
C402 C 0.5204(19) 1.3921(8) 0.2742(6) 0.164(5) Uani 0.256(4) 1 d D . P A 2
H402 H 0.4758 1.4008 0.2706 0.197 Uiso 0.256(4) 1 calc R U P A 2
Cl7A Cl 0.7021(10) 1.1825(10) 0.3491(6) 0.171(5) Uani 0.198(4) 1 d D U P B 3
Cl7B Cl 0.6920(6) 1.1651(6) 0.3673(4) 0.171(5) Uani 0.302(4) 1 d D U P B 4
Cl8A Cl 0.7954(10) 1.1464(9) 0.3141(6) 0.205(5) Uani 0.198(4) 1 d D U P B 3
Cl8B Cl 0.8180(6) 1.1483(6) 0.3409(5) 0.205(5) Uani 0.302(4) 1 d D U P B 4
Cl9A Cl 0.8150(9) 1.1467(9) 0.3840(6) 0.213(4) Uani 0.198(4) 1 d D U P B 3
Cl9B Cl 0.7277(5) 1.1580(5) 0.2987(4) 0.213(4) Uani 0.302(4) 1 d D U P B 4
S1 S 0.57106(5) 1.05686(4) 0.39352(3) 0.0467(3) Uani 1 1 d . U . . .
S2 S 0.59195(5) 0.96611(4) 0.48325(3) 0.0423(2) Uani 1 1 d . U . . .
S3 S 0.63949(6) 0.85592(5) 0.23353(3) 0.0602(3) Uani 1 1 d . U . . .
S4 S 0.67772(6) 0.72494(5) 0.29124(3) 0.0607(3) Uani 1 1 d . U . . .
F1 F 0.46692(16) 1.06688(13) 0.21856(8) 0.0868(10) Uani 1 1 d . U . . .
F2 F 0.6387(2) 1.10993(18) 0.22965(13) 0.1335(16) Uani 1 1 d . U . . .
F3 F 0.59163(15) 0.87132(13) 0.67923(8) 0.0857(10) Uani 1 1 d . U . . .
F4 F 0.57989(14) 0.95606(13) 0.71188(7) 0.0833(10) Uani 1 1 d . U . . .
F5 F 0.7146(3) 0.43789(17) 0.33291(16) 0.155(2) Uani 1 1 d . U . . .
F6 F 0.7286(3) 0.40340(15) 0.27086(17) 0.163(2) Uani 1 1 d . U . . .
O1 O 0.58859(15) 0.93233(11) 0.54754(8) 0.0561(8) Uani 1 1 d . U . . .
O2 O 0.6980(2) 0.63035(16) 0.30813(11) 0.1054(16) Uani 1 1 d . U . . .
N1 N 0.56810(17) 1.03522(14) 0.30678(9) 0.0516(9) Uani 1 1 d . U . . .
N2 N 0.60412(19) 0.97235(15) 0.25517(9) 0.0593(10) Uani 1 1 d . U . . .
N3 N 0.61317(16) 0.91864(12) 0.39634(8) 0.0432(8) Uani 1 1 d . U . . .
N4 N 0.63642(17) 0.83901(13) 0.33278(9) 0.0496(9) Uani 1 1 d . U . . .
N5 N 0.5368(3) 1.11770(19) 0.66571(12) 0.0870(15) Uani 1 1 d . U . . .
N6 N 0.5110(3) 1.15340(18) 0.55711(13) 0.0943(17) Uani 1 1 d . U . . .
N7 N 0.7589(3) 0.4926(2) 0.1633(2) 0.146(3) Uani 1 1 d . U . . .
N8 N 0.7273(2) 0.6456(2) 0.14991(14) 0.0841(16) Uani 1 1 d . U . . .
C1 C 0.5358(2) 1.09832(19) 0.26546(12) 0.0610(13) Uani 1 1 d . U . . .
C2 C 0.4886(3) 1.1061(2) 0.23865(13) 0.0669(14) Uani 1 1 d . U . . .
C3 C 0.4602(3) 1.1511(2) 0.23224(15) 0.0788(17) Uani 1 1 d . U . . .
H3 H 0.4279 1.1549 0.2134 0.095 Uiso 1 1 calc R U . . .
C4 C 0.4794(3) 1.1900(2) 0.25342(17) 0.0833(17) Uani 1 1 d . U . . .
H4 H 0.4606 1.2212 0.2492 0.100 Uiso 1 1 calc R U . . .
C5 C 0.5256(3) 1.1840(2) 0.28073(16) 0.0799(16) Uani 1 1 d . U . . .
H5 H 0.5385 1.2110 0.2956 0.096 Uiso 1 1 calc R U . . .
C6 C 0.5537(3) 1.1386(2) 0.28676(14) 0.0690(14) Uani 1 1 d . U . . .
H6 H 0.5858 1.1348 0.3058 0.083 Uiso 1 1 calc R U . . .
C7 C 0.5648(2) 1.04935(18) 0.27329(12) 0.0565(12) Uani 1 1 d . U . . .
C8 C 0.5868(2) 1.01875(19) 0.24784(12) 0.0614(13) Uani 1 1 d . U . . .
C9 C 0.5921(3) 1.0350(2) 0.21134(13) 0.0769(16) Uani 1 1 d . U . . .
C10 C 0.6154(4) 1.0792(3) 0.20367(17) 0.094(2) Uani 1 1 d . U . . .
C11 C 0.6213(4) 1.0961(3) 0.1707(2) 0.126(3) Uani 1 1 d . U . . .
H11 H 0.6374 1.1278 0.1670 0.151 Uiso 1 1 calc R U . . .
C12 C 0.6029(5) 1.0650(4) 0.1437(2) 0.154(4) Uani 1 1 d . U . . .
H12 H 0.6063 1.0751 0.1205 0.184 Uiso 1 1 calc R U . . .
C13 C 0.5789(5) 1.0183(4) 0.14921(19) 0.141(3) Uani 1 1 d . U . . .
H13 H 0.5662 0.9976 0.1297 0.169 Uiso 1 1 calc R U . . .
C14 C 0.5732(4) 1.0012(3) 0.18338(15) 0.119(3) Uani 1 1 d . U . . .
H14 H 0.5578 0.9694 0.1875 0.143 Uiso 1 1 calc R U . . .
C15 C 0.6033(2) 0.95681(17) 0.28861(11) 0.0511(11) Uani 1 1 d . U . . .
C16 C 0.5886(2) 0.98926(16) 0.31463(11) 0.0481(10) Uani 1 1 d . U . . .
C17 C 0.59507(19) 0.97183(16) 0.34993(10) 0.0448(10) Uani 1 1 d . U . . .
C18 C 0.61157(19) 0.92296(16) 0.35996(10) 0.0446(10) Uani 1 1 d . U . . .
C19 C 0.6213(2) 0.88889(16) 0.33301(11) 0.0473(10) Uani 1 1 d . U . . .
C20 C 0.6184(2) 0.90750(17) 0.29811(11) 0.0499(10) Uani 1 1 d . U . . .
C21 C 0.58776(19) 0.99778(15) 0.38095(10) 0.0437(9) Uani 1 1 d . U . . .
C22 C 0.59859(18) 0.96473(15) 0.40844(10) 0.0412(9) Uani 1 1 d . U . . .
C23 C 0.59129(18) 0.98623(15) 0.44085(10) 0.0418(9) Uani 1 1 d . U . . .
C24 C 0.57593(19) 1.03595(15) 0.43694(10) 0.0433(9) Uani 1 1 d . U . . .
C25 C 0.56544(19) 1.05922(15) 0.46803(11) 0.0442(9) Uani 1 1 d . U . . .
C26 C 0.57254(19) 1.02591(15) 0.49641(10) 0.0422(9) Uani 1 1 d . U . . .
C27 C 0.56493(19) 1.04086(15) 0.53062(10) 0.0438(9) Uani 1 1 d . U . . .
H27 H 0.5551 1.0748 0.5321 0.053 Uiso 1 1 calc R U . . .
C28 C 0.56864(19) 1.01683(15) 0.56244(10) 0.0432(9) Uani 1 1 d . U . . .
C29 C 0.58093(19) 0.96424(16) 0.56885(11) 0.0466(10) Uani 1 1 d . U . . .
C30 C 0.5823(2) 0.95581(17) 0.60686(11) 0.0500(10) Uani 1 1 d . U . . .
C31 C 0.5895(2) 0.91138(19) 0.62463(12) 0.0580(12) Uani 1 1 d . U . . .
H31 H 0.5963 0.8815 0.6130 0.070 Uiso 1 1 calc R U . . .
C32 C 0.5864(2) 0.9129(2) 0.66015(13) 0.0659(14) Uani 1 1 d . U . . .
C33 C 0.5791(2) 0.9568(2) 0.67684(12) 0.0647(14) Uani 1 1 d . U . . .
C34 C 0.5715(2) 1.0011(2) 0.65963(12) 0.0590(12) Uani 1 1 d . U . . .
H34 H 0.5656 1.0309 0.6717 0.071 Uiso 1 1 calc R U . . .
C35 C 0.5730(2) 1.00037(17) 0.62333(11) 0.0506(11) Uani 1 1 d . U . . .
C36 C 0.56152(19) 1.03955(16) 0.59616(11) 0.0469(10) Uani 1 1 d . U . . .
C37 C 0.5446(2) 1.08665(17) 0.60289(11) 0.0528(11) Uani 1 1 d . U . . .
C38 C 0.5403(3) 1.1037(2) 0.63793(13) 0.0653(13) Uani 1 1 d . U . . .
C39 C 0.5268(3) 1.12329(19) 0.57687(13) 0.0643(13) Uani 1 1 d . U . . .
C40 C 0.6327(2) 0.86772(17) 0.27721(11) 0.0517(11) Uani 1 1 d . U . . .
C41 C 0.6430(2) 0.82711(17) 0.29855(11) 0.0519(11) Uani 1 1 d . U . . .
C42 C 0.6583(2) 0.78473(17) 0.28061(12) 0.0550(11) Uani 1 1 d . U . . .
C43 C 0.6573(2) 0.79472(18) 0.24493(12) 0.0563(12) Uani 1 1 d . U . . .
C44 C 0.6721(2) 0.75414(19) 0.22538(12) 0.0597(12) Uani 1 1 d D U . . .
C45 C 0.6842(2) 0.71242(19) 0.24673(13) 0.0610(13) Uani 1 1 d . U . . .
C46 C 0.6984(2) 0.66594(19) 0.23310(14) 0.0643(13) Uani 1 1 d . U . . .
H46 H 0.7012 0.6671 0.2088 0.077 Uiso 1 1 calc R U . . .
C47 C 0.7088(2) 0.6201(2) 0.24676(14) 0.0682(14) Uani 1 1 d . U . . .
C48 C 0.7063(3) 0.6046(2) 0.28287(17) 0.0826(17) Uani 1 1 d . U . . .
C49 C 0.7146(3) 0.5506(2) 0.28410(18) 0.0860(18) Uani 1 1 d . U . . .
C50 C 0.7120(4) 0.5199(3) 0.3130(2) 0.110(2) Uani 1 1 d . U . . .
H50 H 0.7070 0.5323 0.3354 0.132 Uiso 1 1 calc R U . . .
C51 C 0.7175(4) 0.4698(3) 0.3063(3) 0.118(3) Uani 1 1 d . U . . .
C52 C 0.7250(4) 0.4531(3) 0.2737(3) 0.117(3) Uani 1 1 d . U . . .
C53 C 0.7283(3) 0.4832(2) 0.2457(2) 0.102(2) Uani 1 1 d . U . . .
H53 H 0.7339 0.4703 0.2235 0.123 Uiso 1 1 calc R U . . .
C54 C 0.7229(3) 0.5342(2) 0.25103(18) 0.0833(18) Uani 1 1 d . U . . .
C55 C 0.7220(2) 0.5760(2) 0.22689(16) 0.0713(15) Uani 1 1 d . U . . .
C56 C 0.7325(2) 0.5740(2) 0.19218(17) 0.0768(17) Uani 1 1 d . U . . .
C57 C 0.7468(3) 0.5271(3) 0.1769(2) 0.100(2) Uani 1 1 d . U . . .
C58 C 0.7306(3) 0.6146(3) 0.16928(18) 0.0702(16) Uani 1 1 d . U . . .
C59 C 0.6495(2) 0.88381(16) 0.42029(11) 0.0485(10) Uani 1 1 d D U . . .
H59A H 0.6280(17) 0.8529(10) 0.4185(10) 0.058 Uiso 1 1 d D U . . .
H59B H 0.6463(19) 0.8947(14) 0.4439(6) 0.058 Uiso 1 1 d D U . . .
C60 C 0.7175(2) 0.88376(16) 0.41734(12) 0.0524(11) Uani 1 1 d D U . . .
H60 H 0.7193 0.8671 0.3944 0.063 Uiso 0.5 1 calc R U P C 1
H60A H 0.7254 0.8803 0.3926 0.063 Uiso 0.5 1 calc R U P D 2
C61A C 0.7459(4) 0.9344(3) 0.4123(2) 0.0525(17) Uani 0.5 1 d D U P E 1
H61A H 0.7867 0.9295 0.4049 0.063 Uiso 0.5 1 calc R U P E 1
H61B H 0.7199 0.9519 0.3932 0.063 Uiso 0.5 1 calc R U P E 1
C61B C 0.7435(9) 0.8396(7) 0.4406(7) 0.055(4) Uani 0.5 1 d D U P E 2
H61C H 0.7393 0.8465 0.4653 0.066 Uiso 0.5 1 calc R U P E 2
H61D H 0.7194 0.8096 0.4333 0.066 Uiso 0.5 1 calc R U P E 2
C62A C 0.7532(5) 0.9667(4) 0.4452(3) 0.0642(18) Uani 0.5 1 d D U P E 1
H62A H 0.7169 0.9623 0.4573 0.077 Uiso 0.5 1 calc R U P E 1
H62B H 0.7896 0.9555 0.4613 0.077 Uiso 0.5 1 calc R U P E 1
C62B C 0.8103(14) 0.830(2) 0.4375(13) 0.065(3) Uani 0.5 1 d D U P E 2
H62C H 0.8333 0.8617 0.4416 0.079 Uiso 0.5 1 calc R U P E 2
H62D H 0.8137 0.8195 0.4133 0.079 Uiso 0.5 1 calc R U P E 2
C63A C 0.7603(16) 1.0209(5) 0.4374(4) 0.087(4) Uani 0.5 1 d D U P E 1
H63A H 0.8000 1.0253 0.4286 0.105 Uiso 0.5 1 calc R U P E 1
H63B H 0.7277 1.0300 0.4182 0.105 Uiso 0.5 1 calc R U P E 1
C63B C 0.8395(12) 0.7916(12) 0.4634(11) 0.088(5) Uani 0.5 1 d D U P E 2
H63C H 0.8329 0.8011 0.4874 0.105 Uiso 0.5 1 calc R U P E 2
H63D H 0.8189 0.7596 0.4578 0.105 Uiso 0.5 1 calc R U P E 2
C64A C 0.7580(8) 1.0566(6) 0.4666(5) 0.137(4) Uani 0.5 1 d D U P E 1
H64A H 0.7188 1.0534 0.4755 0.205 Uiso 0.5 1 calc R U P E 1
H64B H 0.7622 1.0902 0.4579 0.205 Uiso 0.5 1 calc R U P E 1
H64C H 0.7916 1.0498 0.4854 0.205 Uiso 0.5 1 calc R U P E 1
C64B C 0.9078(13) 0.7858(13) 0.4624(9) 0.104(6) Uani 0.5 1 d D U P E 2
H64D H 0.9145 0.7744 0.4391 0.156 Uiso 0.5 1 calc R U P E 2
H64E H 0.9247 0.7616 0.4800 0.156 Uiso 0.5 1 calc R U P E 2
H64F H 0.9283 0.8175 0.4674 0.156 Uiso 0.5 1 calc R U P E 2
C65A C 0.7553(9) 0.8503(7) 0.4434(7) 0.055(4) Uani 0.5 1 d D U P E 1
H65A H 0.7310 0.8201 0.4459 0.066 Uiso 0.5 1 calc R U P E 1
H65B H 0.7611 0.8670 0.4664 0.066 Uiso 0.5 1 calc R U P E 1
C65B C 0.7442(4) 0.9327(3) 0.4344(3) 0.0525(17) Uani 0.5 1 d D U P E 2
H65C H 0.7172 0.9446 0.4511 0.063 Uiso 0.5 1 calc R U P E 2
H65D H 0.7851 0.9260 0.4479 0.063 Uiso 0.5 1 calc R U P E 2
C66A C 0.8177(15) 0.835(2) 0.4352(13) 0.065(3) Uani 0.5 1 d D U P E 1
H66A H 0.8430 0.8644 0.4331 0.079 Uiso 0.5 1 calc R U P E 1
H66B H 0.8127 0.8175 0.4123 0.079 Uiso 0.5 1 calc R U P E 1
C66B C 0.7502(5) 0.9723(3) 0.4077(3) 0.0642(18) Uani 0.5 1 d D U P E 2
H66C H 0.7125 0.9727 0.3903 0.077 Uiso 0.5 1 calc R U P E 2
H66D H 0.7851 0.9642 0.3951 0.077 Uiso 0.5 1 calc R U P E 2
C67A C 0.8516(12) 0.8006(12) 0.4633(10) 0.088(5) Uani 0.5 1 d D U P E 1
H67A H 0.8623 0.8199 0.4850 0.105 Uiso 0.5 1 calc R U P E 1
H67B H 0.8229 0.7744 0.4683 0.105 Uiso 0.5 1 calc R U P E 1
C67B C 0.7604(16) 1.0240(5) 0.4240(4) 0.087(4) Uani 0.5 1 d D U P E 2
H67C H 0.7249 1.0317 0.4362 0.105 Uiso 0.5 1 calc R U P E 2
H67D H 0.7971 1.0226 0.4420 0.105 Uiso 0.5 1 calc R U P E 2
C68A C 0.9091(15) 0.7765(13) 0.4545(9) 0.104(6) Uani 0.5 1 d D U P E 1
H68A H 0.9401 0.8024 0.4525 0.125 Uiso 0.5 1 calc R U P E 1
H68B H 0.8998 0.7605 0.4313 0.125 Uiso 0.5 1 calc R U P E 1
C68B C 0.7685(8) 1.0659(5) 0.3999(5) 0.137(4) Uani 0.5 1 d D U P E 2
H68C H 0.7298 1.0702 0.3838 0.164 Uiso 0.5 1 calc R U P E 2
H68D H 0.8007 1.0567 0.3856 0.164 Uiso 0.5 1 calc R U P E 2
C69A C 0.9370(8) 0.7381(6) 0.4812(5) 0.137(4) Uani 0.5 1 d D U P E 1
H69A H 0.9412 0.7536 0.5046 0.164 Uiso 0.5 1 calc R U P E 1
H69B H 0.9069 0.7111 0.4812 0.164 Uiso 0.5 1 calc R U P E 1
C69B C 0.7861(8) 1.1160(6) 0.4177(5) 0.137(4) Uani 0.5 1 d D U P E 2
H69C H 0.7517 1.1272 0.4296 0.164 Uiso 0.5 1 calc R U P E 2
H69D H 0.8220 1.1110 0.4358 0.164 Uiso 0.5 1 calc R U P E 2
C70A C 0.9970(9) 0.7155(9) 0.4771(7) 0.213(4) Uani 0.5 1 d D U P E 1
H70A H 1.0292 0.7405 0.4811 0.319 Uiso 0.5 1 calc R U P E 1
H70B H 0.9953 0.7022 0.4534 0.319 Uiso 0.5 1 calc R U P E 1
H70C H 1.0059 0.6888 0.4942 0.319 Uiso 0.5 1 calc R U P E 1
C70B C 0.8007(14) 1.1550(9) 0.3942(8) 0.213(4) Uani 0.5 1 d D U P E 2
H70D H 0.8347 1.1445 0.3821 0.319 Uiso 0.5 1 calc R U P E 2
H70E H 0.8125 1.1848 0.4079 0.319 Uiso 0.5 1 calc R U P E 2
H70F H 0.7646 1.1620 0.3770 0.319 Uiso 0.5 1 calc R U P E 2
C71 C 0.6344(2) 0.79966(16) 0.35874(12) 0.0596(12) Uani 1 1 d D U . . .
H71A H 0.6582 0.8103 0.3812 0.072 Uiso 1 1 calc DR U . . .
H71B H 0.6547 0.7701 0.3508 0.072 Uiso 1 1 calc R U . . .
C72 C 0.5692(3) 0.78540(19) 0.36530(14) 0.0728(15) Uani 1 1 d D U . . .
H72 H 0.5518 0.8148 0.3761 0.087 Uiso 0.439(8) 1 calc R U P F 1
H72A H 0.5517 0.8135 0.3774 0.087 Uiso 0.561(8) 1 calc R U P F 2
C73A C 0.574(2) 0.7449(9) 0.3924(9) 0.108(3) Uani 0.439(8) 1 d D U P F 1
H73A H 0.5321 0.7387 0.3983 0.130 Uiso 0.439(8) 1 calc R U P F 1
H73B H 0.5990 0.7572 0.4139 0.130 Uiso 0.439(8) 1 calc R U P F 1
C73B C 0.5265(13) 0.775(3) 0.3315(5) 0.0875(19) Uani 0.561(8) 1 d D U P F 2
H73C H 0.5441 0.7486 0.3181 0.105 Uiso 0.561(8) 1 calc R U P F 2
H73D H 0.5215 0.8048 0.3167 0.105 Uiso 0.561(8) 1 calc R U P F 2
C74A C 0.6003(15) 0.6959(8) 0.3832(7) 0.120(6) Uani 0.439(8) 1 d D U P F 1
H74A H 0.5799 0.6870 0.3595 0.144 Uiso 0.439(8) 1 calc R U P F 1
H74B H 0.6440 0.7016 0.3812 0.144 Uiso 0.439(8) 1 calc R U P F 1
C74B C 0.4631(10) 0.7582(16) 0.3410(6) 0.103(4) Uani 0.561(8) 1 d D U P F 2
H74C H 0.4679 0.7270 0.3543 0.124 Uiso 0.561(8) 1 calc R U P F 2
H74D H 0.4473 0.7834 0.3560 0.124 Uiso 0.561(8) 1 calc R U P F 2
C75A C 0.5975(18) 0.6521(8) 0.4057(8) 0.176(8) Uani 0.439(8) 1 d D U P F 1
H75A H 0.5574 0.6514 0.4145 0.211 Uiso 0.439(8) 1 calc R U P F 1
H75B H 0.6299 0.6545 0.4262 0.211 Uiso 0.439(8) 1 calc R U P F 1
C75B C 0.4170(9) 0.7509(10) 0.3073(5) 0.130(6) Uani 0.561(8) 1 d D U P F 2
H75C H 0.4186 0.7800 0.2920 0.155 Uiso 0.561(8) 1 calc R U P F 2
H75D H 0.4294 0.7218 0.2945 0.155 Uiso 0.561(8) 1 calc R U P F 2
C76A C 0.6063(17) 0.6011(9) 0.3850(8) 0.155(7) Uani 0.439(8) 1 d D U P F 1
H76A H 0.5979 0.6069 0.3597 0.232 Uiso 0.439(8) 1 calc R U P F 1
H76B H 0.5778 0.5763 0.3916 0.232 Uiso 0.439(8) 1 calc R U P F 1
H76C H 0.6485 0.5893 0.3911 0.232 Uiso 0.439(8) 1 calc R U P F 1
C76B C 0.3507(9) 0.7437(14) 0.3148(7) 0.176(8) Uani 0.561(8) 1 d D U P F 2
H76D H 0.3236 0.7384 0.2927 0.264 Uiso 0.561(8) 1 calc R U P F 2
H76E H 0.3375 0.7731 0.3264 0.264 Uiso 0.561(8) 1 calc R U P F 2
H76F H 0.3489 0.7150 0.3300 0.264 Uiso 0.561(8) 1 calc R U P F 2
C77A C 0.5271(16) 0.775(3) 0.3310(7) 0.0875(19) Uani 0.439(8) 1 d D U P F 1
H77A H 0.5458 0.7475 0.3194 0.105 Uiso 0.439(8) 1 calc R U P F 1
H77B H 0.5290 0.8043 0.3159 0.105 Uiso 0.439(8) 1 calc R U P F 1
C77B C 0.5739(18) 0.7411(6) 0.3896(7) 0.108(3) Uani 0.561(8) 1 d D U P F 2
H77C H 0.5367 0.7397 0.4014 0.130 Uiso 0.561(8) 1 calc R U P F 2
H77D H 0.6097 0.7455 0.4080 0.130 Uiso 0.561(8) 1 calc R U P F 2
C78A C 0.4590(13) 0.762(2) 0.3303(8) 0.103(4) Uani 0.439(8) 1 d D U P F 1
H78A H 0.4429 0.7833 0.3480 0.124 Uiso 0.439(8) 1 calc R U P F 1
H78B H 0.4564 0.7278 0.3380 0.124 Uiso 0.439(8) 1 calc R U P F 1
C78B C 0.5806(12) 0.6918(6) 0.3705(6) 0.120(6) Uani 0.561(8) 1 d D U P F 2
H78C H 0.5498 0.6912 0.3492 0.144 Uiso 0.561(8) 1 calc R U P F 2
H78D H 0.6216 0.6911 0.3628 0.144 Uiso 0.561(8) 1 calc R U P F 2
C79A C 0.4156(11) 0.7683(13) 0.2952(7) 0.130(6) Uani 0.439(8) 1 d D U P F 1
H79A H 0.4134 0.8036 0.2888 0.155 Uiso 0.439(8) 1 calc R U P F 1
H79B H 0.4334 0.7504 0.2767 0.155 Uiso 0.439(8) 1 calc R U P F 1
C79B C 0.5732(13) 0.6459(6) 0.3909(6) 0.176(8) Uani 0.561(8) 1 d D U P F 2
H79C H 0.5307 0.6442 0.3963 0.211 Uiso 0.561(8) 1 calc R U P F 2
H79D H 0.6011 0.6475 0.4134 0.211 Uiso 0.561(8) 1 calc R U P F 2
C80A C 0.3505(11) 0.7493(18) 0.2964(9) 0.176(8) Uani 0.439(8) 1 d D U P F 1
H80A H 0.3534 0.7131 0.2994 0.211 Uiso 0.439(8) 1 calc R U P F 1
H80B H 0.3370 0.7626 0.3179 0.211 Uiso 0.439(8) 1 calc R U P F 1
C80B C 0.5880(14) 0.5957(7) 0.3701(6) 0.155(7) Uani 0.561(8) 1 d D U P F 2
H80C H 0.5588 0.5925 0.3482 0.186 Uiso 0.561(8) 1 calc R U P F 2
H80D H 0.6300 0.5973 0.3638 0.186 Uiso 0.561(8) 1 calc R U P F 2
C81A C 0.3004(13) 0.7592(15) 0.2670(8) 0.274(8) Uani 0.439(8) 1 d D U P F 1
H81A H 0.3005 0.7324 0.2496 0.328 Uiso 0.439(8) 1 calc R U P F 1
H81B H 0.3102 0.7901 0.2554 0.328 Uiso 0.439(8) 1 calc R U P F 1
C81B C 0.5823(14) 0.5512(8) 0.3937(7) 0.274(8) Uani 0.561(8) 1 d D U P F 2
H81C H 0.5438 0.5536 0.4041 0.328 Uiso 0.561(8) 1 calc R U P F 2
H81D H 0.6170 0.5508 0.4130 0.328 Uiso 0.561(8) 1 calc R U P F 2
C82A C 0.2342(12) 0.7637(14) 0.2768(9) 0.274(8) Uani 0.439(8) 1 d D U P F 1
H82A H 0.2043 0.7624 0.2555 0.410 Uiso 0.439(8) 1 calc R U P F 1
H82B H 0.2302 0.7950 0.2889 0.410 Uiso 0.439(8) 1 calc R U P F 1
H82C H 0.2267 0.7364 0.2923 0.410 Uiso 0.439(8) 1 calc R U P F 1
C82B C 0.5823(13) 0.5030(9) 0.3721(7) 0.274(8) Uani 0.561(8) 1 d D U P F 2
H82D H 0.5755 0.5109 0.3470 0.410 Uiso 0.561(8) 1 calc R U P F 2
H82E H 0.5494 0.4813 0.3776 0.410 Uiso 0.561(8) 1 calc R U P F 2
H82F H 0.6218 0.4863 0.3779 0.410 Uiso 0.561(8) 1 calc R U P F 2
C83 C 0.5498(2) 1.11292(15) 0.46945(12) 0.0541(11) Uani 1 1 d D U . . .
H83A H 0.5248 1.1185 0.4885 0.065 Uiso 0.765(4) 1 calc R U P G 1
H83B H 0.5250 1.1227 0.4471 0.065 Uiso 0.765(4) 1 calc R U P G 1
H83C H 0.5194 1.1174 0.4858 0.065 Uiso 0.235(4) 1 calc R U P G 2
H83D H 0.5303 1.1235 0.4459 0.065 Uiso 0.235(4) 1 calc R U P G 2
C84A C 0.6076(5) 1.1450(4) 0.4758(7) 0.081(3) Uani 0.765(4) 1 d D U P G 1
H84A H 0.6256 1.1422 0.5007 0.097 Uiso 0.765(4) 1 calc R U P G 1
H84B H 0.6380 1.1323 0.4615 0.097 Uiso 0.765(4) 1 calc R U P G 1
C84B C 0.6049(15) 1.1461(12) 0.481(3) 0.081(3) Uani 0.235(4) 1 d D U P G 2
H84C H 0.6283 1.1321 0.5026 0.097 Uiso 0.235(4) 1 calc R U P G 2
H84D H 0.6320 1.1457 0.4627 0.097 Uiso 0.235(4) 1 calc R U P G 2
C85A C 0.5951(6) 1.1989(3) 0.4670(3) 0.119(4) Uani 0.765(4) 1 d D U P G 1
H85A H 0.6311 1.2190 0.4766 0.143 Uiso 0.765(4) 1 calc R U P G 1
H85B H 0.5593 1.2103 0.4776 0.143 Uiso 0.765(4) 1 calc R U P G 1
C85B C 0.5888(16) 1.1991(10) 0.4883(11) 0.119(4) Uani 0.235(4) 1 d D U P G 2
H85C H 0.5698 1.2005 0.5100 0.143 Uiso 0.235(4) 1 calc R U P G 2
H85D H 0.5583 1.2112 0.4689 0.143 Uiso 0.235(4) 1 calc R U P G 2
C86A C 0.5819(6) 1.2054(4) 0.4256(3) 0.135(4) Uani 0.765(4) 1 d D U P G 1
H86A H 0.6141 1.1876 0.4152 0.162 Uiso 0.765(4) 1 calc R U P G 1
H86B H 0.5423 1.1893 0.4171 0.162 Uiso 0.765(4) 1 calc R U P G 1
C86B C 0.6451(13) 1.2334(8) 0.4922(10) 0.135(4) Uani 0.235(4) 1 d D U P G 2
H86C H 0.6758 1.2217 0.5117 0.162 Uiso 0.235(4) 1 calc R U P G 2
H86D H 0.6641 1.2325 0.4704 0.162 Uiso 0.235(4) 1 calc R U P G 2
C87A C 0.5792(7) 1.2587(4) 0.4117(4) 0.182(6) Uani 0.765(4) 1 d D U P G 1
H87A H 0.5504 1.2777 0.4240 0.219 Uiso 0.765(4) 1 calc R U P G 1
H87B H 0.6203 1.2737 0.4175 0.219 Uiso 0.765(4) 1 calc R U P G 1
C87B C 0.6267(18) 1.2863(9) 0.4994(10) 0.182(6) Uani 0.235(4) 1 d D U P G 2
H87C H 0.6050 1.2858 0.5203 0.219 Uiso 0.235(4) 1 calc R U P G 2
H87D H 0.6647 1.3057 0.5057 0.219 Uiso 0.235(4) 1 calc R U P G 2
C88A C 0.5594(7) 1.2632(4) 0.3728(3) 0.148(4) Uani 0.765(4) 1 d D U P G 1
H88A H 0.5162 1.2525 0.3669 0.177 Uiso 0.765(4) 1 calc R U P G 1
H88B H 0.5852 1.2418 0.3601 0.177 Uiso 0.765(4) 1 calc R U P G 1
C88B C 0.5869(19) 1.3133(10) 0.4707(8) 0.148(4) Uani 0.235(4) 1 d D U P G 2
H88C H 0.5496 1.2936 0.4631 0.177 Uiso 0.235(4) 1 calc R U P G 2
H88D H 0.6094 1.3169 0.4503 0.177 Uiso 0.235(4) 1 calc R U P G 2
C89A C 0.5660(8) 1.3182(5) 0.3617(4) 0.187(6) Uani 0.765(4) 1 d D U P G 1
H89A H 0.5364 1.3386 0.3723 0.224 Uiso 0.765(4) 1 calc R U P G 1
H89B H 0.6078 1.3299 0.3708 0.224 Uiso 0.765(4) 1 calc R U P G 1
C89B C 0.568(2) 1.3650(12) 0.4825(9) 0.187(6) Uani 0.235(4) 1 d D U P G 2
H89C H 0.5370 1.3611 0.4986 0.224 Uiso 0.235(4) 1 calc R U P G 2
H89D H 0.6043 1.3814 0.4956 0.224 Uiso 0.235(4) 1 calc R U P G 2
C90A C 0.5547(6) 1.3250(4) 0.3212(3) 0.152(4) Uani 0.765(4) 1 d D U P G 1
H90A H 0.5107 1.3195 0.3128 0.183 Uiso 0.765(4) 1 calc R U P G 1
H90B H 0.5782 1.2996 0.3104 0.183 Uiso 0.765(4) 1 calc R U P G 1
C90B C 0.5421(18) 1.3971(11) 0.4526(8) 0.152(4) Uani 0.235(4) 1 d D U P G 2
H90C H 0.5099 1.3788 0.4374 0.183 Uiso 0.235(4) 1 calc R U P G 2
H90D H 0.5749 1.4054 0.4385 0.183 Uiso 0.235(4) 1 calc R U P G 2
C91A C 0.5734(7) 1.3768(5) 0.3088(4) 0.160(2) Uani 0.765(4) 1 d D U P G 1
H91A H 0.5562 1.4028 0.3226 0.191 Uiso 0.765(4) 1 calc R U P G 1
H91B H 0.6186 1.3801 0.3124 0.191 Uiso 0.765(4) 1 calc R U P G 1
C91B C 0.5146(18) 1.4447(11) 0.4649(8) 0.160(2) Uani 0.235(4) 1 d D U P G 2
H91C H 0.4825 1.4570 0.4464 0.191 Uiso 0.235(4) 1 calc R U P G 2
H91D H 0.5469 1.4701 0.4693 0.191 Uiso 0.235(4) 1 calc R U P G 2
C92A C 0.5481(7) 1.3827(5) 0.2694(4) 0.164(5) Uani 0.765(4) 1 d D U P G 1
H92A H 0.5691 1.3591 0.2556 0.197 Uiso 0.765(4) 1 calc R U P G 1
H92B H 0.5038 1.3750 0.2657 0.197 Uiso 0.765(4) 1 calc R U P G 1
C92B C 0.4869(16) 1.4347(15) 0.4985(8) 0.164(5) Uani 0.235(4) 1 d D U P G 2
H92C H 0.4475 1.4526 0.4970 0.197 Uiso 0.235(4) 1 calc R U P G 2
H92D H 0.4780 1.3991 0.4997 0.197 Uiso 0.235(4) 1 calc R U P G 2
C93A C 0.558(2) 1.4354(10) 0.2566(10) 0.160(2) Uani 0.765(4) 1 d D U P G 1
H93A H 0.5544 1.4588 0.2755 0.239 Uiso 0.765(4) 1 calc R U P G 1
H93B H 0.5269 1.4430 0.2365 0.239 Uiso 0.765(4) 1 calc R U P G 1
H93C H 0.5989 1.4381 0.2496 0.239 Uiso 0.765(4) 1 calc R U P G 1
C93B C 0.5270(18) 1.4498(16) 0.5322(8) 0.160(2) Uani 0.235(4) 1 d D U P G 2
H93D H 0.5372 1.4206 0.5468 0.239 Uiso 0.235(4) 1 calc R U P G 2
H93E H 0.5049 1.4735 0.5449 0.239 Uiso 0.235(4) 1 calc R U P G 2
H93F H 0.5648 1.4649 0.5266 0.239 Uiso 0.235(4) 1 calc R U P G 2
C94A C 0.6780(7) 0.7564(13) 0.1868(7) 0.062(3) Uani 0.571(5) 1 d D U P H 1
H94A H 0.7013 0.7276 0.1802 0.074 Uiso 0.571(5) 1 calc R U P H 1
H94B H 0.7007 0.7865 0.1819 0.074 Uiso 0.571(5) 1 calc R U P H 1
C94B C 0.6605(10) 0.7564(18) 0.1855(10) 0.062(3) Uani 0.429(5) 1 d D U P H 2
H94C H 0.6870 0.7322 0.1756 0.074 Uiso 0.429(5) 1 calc R U P H 2
H94D H 0.6708 0.7896 0.1775 0.074 Uiso 0.429(5) 1 calc R U P H 2
C95A C 0.6134(6) 0.7569(6) 0.1649(3) 0.085(3) Uani 0.571(5) 1 d D U P H 1
H95A H 0.5884 0.7301 0.1731 0.102 Uiso 0.571(5) 1 calc R U P H 1
H95B H 0.5930 0.7886 0.1686 0.102 Uiso 0.571(5) 1 calc R U P H 1
C95B C 0.5927(8) 0.7449(9) 0.1725(4) 0.085(3) Uani 0.429(5) 1 d D U P H 2
H95C H 0.5668 0.7711 0.1805 0.102 Uiso 0.429(5) 1 calc R U P H 2
H95D H 0.5815 0.7134 0.1829 0.102 Uiso 0.429(5) 1 calc R U P H 2
C96A C 0.6171(12) 0.7502(10) 0.1262(5) 0.227(3) Uani 0.571(5) 1 d D U P H 1
H96A H 0.5766 0.7570 0.1125 0.272 Uiso 0.571(5) 1 calc R U P H 1
H96B H 0.6284 0.7157 0.1217 0.272 Uiso 0.571(5) 1 calc R U P H 1
C96B C 0.5795(15) 0.7411(11) 0.1321(6) 0.227(3) Uani 0.429(5) 1 d D U P H 2
H96C H 0.5933 0.7089 0.1241 0.272 Uiso 0.429(5) 1 calc R U P H 2
H96D H 0.5351 0.7446 0.1240 0.272 Uiso 0.429(5) 1 calc R U P H 2
C97A C 0.6669(12) 0.7866(8) 0.1143(6) 0.227(3) Uani 0.571(5) 1 d D U P H 1
H97A H 0.6804 0.7983 0.1385 0.272 Uiso 0.571(5) 1 calc R U P H 1
H97B H 0.6961 0.7596 0.1116 0.272 Uiso 0.571(5) 1 calc R U P H 1
C97B C 0.6138(17) 0.7814(10) 0.1180(8) 0.227(3) Uani 0.429(5) 1 d D U P H 2
H97C H 0.6130 0.7679 0.0941 0.272 Uiso 0.429(5) 1 calc R U P H 2
H97D H 0.6549 0.7722 0.1300 0.272 Uiso 0.429(5) 1 calc R U P H 2
C98A C 0.7012(11) 0.8209(8) 0.0998(6) 0.227(3) Uani 0.571(5) 1 d D U P H 1
H98A H 0.6921 0.8188 0.0740 0.272 Uiso 0.571(5) 1 calc R U P H 1
H98B H 0.7452 0.8134 0.1066 0.272 Uiso 0.571(5) 1 calc R U P H 1
C98B C 0.6291(17) 0.8345(10) 0.1094(7) 0.227(3) Uani 0.429(5) 1 d D U P H 2
H98C H 0.6697 0.8349 0.1012 0.272 Uiso 0.429(5) 1 calc R U P H 2
H98D H 0.5985 0.8461 0.0899 0.272 Uiso 0.429(5) 1 calc R U P H 2
C99A C 0.6889(13) 0.8718(8) 0.1110(6) 0.227(3) Uani 0.571(5) 1 d D U P H 1
H99A H 0.7277 0.8849 0.1238 0.272 Uiso 0.571(5) 1 calc R U P H 1
H99B H 0.6594 0.8695 0.1281 0.272 Uiso 0.571(5) 1 calc R U P H 1
C99B C 0.6304(15) 0.8693(10) 0.1388(8) 0.227(3) Uani 0.429(5) 1 d D U P H 2
H99C H 0.5899 0.8856 0.1364 0.272 Uiso 0.429(5) 1 calc R U P H 2
H99D H 0.6342 0.8495 0.1606 0.272 Uiso 0.429(5) 1 calc R U P H 2
C100 C 0.6642(11) 0.9099(8) 0.0835(6) 0.227(3) Uani 0.571(5) 1 d D U P H 1
H10A H 0.6565 0.8936 0.0603 0.272 Uiso 0.571(5) 1 calc R U P H 1
H10B H 0.6244 0.9223 0.0890 0.272 Uiso 0.571(5) 1 calc R U P H 1
C101 C 0.7061(12) 0.9527(8) 0.0811(7) 0.227(3) Uani 0.571(5) 1 d D U P H 1
H10C H 0.7372 0.9401 0.0672 0.272 Uiso 0.571(5) 1 calc R U P H 1
H10D H 0.7277 0.9566 0.1053 0.272 Uiso 0.571(5) 1 calc R U P H 1
C102 C 0.6945(11) 1.0055(8) 0.0682(7) 0.227(3) Uani 0.571(5) 1 d D U P H 1
H10E H 0.6821 1.0255 0.0875 0.272 Uiso 0.571(5) 1 calc R U P H 1
H10F H 0.6599 1.0054 0.0488 0.272 Uiso 0.571(5) 1 calc R U P H 1
C103 C 0.7517(10) 1.0305(8) 0.0550(6) 0.227(3) Uani 0.571(5) 1 d D U P H 1
H10G H 0.7885 1.0292 0.0730 0.272 Uiso 0.571(5) 1 calc R U P H 1
H10H H 0.7612 1.0153 0.0331 0.272 Uiso 0.571(5) 1 calc R U P H 1
C104 C 0.7282(11) 1.0836(8) 0.0489(6) 0.227(3) Uani 0.571(5) 1 d D U P H 1
H10I H 0.7195 1.0900 0.0237 0.340 Uiso 0.571(5) 1 calc R U P H 1
H10J H 0.7594 1.1067 0.0596 0.340 Uiso 0.571(5) 1 calc R U P H 1
H10K H 0.6906 1.0878 0.0594 0.340 Uiso 0.571(5) 1 calc R U P H 1
C200 C 0.6720(14) 0.9039(11) 0.1436(7) 0.227(3) Uani 0.429(5) 1 d D U P H 2
H20A H 0.7114 0.8896 0.1547 0.272 Uiso 0.429(5) 1 calc R U P H 2
H20B H 0.6593 0.9292 0.1596 0.272 Uiso 0.429(5) 1 calc R U P H 2
C201 C 0.6813(13) 0.9287(11) 0.1076(8) 0.227(3) Uani 0.429(5) 1 d D U P H 2
H20C H 0.6440 0.9228 0.0906 0.272 Uiso 0.429(5) 1 calc R U P H 2
H20D H 0.6850 0.9647 0.1112 0.272 Uiso 0.429(5) 1 calc R U P H 2
C202 C 0.7364(13) 0.9113(12) 0.0913(8) 0.227(3) Uani 0.429(5) 1 d D U P H 2
H20E H 0.7223 0.9033 0.0665 0.272 Uiso 0.429(5) 1 calc R U P H 2
H20F H 0.7512 0.8803 0.1031 0.272 Uiso 0.429(5) 1 calc R U P H 2
C203 C 0.7926(12) 0.9475(11) 0.0927(8) 0.227(3) Uani 0.429(5) 1 d D U P H 2
H20G H 0.7811 0.9779 0.1044 0.272 Uiso 0.429(5) 1 calc R U P H 2
H20H H 0.7959 0.9565 0.0682 0.272 Uiso 0.429(5) 1 calc R U P H 2
C204 C 0.8615(12) 0.9332(12) 0.1111(8) 0.227(3) Uani 0.429(5) 1 d D U P H 2
H20I H 0.8871 0.9258 0.0929 0.340 Uiso 0.429(5) 1 calc R U P H 2
H20J H 0.8597 0.9043 0.1261 0.340 Uiso 0.429(5) 1 calc R U P H 2
H20K H 0.8792 0.9610 0.1252 0.340 Uiso 0.429(5) 1 calc R U P H 2
C403 C 0.7561(13) 1.1359(14) 0.3503(8) 0.181(10) Uani 0.198(4) 1 d D U P B 3
H403 H 0.7382 1.1022 0.3507 0.217 Uiso 0.198(4) 1 calc R U P B 3
C404 C 0.7409(9) 1.1392(12) 0.3420(6) 0.181(10) Uani 0.302(4) 1 d D U P B 4
H404 H 0.7340 1.1028 0.3422 0.217 Uiso 0.302(4) 1 calc R U P B 4
Cl10 Cl 0.6994(3) 0.3771(3) 0.1717(3) 0.269(3) Uani 0.552(5) 1 d D . P I 1
Cl11 Cl 0.6889(6) 0.3636(4) 0.0936(4) 0.269(3) Uani 0.552(5) 1 d D . P I 1
Cl12 Cl 0.8059(3) 0.3670(3) 0.1337(3) 0.269(3) Uani 0.552(5) 1 d D . P I 1
S5 S 0.92909(5) 0.45088(4) 0.10519(3) 0.0483(3) Uani 1 1 d . . . . .
S6 S 0.90781(5) 0.53278(4) 0.01122(3) 0.0432(2) Uani 1 1 d . . . . .
S7 S 0.86502(6) 0.66487(5) 0.25656(3) 0.0596(3) Uani 1 1 d . . . . .
S8 S 0.82996(6) 0.79388(5) 0.19604(3) 0.0598(3) Uani 1 1 d . . . . .
F7 F 1.02980(15) 0.45569(13) 0.28116(8) 0.0808(9) Uani 1 1 d . . . . .
F8A F 0.8548(3) 0.41363(19) 0.26923(14) 0.1004(15) Uani 0.738(6) 1 d . . P J 1
F8B F 0.9462(7) 0.5669(5) 0.3076(4) 0.1004(15) Uani 0.262(6) 1 d . . P J 2
F9 F 0.90758(14) 0.60253(11) -0.19123(8) 0.0761(9) Uani 1 1 d . . . . .
F10 F 0.92157(15) 0.51390(12) -0.21801(7) 0.0779(9) Uani 1 1 d . . . . .
F11 F 0.7787(4) 1.0793(2) 0.1493(2) 0.215(3) Uani 1 1 d . . . . .
F12 F 0.7614(3) 1.11472(16) 0.21045(19) 0.182(3) Uani 1 1 d . . . . .
O3 O 0.91130(15) 0.55943(11) -0.05563(8) 0.0571(8) Uani 1 1 d . . . . .
O4 O 0.8088(3) 0.88833(17) 0.17817(12) 0.125(2) Uani 1 1 d . . . . .
N9 N 0.93061(17) 0.47992(14) 0.19079(9) 0.0518(9) Uani 1 1 d . . . . .
N10 N 0.89517(19) 0.54841(15) 0.23926(9) 0.0565(10) Uani 1 1 d . . . . .
N11 N 0.88604(16) 0.58867(12) 0.09594(8) 0.0427(8) Uani 1 1 d . . . . .
N12 N 0.86571(16) 0.67507(13) 0.15664(9) 0.0465(8) Uani 1 1 d . . . . .
N13 N 0.9690(2) 0.35794(17) -0.15997(12) 0.0808(14) Uani 1 1 d . . . . .
N14 N 0.9977(3) 0.33950(17) -0.04992(12) 0.0885(16) Uani 1 1 d . . . . .
N15 N 0.7367(3) 1.0272(3) 0.3204(2) 0.156(3) Uani 1 1 d . . . . .
N16 N 0.7736(3) 0.8763(3) 0.33607(15) 0.0905(18) Uani 1 1 d . . . . .
C105 C 0.9601(2) 0.42050(19) 0.23572(12) 0.0599(12) Uani 1 1 d . . . . .
C106 C 0.9402(3) 0.3778(2) 0.21756(15) 0.0763(16) Uani 1 1 d . . . . .
H106 H 0.9092 0.3800 0.1978 0.092 Uiso 1 1 calc R U . . .
C107 C 0.9647(3) 0.3325(2) 0.22775(17) 0.0891(19) Uani 1 1 d . . . . .
H107 H 0.9502 0.3036 0.2154 0.107 Uiso 1 1 calc R U . . .
C108 C 1.0107(3) 0.3294(2) 0.25618(17) 0.0873(19) Uani 1 1 d . . . . .
H108 H 1.0274 0.2982 0.2633 0.105 Uiso 1 1 calc R U . . .
C109 C 1.0323(3) 0.3702(2) 0.27400(15) 0.0803(17) Uani 1 1 d . . . . .
H109 H 1.0643 0.3679 0.2932 0.096 Uiso 1 1 calc R U . . .
C110 C 1.0071(3) 0.4148(2) 0.26377(13) 0.0663(14) Uani 1 1 d . . . . .
C111 C 0.9045(3) 0.4894(2) 0.28552(13) 0.0724(15) Uani 1 1 d . . . . .
C112 C 0.9211(4) 0.5234(3) 0.31249(14) 0.096(2) Uani 1 1 d . . . . .
H112 H 0.9385 0.5540 0.3073 0.115 Uiso 0.738(6) 1 calc R U P J 1
C113 C 0.9125(5) 0.5126(3) 0.34714(17) 0.126(3) Uani 1 1 d . . . . .
H113 H 0.9245 0.5357 0.3653 0.152 Uiso 1 1 calc R U . . .
C114 C 0.8867(5) 0.4688(4) 0.35446(19) 0.131(4) Uani 1 1 d . . . . .
H114 H 0.8805 0.4618 0.3778 0.158 Uiso 1 1 calc R U . . .
C115 C 0.8695(4) 0.4346(3) 0.3285(2) 0.112(3) Uani 1 1 d . . . . .
H115 H 0.8522 0.4040 0.3340 0.135 Uiso 1 1 calc R U . . .
C116 C 0.8780(3) 0.4457(3) 0.29416(16) 0.0839(18) Uani 1 1 d . . . . .
H116 H 0.8653 0.4225 0.2762 0.101 Uiso 0.262(6) 1 calc R U P J 2
C117 C 0.9332(2) 0.46889(18) 0.22493(12) 0.0582(12) Uani 1 1 d . . . . .
C118 C 0.9113(2) 0.50275(19) 0.24879(12) 0.0593(12) Uani 1 1 d . . . . .
C119 C 0.8969(2) 0.56033(17) 0.20517(11) 0.0495(10) Uani 1 1 d . . . . .
C120 C 0.9111(2) 0.52546(16) 0.18082(11) 0.0483(10) Uani 1 1 d . . . . .
C121 C 0.9047(2) 0.53946(16) 0.14475(10) 0.0458(10) Uani 1 1 d . . . . .
C122 C 0.88785(19) 0.58767(15) 0.13248(10) 0.0449(10) Uani 1 1 d . . . . .
C123 C 0.8788(2) 0.62489(16) 0.15792(11) 0.0462(10) Uani 1 1 d . . . . .
C124 C 0.8825(2) 0.60907(16) 0.19349(11) 0.0498(10) Uani 1 1 d . . . . .
C125 C 0.91194(19) 0.51081(15) 0.11500(10) 0.0448(10) Uani 1 1 d . . . . .
C126 C 0.90070(19) 0.54148(15) 0.08594(10) 0.0431(9) Uani 1 1 d . . . . .
C127 C 0.90865(19) 0.51700(15) 0.05440(10) 0.0431(9) Uani 1 1 d . . . . .
C128 C 0.92414(19) 0.46775(15) 0.06084(10) 0.0446(10) Uani 1 1 d . . . . .
C129 C 0.9351(2) 0.44139(15) 0.03120(11) 0.0460(10) Uani 1 1 d . . . . .
C130 C 0.92796(19) 0.47197(15) 0.00113(11) 0.0445(10) Uani 1 1 d . . . . .
C131 C 0.93665(19) 0.45360(15) -0.03211(10) 0.0444(10) Uani 1 1 d . . . . .
H131 H 0.9474 0.4197 -0.0315 0.053 Uiso 1 1 calc R U . . .
C132 C 0.93307(19) 0.47357(15) -0.06505(11) 0.0441(9) Uani 1 1 d . . . . .
C133 C 0.9196(2) 0.52513(15) -0.07501(11) 0.0468(10) Uani 1 1 d . . . . .
C134 C 0.9181(2) 0.52816(16) -0.11323(11) 0.0478(10) Uani 1 1 d . . . . .
C135 C 0.9101(2) 0.56972(17) -0.13413(12) 0.0555(11) Uani 1 1 d . . . . .
H135 H 0.9031 0.6011 -0.1246 0.067 Uiso 1 1 calc R U . . .
C136 C 0.9129(2) 0.56346(19) -0.16940(13) 0.0602(13) Uani 1 1 d . . . . .
C137 C 0.9216(2) 0.5174(2) -0.18326(12) 0.0604(13) Uani 1 1 d . . . . .
C138 C 0.9298(2) 0.47596(18) -0.16277(11) 0.0549(11) Uani 1 1 d . . . . .
H138 H 0.9357 0.4446 -0.1726 0.066 Uiso 1 1 calc R U . . .
C139 C 0.9290(2) 0.48180(16) -0.12673(11) 0.0476(10) Uani 1 1 d . . . . .
C140 C 0.94154(19) 0.44666(15) -0.09728(11) 0.0452(10) Uani 1 1 d . . . . .
C141 C 0.9602(2) 0.39881(16) -0.10047(11) 0.0499(10) Uani 1 1 d . . . . .
C142 C 0.9648(2) 0.37651(18) -0.13383(13) 0.0591(12) Uani 1 1 d . . . . .
C143 C 0.9799(3) 0.36624(18) -0.07170(13) 0.0604(13) Uani 1 1 d . . . . .
C144 C 0.8706(2) 0.65045(17) 0.21318(11) 0.0526(11) Uani 1 1 d . . . . .
C145 C 0.8605(2) 0.68996(16) 0.19041(11) 0.0498(10) Uani 1 1 d . . . . .
C146 C 0.8473(2) 0.73416(17) 0.20749(11) 0.0537(11) Uani 1 1 d . . . . .
C147 C 0.8486(2) 0.72575(18) 0.24345(12) 0.0570(12) Uani 1 1 d . . . . .
C148 C 0.8355(2) 0.7676(2) 0.26214(13) 0.0614(13) Uani 1 1 d . . . . .
C149 C 0.8236(2) 0.80880(19) 0.24006(13) 0.0607(12) Uani 1 1 d . . . . .
C150 C 0.8081(2) 0.8554(2) 0.25298(14) 0.0656(14) Uani 1 1 d . . . . .
H150 H 0.8056 0.8549 0.2774 0.079 Uiso 1 1 calc R U . . .
C151 C 0.7962(3) 0.9004(2) 0.23863(16) 0.0744(15) Uani 1 1 d . . . . .
C152 C 0.7987(3) 0.9149(2) 0.20229(18) 0.095(2) Uani 1 1 d . . . . .
C153 C 0.7872(4) 0.9685(3) 0.1996(2) 0.103(2) Uani 1 1 d . . . . .
C154 C 0.7882(5) 0.9983(3) 0.1714(3) 0.141(3) Uani 1 1 d . . . . .
H154 H 0.7956 0.9858 0.1494 0.169 Uiso 1 1 calc R U . . .
C155 C 0.7780(5) 1.0477(3) 0.1765(3) 0.151(4) Uani 1 1 d . . . . .
C156 C 0.7694(5) 1.0659(3) 0.2083(3) 0.136(4) Uani 1 1 d . . . . .
C157 C 0.7688(4) 1.0367(3) 0.2363(3) 0.118(3) Uani 1 1 d . . . . .
H157 H 0.7625 1.0500 0.2583 0.142 Uiso 1 1 calc R U . . .
C158 C 0.7776(3) 0.9863(2) 0.2324(2) 0.094(2) Uani 1 1 d . . . . .
C159 C 0.7797(3) 0.9445(2) 0.25718(17) 0.0796(17) Uani 1 1 d . . . . .
C160 C 0.7677(3) 0.9472(3) 0.2916(2) 0.087(2) Uani 1 1 d . . . . .
C161 C 0.7504(3) 0.9932(3) 0.3067(2) 0.109(3) Uani 1 1 d . . . . .
C162 C 0.7702(3) 0.9067(3) 0.3158(2) 0.079(2) Uani 1 1 d . . . . .
C163 C 0.8498(2) 0.62122(15) 0.07036(10) 0.0457(10) Uani 1 1 d . . . . .
H16A H 0.8560 0.6109 0.0465 0.055 Uiso 1 1 calc R U . . .
H16B H 0.8655 0.6553 0.0740 0.055 Uiso 1 1 calc R U . . .
C164 C 0.7812(2) 0.62118(16) 0.07269(12) 0.0541(11) Uani 1 1 d D . . . .
H164 H 0.7782 0.6390 0.0951 0.065 Uiso 0.629(4) 1 calc R U P K 1
H16C H 0.7716 0.6266 0.0970 0.065 Uiso 0.371(4) 1 calc R U P K 2
C165 C 0.7529(3) 0.5718(3) 0.0779(2) 0.0524(16) Uani 0.629(4) 1 d D . P K 1
H16D H 0.7114 0.5769 0.0843 0.063 Uiso 0.629(4) 1 calc R U P K 1
H16E H 0.7779 0.5548 0.0977 0.063 Uiso 0.629(4) 1 calc R U P K 1
C166 C 0.7480(4) 0.5387(3) 0.0453(2) 0.0655(19) Uani 0.629(4) 1 d D . P K 1
H16F H 0.7118 0.5489 0.0287 0.079 Uiso 0.629(4) 1 calc R U P K 1
H16G H 0.7848 0.5435 0.0337 0.079 Uiso 0.629(4) 1 calc R U P K 1
C167 C 0.7421(10) 0.4845(4) 0.0540(4) 0.093(4) Uani 0.629(4) 1 d D . P K 1
H16H H 0.7767 0.4753 0.0721 0.111 Uiso 0.629(4) 1 calc R U P K 1
H16I H 0.7037 0.4796 0.0641 0.111 Uiso 0.629(4) 1 calc R U P K 1
C168 C 0.7418(6) 0.4506(5) 0.0234(4) 0.143(5) Uani 0.629(4) 1 d D . P K 1
H16J H 0.7327 0.4694 0.0016 0.215 Uiso 0.629(4) 1 calc R U P K 1
H16K H 0.7104 0.4252 0.0242 0.215 Uiso 0.629(4) 1 calc R U P K 1
H16L H 0.7821 0.4349 0.0244 0.215 Uiso 0.629(4) 1 calc R U P K 1
C169 C 0.7458(9) 0.6544(8) 0.0446(7) 0.060(4) Uani 0.629(4) 1 d D . P K 1
H16M H 0.7697 0.6850 0.0436 0.072 Uiso 0.629(4) 1 calc R U P K 1
H16N H 0.7454 0.6377 0.0217 0.072 Uiso 0.629(4) 1 calc R U P K 1
C170 C 0.6810(9) 0.6688(10) 0.0476(7) 0.062(4) Uani 0.629(4) 1 d D . P K 1
H17A H 0.6802 0.6851 0.0705 0.074 Uiso 0.629(4) 1 calc R U P K 1
H17B H 0.6556 0.6387 0.0471 0.074 Uiso 0.629(4) 1 calc R U P K 1
C171 C 0.6535(10) 0.7030(9) 0.0189(4) 0.098(5) Uani 0.629(4) 1 d D . P K 1
H17C H 0.6498 0.6849 -0.0036 0.117 Uiso 0.629(4) 1 calc R U P K 1
H17D H 0.6824 0.7305 0.0174 0.117 Uiso 0.629(4) 1 calc R U P K 1
C172 C 0.5917(9) 0.7242(7) 0.0228(5) 0.113(5) Uani 0.629(4) 1 d D . P K 1
H17E H 0.5930 0.7375 0.0468 0.136 Uiso 0.629(4) 1 calc R U P K 1
H17F H 0.5608 0.6975 0.0198 0.136 Uiso 0.629(4) 1 calc R U P K 1
C173 C 0.5717(9) 0.7651(7) -0.0037(6) 0.269(3) Uani 0.629(4) 1 d D . P K 1
H17G H 0.6056 0.7892 -0.0019 0.323 Uiso 0.629(4) 1 calc R U P K 1
H17H H 0.5686 0.7502 -0.0273 0.323 Uiso 0.629(4) 1 calc R U P K 1
C174 C 0.5144(8) 0.7936(8) -0.0026(7) 0.269(3) Uani 0.629(4) 1 d D . P K 1
H17I H 0.4950 0.8004 -0.0266 0.403 Uiso 0.629(4) 1 calc R U P K 1
H17J H 0.5242 0.8247 0.0098 0.403 Uiso 0.629(4) 1 calc R U P K 1
H17K H 0.4863 0.7744 0.0097 0.403 Uiso 0.629(4) 1 calc R U P K 1
C175 C 0.8585(2) 0.71110(16) 0.12793(11) 0.0534(11) Uani 1 1 d . . . . .
H17L H 0.8373 0.7404 0.1356 0.064 Uiso 1 1 calc R U . . .
H17M H 0.8316 0.6966 0.1078 0.064 Uiso 1 1 calc R U . . .
C176 C 0.9176(2) 0.72786(17) 0.11544(12) 0.0610(12) Uani 1 1 d D . . . .
H176 H 0.9385 0.6972 0.1090 0.073 Uiso 0.561(8) 1 calc R U P L 1
H17N H 0.9388 0.6981 0.1077 0.073 Uiso 0.439(8) 1 calc R U P L 2
C177 C 0.902(3) 0.7573(14) 0.0811(7) 0.090(3) Uani 0.561(8) 1 d D . P L 1
H17O H 0.9387 0.7594 0.0694 0.107 Uiso 0.561(8) 1 calc R U P L 1
H17P H 0.8700 0.7390 0.0654 0.107 Uiso 0.561(8) 1 calc R U P L 1
C178 C 0.878(2) 0.8090(14) 0.0863(11) 0.141(11) Uani 0.561(8) 1 d D . P L 1
H17Q H 0.9107 0.8287 0.1003 0.169 Uiso 0.561(8) 1 calc R U P L 1
H17R H 0.8424 0.8077 0.0991 0.169 Uiso 0.561(8) 1 calc R U P L 1
C179 C 0.860(3) 0.8337(16) 0.0495(14) 0.201(15) Uani 0.561(8) 1 d D . P L 1
H17S H 0.8659 0.8697 0.0516 0.241 Uiso 0.561(8) 1 calc R U P L 1
H17T H 0.8865 0.8211 0.0330 0.241 Uiso 0.561(8) 1 calc R U P L 1
C180 C 0.794(3) 0.824(2) 0.0350(15) 0.31(2) Uani 0.561(8) 1 d D . P L 1
H18A H 0.7894 0.8241 0.0093 0.470 Uiso 0.561(8) 1 calc R U P L 1
H18B H 0.7678 0.8489 0.0432 0.470 Uiso 0.561(8) 1 calc R U P L 1
H18C H 0.7822 0.7912 0.0429 0.470 Uiso 0.561(8) 1 calc R U P L 1
C181 C 0.9628(17) 0.753(3) 0.1434(8) 0.069(3) Uani 0.561(8) 1 d D . P L 1
H18D H 0.9723 0.7307 0.1636 0.083 Uiso 0.561(8) 1 calc R U P L 1
H18E H 0.9431 0.7829 0.1516 0.083 Uiso 0.561(8) 1 calc R U P L 1
C182 C 1.0232(17) 0.768(3) 0.1305(8) 0.084(5) Uani 0.561(8) 1 d D . P L 1
H18F H 1.0151 0.7961 0.1139 0.101 Uiso 0.561(8) 1 calc R U P L 1
H18G H 1.0386 0.7404 0.1177 0.101 Uiso 0.561(8) 1 calc R U P L 1
C183 C 1.0731(10) 0.7837(17) 0.1609(6) 0.119(6) Uani 0.561(8) 1 d D U P L 1
H18H H 1.0599 0.8143 0.1716 0.142 Uiso 0.561(8) 1 calc R U P L 1
H18I H 1.0769 0.7577 0.1790 0.142 Uiso 0.561(8) 1 calc R U P L 1
C184 C 1.1361(10) 0.792(2) 0.1492(7) 0.160(7) Uani 0.561(8) 1 d D U P L 1
H18J H 1.1348 0.8229 0.1353 0.192 Uiso 0.561(8) 1 calc R U P L 1
H18K H 1.1455 0.7647 0.1341 0.192 Uiso 0.561(8) 1 calc R U P L 1
C185 C 1.1878(9) 0.7965(8) 0.1811(5) 0.189(7) Uani 0.561(8) 1 d D . P L 1
H18L H 1.1906 0.7656 0.1948 0.227 Uiso 0.561(8) 1 calc R U P L 1
H18M H 1.1788 0.8238 0.1966 0.227 Uiso 0.561(8) 1 calc R U P L 1
C186 C 1.2509(9) 0.8066(9) 0.1663(7) 0.234(9) Uani 0.561(8) 1 d D U P L 1
H18N H 1.2437 0.8065 0.1407 0.352 Uiso 0.561(8) 1 calc R U P L 1
H18O H 1.2805 0.7807 0.1746 0.352 Uiso 0.561(8) 1 calc R U P L 1
H18P H 1.2672 0.8386 0.1747 0.352 Uiso 0.561(8) 1 calc R U P L 1
C187 C 0.9514(2) 0.38776(16) 0.03207(12) 0.0587(12) Uani 1 1 d D . . . .
H18Q H 0.9704 0.3781 0.0559 0.070 Uiso 0.545(9) 1 calc R U P M 1
H18R H 0.9809 0.3809 0.0156 0.070 Uiso 0.545(9) 1 calc R U P M 1
H18S H 0.9768 0.3810 0.0549 0.070 Uiso 0.455(9) 1 calc R U P M 2
H18T H 0.9776 0.3818 0.0136 0.070 Uiso 0.455(9) 1 calc R U P M 2
C188 C 0.8913(12) 0.3585(9) 0.0214(13) 0.100(5) Uani 0.545(9) 1 d D . P M 1
H18U H 0.8714 0.3692 -0.0020 0.121 Uiso 0.545(9) 1 calc R U P M 1
H18V H 0.8626 0.3642 0.0385 0.121 Uiso 0.545(9) 1 calc R U P M 1
C189 C 0.9089(16) 0.3029(10) 0.0207(10) 0.431(8) Uani 0.545(9) 1 d D . P M 1
H18W H 0.9376 0.2975 0.0034 0.518 Uiso 0.545(9) 1 calc R U P M 1
H18X H 0.9296 0.2927 0.0440 0.518 Uiso 0.545(9) 1 calc R U P M 1
C190 C 0.8507(19) 0.2719(12) 0.0105(9) 0.431(8) Uani 0.545(9) 1 d D . P M 1
H19A H 0.8580 0.2385 0.0205 0.518 Uiso 0.545(9) 1 calc R U P M 1
H19B H 0.8169 0.2868 0.0213 0.518 Uiso 0.545(9) 1 calc R U P M 1
C191 C 0.831(2) 0.2673(12) -0.0283(9) 0.431(8) Uani 0.545(9) 1 d D . P M 1
H19C H 0.8103 0.2986 -0.0363 0.518 Uiso 0.545(9) 1 calc R U P M 1
H19D H 0.8683 0.2650 -0.0396 0.518 Uiso 0.545(9) 1 calc R U P M 1
C192 C 0.789(2) 0.2262(13) -0.0427(10) 0.431(8) Uani 0.545(9) 1 d D . P M 1
H19E H 0.7473 0.2398 -0.0491 0.518 Uiso 0.545(9) 1 calc R U P M 1
H19F H 0.7870 0.2019 -0.0237 0.518 Uiso 0.545(9) 1 calc R U P M 1
C193 C 0.8068(19) 0.1985(11) -0.0747(10) 0.431(8) Uani 0.545(9) 1 d D . P M 1
H19G H 0.8078 0.2219 -0.0943 0.518 Uiso 0.545(9) 1 calc R U P M 1
H19H H 0.8483 0.1842 -0.0688 0.518 Uiso 0.545(9) 1 calc R U P M 1
C194 C 0.7615(17) 0.1585(10) -0.0857(10) 0.431(8) Uani 0.545(9) 1 d D . P M 1
H19I H 0.7520 0.1580 -0.1116 0.518 Uiso 0.545(9) 1 calc R U P M 1
H19J H 0.7230 0.1651 -0.0761 0.518 Uiso 0.545(9) 1 calc R U P M 1
C195 C 0.7872(18) 0.1077(10) -0.0727(12) 0.431(8) Uani 0.545(9) 1 d D . P M 1
H19K H 0.8251 0.1026 -0.0834 0.518 Uiso 0.545(9) 1 calc R U P M 1
H19L H 0.8002 0.1111 -0.0472 0.518 Uiso 0.545(9) 1 calc R U P M 1
C196 C 0.7519(18) 0.0611(11) -0.0777(12) 0.431(8) Uani 0.545(9) 1 d D . P M 1
H19M H 0.7331 0.0595 -0.1026 0.518 Uiso 0.545(9) 1 calc R U P M 1
H19N H 0.7179 0.0632 -0.0635 0.518 Uiso 0.545(9) 1 calc R U P M 1
C197 C 0.7852(19) 0.0129(11) -0.0689(12) 0.431(8) Uani 0.545(9) 1 d D . P M 1
H19O H 0.7945 -0.0027 -0.0904 0.647 Uiso 0.545(9) 1 calc R U P M 1
H19P H 0.7592 -0.0091 -0.0572 0.647 Uiso 0.545(9) 1 calc R U P M 1
H19Q H 0.8234 0.0193 -0.0532 0.647 Uiso 0.545(9) 1 calc R U P M 1
C198 C 0.8407(3) 0.7675(2) 0.30189(13) 0.0726(15) Uani 1 1 d . . . . .
H19R H 0.8258 0.7357 0.3099 0.087 Uiso 1 1 calc R U . . .
H19S H 0.8148 0.7940 0.3096 0.087 Uiso 1 1 calc R U . . .
C199 C 0.9081(3) 0.7755(2) 0.31817(15) 0.093(2) Uani 1 1 d . . . . .
H19T H 0.9326 0.7472 0.3117 0.111 Uiso 1 1 calc R U . . .
H19U H 0.9236 0.8054 0.3076 0.111 Uiso 1 1 calc R U . . .
C265 C 0.7548(17) 0.6614(14) 0.0465(12) 0.060(4) Uani 0.371(4) 1 d D . P K 2
H26A H 0.7810 0.6912 0.0495 0.072 Uiso 0.371(4) 1 calc R U P K 2
H26B H 0.7538 0.6494 0.0222 0.072 Uiso 0.371(4) 1 calc R U P K 2
C266 C 0.6909(17) 0.6737(18) 0.0533(14) 0.062(4) Uani 0.371(4) 1 d D . P K 2
H26C H 0.6667 0.6429 0.0521 0.074 Uiso 0.371(4) 1 calc R U P K 2
H26D H 0.6933 0.6866 0.0775 0.074 Uiso 0.371(4) 1 calc R U P K 2
C267 C 0.6569(16) 0.7106(17) 0.0287(9) 0.098(5) Uani 0.371(4) 1 d D . P K 2
H26E H 0.6624 0.7029 0.0042 0.117 Uiso 0.371(4) 1 calc R U P K 2
H26F H 0.6729 0.7441 0.0343 0.117 Uiso 0.371(4) 1 calc R U P K 2
C268 C 0.5893(15) 0.7079(13) 0.0328(10) 0.113(5) Uani 0.371(4) 1 d D . P K 2
H26G H 0.5645 0.7081 0.0096 0.170 Uiso 0.371(4) 1 calc R U P K 2
H26H H 0.5785 0.7364 0.0463 0.170 Uiso 0.371(4) 1 calc R U P K 2
H26I H 0.5815 0.6776 0.0452 0.170 Uiso 0.371(4) 1 calc R U P K 2
C269 C 0.7562(6) 0.5691(4) 0.0560(3) 0.0524(16) Uani 0.371(4) 1 d D . P K 2
H26J H 0.7159 0.5744 0.0415 0.063 Uiso 0.371(4) 1 calc R U P K 2
H26K H 0.7849 0.5570 0.0403 0.063 Uiso 0.371(4) 1 calc R U P K 2
C270 C 0.7495(6) 0.5305(4) 0.0829(3) 0.0655(19) Uani 0.371(4) 1 d D . P K 2
H27A H 0.7165 0.5404 0.0965 0.079 Uiso 0.371(4) 1 calc R U P K 2
H27B H 0.7881 0.5284 0.0994 0.079 Uiso 0.371(4) 1 calc R U P K 2
C271 C 0.7346(18) 0.4804(7) 0.0670(7) 0.093(4) Uani 0.371(4) 1 d D . P K 2
H27C H 0.7677 0.4713 0.0533 0.111 Uiso 0.371(4) 1 calc R U P K 2
H27D H 0.6964 0.4834 0.0502 0.111 Uiso 0.371(4) 1 calc R U P K 2
C272 C 0.7265(10) 0.4383(7) 0.0916(6) 0.143(5) Uani 0.371(4) 1 d D . P K 2
H27E H 0.6858 0.4402 0.0996 0.172 Uiso 0.371(4) 1 calc R U P K 2
H27F H 0.7585 0.4395 0.1124 0.172 Uiso 0.371(4) 1 calc R U P K 2
C273 C 0.7321(16) 0.3897(10) 0.0705(11) 0.269(3) Uani 0.371(4) 1 d D . P K 2
H27G H 0.7210 0.3948 0.0450 0.323 Uiso 0.371(4) 1 calc R U P K 2
H27H H 0.7738 0.3755 0.0753 0.323 Uiso 0.371(4) 1 calc R U P K 2
C274 C 0.684(3) 0.3577(18) 0.0859(16) 0.269(3) Uani 0.371(4) 1 d D . P K 2
H27I H 0.6587 0.3403 0.0669 0.403 Uiso 0.371(4) 1 calc R U P K 2
H27J H 0.6582 0.3788 0.0983 0.403 Uiso 0.371(4) 1 calc R U P K 2
H27K H 0.7053 0.3336 0.1023 0.403 Uiso 0.371(4) 1 calc R U P K 2
C277 C 0.959(2) 0.751(3) 0.1462(10) 0.069(3) Uani 0.439(8) 1 d D . P L 2
H27L H 0.9630 0.7273 0.1661 0.083 Uiso 0.439(8) 1 calc R U P L 2
H27M H 0.9389 0.7808 0.1537 0.083 Uiso 0.439(8) 1 calc R U P L 2
C278 C 1.022(2) 0.764(4) 0.1379(10) 0.084(5) Uani 0.439(8) 1 d D . P L 2
H27N H 1.0189 0.7917 0.1212 0.101 Uiso 0.439(8) 1 calc R U P L 2
H27O H 1.0393 0.7354 0.1264 0.101 Uiso 0.439(8) 1 calc R U P L 2
C279 C 1.0669(15) 0.778(2) 0.1709(8) 0.119(6) Uani 0.439(8) 1 d D . P L 2
H27P H 1.0506 0.8068 0.1825 0.142 Uiso 0.439(8) 1 calc R U P L 2
H27Q H 1.0712 0.7503 0.1877 0.142 Uiso 0.439(8) 1 calc R U P L 2
C280 C 1.1289(14) 0.791(3) 0.1602(10) 0.160(7) Uani 0.439(8) 1 d D . P L 2
H28A H 1.1259 0.7902 0.1346 0.240 Uiso 0.439(8) 1 calc R U P L 2
H28B H 1.1593 0.7663 0.1702 0.240 Uiso 0.439(8) 1 calc R U P L 2
H28C H 1.1416 0.8234 0.1689 0.240 Uiso 0.439(8) 1 calc R U P L 2
C281 C 0.902(4) 0.7622(19) 0.0837(10) 0.090(3) Uani 0.439(8) 1 d D . P L 2
H28D H 0.9411 0.7752 0.0773 0.107 Uiso 0.439(8) 1 calc R U P L 2
H28E H 0.8828 0.7422 0.0636 0.107 Uiso 0.439(8) 1 calc R U P L 2
C282 C 0.860(3) 0.8053(19) 0.0881(14) 0.141(11) Uani 0.439(8) 1 d D . P L 2
H28F H 0.8801 0.8260 0.1076 0.169 Uiso 0.439(8) 1 calc R U P L 2
H28G H 0.8216 0.7925 0.0948 0.169 Uiso 0.439(8) 1 calc R U P L 2
C283 C 0.845(4) 0.838(2) 0.0551(17) 0.201(15) Uani 0.439(8) 1 d D . P L 2
H28H H 0.8273 0.8690 0.0623 0.241 Uiso 0.439(8) 1 calc R U P L 2
H28I H 0.8844 0.8464 0.0466 0.241 Uiso 0.439(8) 1 calc R U P L 2
C284 C 0.803(4) 0.817(2) 0.025(2) 0.31(2) Uani 0.439(8) 1 d D . P L 2
H28J H 0.7692 0.7998 0.0339 0.376 Uiso 0.439(8) 1 calc R U P L 2
H28K H 0.8258 0.7931 0.0125 0.376 Uiso 0.439(8) 1 calc R U P L 2
C285 C 0.7755(13) 0.8565(10) -0.0017(7) 0.189(7) Uani 0.439(8) 1 d D . P L 2
H28L H 0.7683 0.8873 0.0108 0.227 Uiso 0.439(8) 1 calc R U P L 2
H28M H 0.8046 0.8636 -0.0184 0.227 Uiso 0.439(8) 1 calc R U P L 2
C286 C 0.7149(11) 0.8376(11) -0.0215(9) 0.234(9) Uani 0.439(8) 1 d D . P L 2
H28N H 0.7159 0.8400 -0.0468 0.352 Uiso 0.439(8) 1 calc R U P L 2
H28O H 0.6810 0.8575 -0.0153 0.352 Uiso 0.439(8) 1 calc R U P L 2
H28P H 0.7089 0.8032 -0.0152 0.352 Uiso 0.439(8) 1 calc R U P L 2
C288 C 0.8991(16) 0.3496(12) 0.0271(16) 0.100(5) Uani 0.455(9) 1 d D . P M 2
H28Q H 0.9178 0.3165 0.0263 0.121 Uiso 0.455(9) 1 calc R U P M 2
H28R H 0.8782 0.3506 0.0482 0.121 Uiso 0.455(9) 1 calc R U P M 2
C289 C 0.8513(17) 0.3547(13) -0.0043(11) 0.431(8) Uani 0.455(9) 1 d D . P M 2
H28S H 0.8706 0.3496 -0.0257 0.518 Uiso 0.455(9) 1 calc R U P M 2
H28T H 0.8346 0.3885 -0.0051 0.518 Uiso 0.455(9) 1 calc R U P M 2
C290 C 0.7980(16) 0.3176(12) -0.0043(13) 0.431(8) Uani 0.455(9) 1 d D . P M 2
H29A H 0.7760 0.3243 0.0159 0.518 Uiso 0.455(9) 1 calc R U P M 2
H29B H 0.7686 0.3215 -0.0260 0.518 Uiso 0.455(9) 1 calc R U P M 2
C291 C 0.823(2) 0.2650(12) -0.0019(14) 0.431(8) Uani 0.455(9) 1 d D . P M 2
H29C H 0.8406 0.2579 0.0226 0.518 Uiso 0.455(9) 1 calc R U P M 2
H29D H 0.8568 0.2624 -0.0164 0.518 Uiso 0.455(9) 1 calc R U P M 2
C292 C 0.774(2) 0.2265(13) -0.0144(13) 0.431(8) Uani 0.455(9) 1 d D . P M 2
H29E H 0.7584 0.2134 0.0066 0.518 Uiso 0.455(9) 1 calc R U P M 2
H29F H 0.7391 0.2442 -0.0282 0.518 Uiso 0.455(9) 1 calc R U P M 2
C293 C 0.789(2) 0.1825(13) -0.0363(14) 0.431(8) Uani 0.455(9) 1 d D . P M 2
H29G H 0.8050 0.1949 -0.0574 0.518 Uiso 0.455(9) 1 calc R U P M 2
H29H H 0.8222 0.1633 -0.0224 0.518 Uiso 0.455(9) 1 calc R U P M 2
C294 C 0.7355(19) 0.1481(12) -0.0479(14) 0.431(8) Uani 0.455(9) 1 d D . P M 2
H29I H 0.7094 0.1630 -0.0681 0.518 Uiso 0.455(9) 1 calc R U P M 2
H29J H 0.7104 0.1451 -0.0286 0.518 Uiso 0.455(9) 1 calc R U P M 2
C295 C 0.754(2) 0.0966(12) -0.0581(15) 0.431(8) Uani 0.455(9) 1 d D . P M 2
H29K H 0.7674 0.0988 -0.0816 0.518 Uiso 0.455(9) 1 calc R U P M 2
H29L H 0.7908 0.0868 -0.0415 0.518 Uiso 0.455(9) 1 calc R U P M 2
C296 C 0.708(2) 0.0552(13) -0.0592(15) 0.431(8) Uani 0.455(9) 1 d D . P M 2
H29M H 0.6675 0.0676 -0.0706 0.518 Uiso 0.455(9) 1 calc R U P M 2
H29N H 0.7030 0.0461 -0.0348 0.518 Uiso 0.455(9) 1 calc R U P M 2
C297 C 0.724(3) 0.0087(13) -0.0785(14) 0.431(8) Uani 0.455(9) 1 d D . P M 2
H29O H 0.7142 0.0139 -0.1038 0.647 Uiso 0.455(9) 1 calc R U P M 2
H29P H 0.6998 -0.0192 -0.0716 0.647 Uiso 0.455(9) 1 calc R U P M 2
H29Q H 0.7676 0.0016 -0.0724 0.647 Uiso 0.455(9) 1 calc R U P M 2
C300 C 0.9187(4) 0.7809(3) 0.35692(16) 0.107(2) Uani 1 1 d . . . . .
H30A H 0.9080 0.7497 0.3678 0.129 Uiso 1 1 calc R U . . .
H30B H 0.8914 0.8069 0.3639 0.129 Uiso 1 1 calc R U . . .
C301 C 0.9867(4) 0.7945(4) 0.3709(2) 0.144(4) Uani 1 1 d D . . . .
H30C H 0.9897 0.8024 0.3961 0.173 Uiso 1 1 calc R U . . .
H30D H 0.9977 0.8246 0.3587 0.173 Uiso 1 1 calc R U . . .
C302 C 1.0351(4) 0.7536(4) 0.3662(3) 0.151(4) Uani 1 1 d D . . . .
H30E H 1.0226 0.7226 0.3767 0.182 Uiso 1 1 calc R U . . .
H30F H 1.0349 0.7477 0.3409 0.182 Uiso 1 1 calc R U . . .
C303 C 1.0999(5) 0.7662(6) 0.3826(3) 0.239(8) Uani 1 1 d D . . . .
H30G H 1.1114 0.7977 0.3724 0.287 Uiso 1 1 calc R U . . .
H30H H 1.0995 0.7719 0.4079 0.287 Uiso 1 1 calc R U . . .
C304 C 1.1496(7) 0.7291(7) 0.3788(5) 0.336(5) Uani 1 1 d D . . . .
H30I H 1.1540 0.7272 0.3536 0.403 Uiso 1 1 calc R U . . .
H30J H 1.1350 0.6965 0.3856 0.403 Uiso 1 1 calc R U . . .
C305 C 1.2132(7) 0.7374(8) 0.3992(5) 0.336(5) Uani 1 1 d D . . . .
H30K H 1.2257 0.7710 0.3932 0.403 Uiso 1 1 calc R U . . .
H30L H 1.2080 0.7380 0.4242 0.403 Uiso 1 1 calc R U . . .
C306 C 1.2677(7) 0.7043(8) 0.3964(5) 0.336(5) Uani 1 1 d D . . . .
H30M H 1.2585 0.6707 0.4041 0.403 Uiso 1 1 calc R U . . .
H30N H 1.2743 0.7023 0.3716 0.403 Uiso 1 1 calc R U . . .
C307 C 1.3256(7) 0.7223(8) 0.4180(5) 0.336(5) Uani 1 1 d D . . . .
H30O H 1.3332 0.7568 0.4114 0.403 Uiso 1 1 calc R U . . .
H30P H 1.3199 0.7222 0.4430 0.403 Uiso 1 1 calc R U . . .
C308 C 1.3800(7) 0.6921(8) 0.4137(5) 0.336(5) Uani 1 1 d . . . . .
H30Q H 1.3817 0.6871 0.3887 0.504 Uiso 1 1 calc R U . . .
H30R H 1.3770 0.6602 0.4251 0.504 Uiso 1 1 calc R U . . .
H30S H 1.4172 0.7091 0.4244 0.504 Uiso 1 1 calc R U . . .
C405 C 0.7301(7) 0.3836(10) 0.1324(5) 0.269(3) Uani 0.552(5) 1 d D . P I 1
H405 H 0.7312 0.4201 0.1292 0.323 Uiso 0.552(5) 1 calc R U P I 1

loop_
_atom_site_aniso_label
_atom_site_aniso_U_11
_atom_site_aniso_U_22
_atom_site_aniso_U_33
_atom_site_aniso_U_23
_atom_site_aniso_U_13
_atom_site_aniso_U_12
Cl1 0.325(5) 0.166(3) 0.255(4) 0.024(3) 0.118(4) 0.075(3)
Cl2 0.392(7) 0.273(5) 0.219(4) 0.129(4) 0.001(4) -0.075(5)
Cl3 0.216(3) 0.176(3) 0.179(3) -0.077(2) 0.065(2) -0.045(2)
C401 0.303(15) 0.132(8) 0.082(6) -0.002(5) 0.029(7) -0.066(9)
Cl4 0.151(4) 0.166(4) 0.158(4) 0.041(3) 0.009(3) -0.004(3)
Cl5 0.151(4) 0.166(4) 0.158(4) 0.041(3) 0.009(3) -0.004(3)
Cl6 0.151(4) 0.166(4) 0.158(4) 0.041(3) 0.009(3) -0.004(3)
C402 0.171(11) 0.158(9) 0.151(8) 0.028(7) -0.024(8) -0.002(8)
Cl7A 0.119(6) 0.199(12) 0.199(14) -0.038(9) 0.032(7) 0.027(7)
Cl7B 0.119(6) 0.199(12) 0.199(14) -0.038(9) 0.032(7) 0.027(7)
Cl8A 0.148(9) 0.175(7) 0.291(15) 0.009(11) 0.028(9) -0.005(7)
Cl8B 0.148(9) 0.175(7) 0.291(15) 0.009(11) 0.028(9) -0.005(7)
Cl9A 0.151(6) 0.216(8) 0.286(9) -0.017(7) 0.077(6) 0.013(5)
Cl9B 0.151(6) 0.216(8) 0.286(9) -0.017(7) 0.077(6) 0.013(5)
S1 0.0564(7) 0.0455(6) 0.0391(5) 0.0022(4) 0.0099(5) 0.0081(5)
S2 0.0490(6) 0.0422(5) 0.0369(5) -0.0004(4) 0.0104(4) 0.0073(4)
S3 0.0750(8) 0.0641(8) 0.0426(6) -0.0129(5) 0.0118(6) -0.0027(6)
S4 0.0727(8) 0.0563(7) 0.0519(7) -0.0186(5) 0.0049(6) 0.0029(6)
F1 0.103(3) 0.094(2) 0.0586(18) 0.0075(17) -0.0069(17) 0.013(2)
F2 0.164(4) 0.126(4) 0.124(4) 0.020(3) 0.067(3) -0.006(3)
F3 0.093(2) 0.098(2) 0.071(2) 0.0441(18) 0.0269(17) 0.0259(19)
F4 0.081(2) 0.129(3) 0.0419(15) 0.0211(16) 0.0177(14) 0.0173(19)
F5 0.182(5) 0.096(3) 0.192(5) 0.033(3) 0.039(4) 0.022(3)
F6 0.181(5) 0.062(3) 0.256(6) -0.013(3) 0.065(4) 0.011(3)
O1 0.074(2) 0.0490(18) 0.0479(17) 0.0023(14) 0.0161(15) 0.0137(15)
O2 0.167(5) 0.080(3) 0.066(3) -0.013(2) 0.006(3) 0.031(3)
N1 0.059(2) 0.056(2) 0.0402(19) 0.0038(16) 0.0090(17) 0.0091(18)
N2 0.073(3) 0.068(3) 0.037(2) -0.0037(18) 0.0088(18) 0.006(2)
N3 0.051(2) 0.0432(19) 0.0368(18) -0.0014(14) 0.0097(15) 0.0071(15)
N4 0.062(2) 0.046(2) 0.0417(19) -0.0078(16) 0.0107(17) 0.0002(17)
N5 0.115(4) 0.088(3) 0.062(3) -0.022(3) 0.027(3) 0.005(3)
N6 0.157(5) 0.063(3) 0.068(3) 0.000(3) 0.033(3) 0.034(3)
N7 0.152(6) 0.100(5) 0.208(8) -0.083(5) 0.097(6) -0.020(4)
N8 0.068(3) 0.115(5) 0.074(3) -0.041(3) 0.027(3) -0.005(3)
C1 0.074(3) 0.068(3) 0.044(3) 0.014(2) 0.017(2) 0.013(3)
C2 0.080(4) 0.074(3) 0.048(3) 0.010(3) 0.012(3) 0.008(3)
C3 0.087(4) 0.085(4) 0.065(3) 0.030(3) 0.010(3) 0.021(3)
C4 0.100(5) 0.071(4) 0.081(4) 0.026(3) 0.019(4) 0.020(3)
C5 0.103(5) 0.064(3) 0.074(4) 0.006(3) 0.018(3) 0.010(3)
C6 0.086(4) 0.067(3) 0.054(3) 0.009(3) 0.012(3) 0.012(3)
C7 0.062(3) 0.063(3) 0.044(2) 0.005(2) 0.007(2) 0.007(2)
C8 0.075(3) 0.070(3) 0.039(2) 0.003(2) 0.009(2) 0.009(3)
C9 0.107(5) 0.080(4) 0.048(3) 0.009(3) 0.024(3) 0.019(3)
C10 0.135(6) 0.090(5) 0.064(4) 0.003(3) 0.037(4) 0.010(4)
C11 0.193(8) 0.114(6) 0.083(5) 0.026(4) 0.059(5) 0.013(6)
C12 0.241(11) 0.154(8) 0.077(5) 0.028(6) 0.061(6) 0.017(8)
C13 0.229(10) 0.140(7) 0.057(4) -0.002(4) 0.031(5) 0.005(7)
C14 0.162(7) 0.159(7) 0.036(3) -0.003(4) 0.016(4) 0.039(6)
C15 0.055(3) 0.059(3) 0.039(2) -0.004(2) 0.0065(19) 0.005(2)
C16 0.053(3) 0.053(3) 0.038(2) -0.0022(19) 0.0077(19) 0.005(2)
C17 0.047(2) 0.050(2) 0.038(2) -0.0028(18) 0.0068(18) 0.0058(19)
C18 0.045(2) 0.051(2) 0.038(2) -0.0030(18) 0.0062(18) 0.0010(19)
C19 0.053(3) 0.047(2) 0.042(2) -0.0055(18) 0.0080(19) 0.0012(19)
C20 0.054(3) 0.056(3) 0.040(2) -0.0084(19) 0.0077(19) 0.000(2)
C21 0.045(2) 0.046(2) 0.040(2) -0.0001(18) 0.0064(18) 0.0060(18)
C22 0.042(2) 0.044(2) 0.037(2) -0.0024(17) 0.0064(17) 0.0053(18)
C23 0.041(2) 0.046(2) 0.040(2) -0.0002(17) 0.0087(17) 0.0045(18)
C24 0.047(2) 0.046(2) 0.038(2) 0.0014(18) 0.0094(18) 0.0031(18)
C25 0.046(2) 0.046(2) 0.041(2) -0.0019(18) 0.0093(18) 0.0036(18)
C26 0.045(2) 0.041(2) 0.042(2) -0.0027(17) 0.0104(18) 0.0054(18)
C27 0.047(2) 0.041(2) 0.045(2) -0.0025(18) 0.0123(19) 0.0030(18)
C28 0.043(2) 0.048(2) 0.040(2) -0.0024(18) 0.0095(18) 0.0037(18)
C29 0.046(2) 0.054(3) 0.041(2) 0.004(2) 0.0108(18) 0.007(2)
C30 0.048(3) 0.057(3) 0.048(2) 0.008(2) 0.014(2) 0.009(2)
C31 0.053(3) 0.067(3) 0.056(3) 0.015(2) 0.014(2) 0.015(2)
C32 0.061(3) 0.082(4) 0.056(3) 0.027(3) 0.015(2) 0.017(3)
C33 0.056(3) 0.098(4) 0.042(3) 0.015(3) 0.014(2) 0.013(3)
C34 0.056(3) 0.079(3) 0.044(3) -0.001(2) 0.014(2) 0.005(2)
C35 0.046(3) 0.064(3) 0.043(2) 0.005(2) 0.0116(19) 0.003(2)
C36 0.046(2) 0.055(3) 0.040(2) -0.0025(19) 0.0118(18) -0.001(2)
C37 0.059(3) 0.056(3) 0.045(2) -0.010(2) 0.014(2) 0.002(2)
C38 0.076(4) 0.068(3) 0.055(3) -0.011(2) 0.018(3) 0.004(3)
C39 0.090(4) 0.052(3) 0.055(3) -0.012(2) 0.022(3) 0.012(3)
C40 0.058(3) 0.056(3) 0.041(2) -0.010(2) 0.009(2) -0.002(2)
C41 0.056(3) 0.054(3) 0.045(2) -0.014(2) 0.008(2) -0.004(2)
C42 0.056(3) 0.056(3) 0.053(3) -0.015(2) 0.007(2) -0.003(2)
C43 0.060(3) 0.061(3) 0.049(3) -0.017(2) 0.008(2) -0.005(2)
C44 0.062(3) 0.063(3) 0.054(3) -0.018(2) 0.009(2) 0.000(2)
C45 0.060(3) 0.068(3) 0.054(3) -0.024(2) 0.006(2) 0.000(2)
C46 0.064(3) 0.067(3) 0.063(3) -0.024(3) 0.010(2) 0.002(3)
C47 0.065(3) 0.072(4) 0.066(3) -0.025(3) 0.006(3) 0.005(3)
C48 0.091(4) 0.068(4) 0.086(4) -0.018(3) 0.001(3) 0.014(3)
C49 0.089(4) 0.072(4) 0.096(5) -0.005(3) 0.008(4) 0.015(3)
C50 0.120(6) 0.087(5) 0.122(6) -0.005(4) 0.013(5) 0.022(4)
C51 0.119(6) 0.081(5) 0.153(8) 0.030(5) 0.020(5) 0.011(4)
C52 0.117(6) 0.075(5) 0.161(8) -0.022(5) 0.033(6) 0.009(4)
C53 0.101(5) 0.069(4) 0.141(6) -0.023(4) 0.031(5) 0.007(4)
C54 0.067(4) 0.078(4) 0.105(5) -0.029(4) 0.012(3) 0.010(3)
C55 0.059(3) 0.060(3) 0.094(4) -0.021(3) 0.010(3) 0.002(2)
C56 0.057(3) 0.084(4) 0.093(4) -0.049(3) 0.022(3) -0.004(3)
C57 0.083(4) 0.092(5) 0.134(6) -0.048(4) 0.051(4) -0.014(3)
C58 0.058(3) 0.081(4) 0.075(4) -0.038(3) 0.022(3) -0.007(3)
C59 0.061(3) 0.048(2) 0.038(2) 0.0008(19) 0.014(2) 0.009(2)
C60 0.056(3) 0.052(3) 0.050(3) 0.001(2) 0.010(2) 0.011(2)
C61A 0.051(3) 0.056(4) 0.051(4) 0.004(4) 0.010(4) 0.010(3)
C61B 0.057(6) 0.062(7) 0.045(4) 0.002(5) 0.006(4) 0.006(6)
C62A 0.051(4) 0.070(5) 0.073(4) -0.015(4) 0.011(3) 0.000(3)
C62B 0.064(6) 0.059(7) 0.074(6) 0.006(3) 0.012(5) 0.013(7)
C63A 0.087(5) 0.084(5) 0.089(11) -0.025(6) 0.007(11) -0.022(4)
C63B 0.077(9) 0.091(9) 0.094(5) 0.021(6) 0.011(6) 0.026(8)
C64A 0.114(8) 0.116(8) 0.177(11) -0.032(8) 0.010(8) 0.011(7)
C64B 0.091(5) 0.106(11) 0.118(13) 0.013(10) 0.024(7) 0.036(6)
C65A 0.057(6) 0.062(7) 0.045(4) 0.002(5) 0.006(4) 0.006(6)
C65B 0.051(3) 0.056(4) 0.051(4) 0.004(4) 0.010(4) 0.010(3)
C66A 0.064(6) 0.059(7) 0.074(6) 0.006(3) 0.012(5) 0.013(7)
C66B 0.051(4) 0.070(5) 0.073(4) -0.015(4) 0.011(3) 0.000(3)
C67A 0.077(9) 0.091(9) 0.094(5) 0.021(6) 0.011(6) 0.026(8)
C67B 0.087(5) 0.084(5) 0.089(11) -0.025(6) 0.007(11) -0.022(4)
C68A 0.091(5) 0.106(11) 0.118(13) 0.013(10) 0.024(7) 0.036(6)
C68B 0.114(8) 0.116(8) 0.177(11) -0.032(8) 0.010(8) 0.011(7)
C69A 0.125(8) 0.132(8) 0.151(9) 0.016(7) 0.013(7) 0.046(7)
C69B 0.125(8) 0.132(8) 0.151(9) 0.016(7) 0.013(7) 0.046(7)
C70A 0.151(6) 0.216(8) 0.286(9) -0.017(7) 0.077(6) 0.013(5)
C70B 0.151(6) 0.216(8) 0.286(9) -0.017(7) 0.077(6) 0.013(5)
C71 0.085(4) 0.043(2) 0.053(3) -0.005(2) 0.017(2) 0.007(2)
C72 0.090(4) 0.054(3) 0.083(4) 0.000(3) 0.041(3) 0.001(3)
C73A 0.136(6) 0.078(5) 0.123(6) 0.009(4) 0.060(5) -0.007(5)
C73B 0.080(4) 0.079(4) 0.108(5) -0.041(4) 0.029(4) -0.017(3)
C74A 0.135(13) 0.082(6) 0.146(13) 0.019(7) 0.031(10) 0.001(7)
C74B 0.091(5) 0.091(7) 0.132(12) -0.024(11) 0.031(7) -0.016(5)
C75A 0.204(15) 0.132(9) 0.191(14) 0.051(9) 0.027(12) -0.002(9)
C75B 0.091(6) 0.141(13) 0.157(12) -0.042(10) 0.019(7) -0.028(7)
C76A 0.205(15) 0.081(7) 0.164(16) 0.025(9) -0.022(12) -0.020(8)
C76B 0.127(8) 0.181(11) 0.221(19) -0.018(15) 0.025(11) -0.039(8)
C77A 0.080(4) 0.079(4) 0.108(5) -0.041(4) 0.029(4) -0.017(3)
C77B 0.136(6) 0.078(5) 0.123(6) 0.009(4) 0.060(5) -0.007(5)
C78A 0.091(5) 0.091(7) 0.132(12) -0.024(11) 0.031(7) -0.016(5)
C78B 0.135(13) 0.082(6) 0.146(13) 0.019(7) 0.031(10) 0.001(7)
C79A 0.091(6) 0.141(13) 0.157(12) -0.042(10) 0.019(7) -0.028(7)
C79B 0.204(15) 0.132(9) 0.191(14) 0.051(9) 0.027(12) -0.002(9)
C80A 0.127(8) 0.181(11) 0.221(19) -0.018(15) 0.025(11) -0.039(8)
C80B 0.205(15) 0.081(7) 0.164(16) 0.025(9) -0.022(12) -0.020(8)
C81A 0.254(12) 0.280(13) 0.291(13) -0.006(10) 0.054(10) -0.029(11)
C81B 0.254(12) 0.280(13) 0.291(13) -0.006(10) 0.054(10) -0.029(11)
C82A 0.254(12) 0.280(13) 0.291(13) -0.006(10) 0.054(10) -0.029(11)
C82B 0.254(12) 0.280(13) 0.291(13) -0.006(10) 0.054(10) -0.029(11)
C83 0.073(3) 0.044(2) 0.047(2) 0.0029(19) 0.013(2) 0.010(2)
C84A 0.097(4) 0.054(3) 0.089(9) -0.003(3) 0.003(4) -0.006(3)
C84B 0.097(4) 0.054(3) 0.089(9) -0.003(3) 0.003(4) -0.006(3)
C85A 0.140(7) 0.079(5) 0.129(9) 0.012(6) -0.007(7) -0.017(5)
C85B 0.140(7) 0.079(5) 0.129(9) 0.012(6) -0.007(7) -0.017(5)
C86A 0.166(9) 0.094(6) 0.146(8) 0.018(6) 0.025(7) -0.005(6)
C86B 0.166(9) 0.094(6) 0.146(8) 0.018(6) 0.025(7) -0.005(6)
C87A 0.193(10) 0.124(8) 0.219(11) 0.055(8) -0.013(9) -0.027(8)
C87B 0.193(10) 0.124(8) 0.219(11) 0.055(8) -0.013(9) -0.027(8)
C88A 0.236(11) 0.107(7) 0.105(7) 0.024(6) 0.042(7) 0.014(7)
C88B 0.236(11) 0.107(7) 0.105(7) 0.024(6) 0.042(7) 0.014(7)
C89A 0.209(11) 0.178(10) 0.170(10) 0.047(9) 0.014(9) 0.012(9)
C89B 0.209(11) 0.178(10) 0.170(10) 0.047(9) 0.014(9) 0.012(9)
C90A 0.163(9) 0.133(8) 0.167(9) 0.027(7) 0.047(8) -0.008(7)
C90B 0.163(9) 0.133(8) 0.167(9) 0.027(7) 0.047(8) -0.008(7)
C91A 0.151(4) 0.166(4) 0.158(4) 0.041(3) 0.009(3) -0.004(3)
C91B 0.151(4) 0.166(4) 0.158(4) 0.041(3) 0.009(3) -0.004(3)
C92A 0.171(11) 0.158(9) 0.151(8) 0.028(7) -0.024(8) -0.002(8)
C92B 0.171(11) 0.158(9) 0.151(8) 0.028(7) -0.024(8) -0.002(8)
C93A 0.151(4) 0.166(4) 0.158(4) 0.041(3) 0.009(3) -0.004(3)
C93B 0.151(4) 0.166(4) 0.158(4) 0.041(3) 0.009(3) -0.004(3)
C94A 0.054(9) 0.080(4) 0.051(3) -0.021(3) 0.009(7) 0.006(9)
C94B 0.054(9) 0.080(4) 0.051(3) -0.021(3) 0.009(7) 0.006(9)
C95A 0.092(8) 0.109(8) 0.056(6) -0.019(5) 0.013(5) -0.026(6)
C95B 0.092(8) 0.109(8) 0.056(6) -0.019(5) 0.013(5) -0.026(6)
C96A 0.245(5) 0.230(5) 0.206(4) -0.014(4) 0.032(4) 0.011(4)
C96B 0.245(5) 0.230(5) 0.206(4) -0.014(4) 0.032(4) 0.011(4)
C97A 0.245(5) 0.230(5) 0.206(4) -0.014(4) 0.032(4) 0.011(4)
C97B 0.245(5) 0.230(5) 0.206(4) -0.014(4) 0.032(4) 0.011(4)
C98A 0.245(5) 0.230(5) 0.206(4) -0.014(4) 0.032(4) 0.011(4)
C98B 0.245(5) 0.230(5) 0.206(4) -0.014(4) 0.032(4) 0.011(4)
C99A 0.245(5) 0.230(5) 0.206(4) -0.014(4) 0.032(4) 0.011(4)
C99B 0.245(5) 0.230(5) 0.206(4) -0.014(4) 0.032(4) 0.011(4)
C100 0.245(5) 0.230(5) 0.206(4) -0.014(4) 0.032(4) 0.011(4)
C101 0.245(5) 0.230(5) 0.206(4) -0.014(4) 0.032(4) 0.011(4)
C102 0.245(5) 0.230(5) 0.206(4) -0.014(4) 0.032(4) 0.011(4)
C103 0.245(5) 0.230(5) 0.206(4) -0.014(4) 0.032(4) 0.011(4)
C104 0.245(5) 0.230(5) 0.206(4) -0.014(4) 0.032(4) 0.011(4)
C200 0.245(5) 0.230(5) 0.206(4) -0.014(4) 0.032(4) 0.011(4)
C201 0.245(5) 0.230(5) 0.206(4) -0.014(4) 0.032(4) 0.011(4)
C202 0.245(5) 0.230(5) 0.206(4) -0.014(4) 0.032(4) 0.011(4)
C203 0.245(5) 0.230(5) 0.206(4) -0.014(4) 0.032(4) 0.011(4)
C204 0.245(5) 0.230(5) 0.206(4) -0.014(4) 0.032(4) 0.011(4)
C403 0.172(15) 0.143(13) 0.222(15) -0.051(12) 0.011(12) -0.011(11)
C404 0.172(15) 0.143(13) 0.222(15) -0.051(12) 0.011(12) -0.011(11)
Cl10 0.144(3) 0.234(5) 0.421(8) -0.121(5) 0.015(4) 0.005(3)
Cl11 0.144(3) 0.234(5) 0.421(8) -0.121(5) 0.015(4) 0.005(3)
Cl12 0.144(3) 0.234(5) 0.421(8) -0.121(5) 0.015(4) 0.005(3)
S5 0.0595(7) 0.0453(6) 0.0405(6) 0.0011(4) 0.0087(5) 0.0043(5)
S6 0.0506(6) 0.0411(5) 0.0391(5) -0.0023(4) 0.0105(4) 0.0064(4)
S7 0.0768(9) 0.0643(8) 0.0386(6) -0.0128(5) 0.0110(6) -0.0075(6)
S8 0.0715(8) 0.0576(7) 0.0500(7) -0.0175(5) 0.0074(6) 0.0033(6)
F7 0.094(2) 0.088(2) 0.0590(18) 0.0080(16) 0.0031(16) 0.0053(18)
F8A 0.121(4) 0.091(3) 0.097(4) 0.011(3) 0.042(3) -0.008(3)
F8B 0.121(4) 0.091(3) 0.097(4) 0.011(3) 0.042(3) -0.008(3)
F9 0.085(2) 0.078(2) 0.0685(19) 0.0327(16) 0.0231(16) 0.0146(16)
F10 0.096(2) 0.097(2) 0.0440(15) 0.0141(15) 0.0228(15) 0.0132(18)
F11 0.322(9) 0.103(4) 0.235(7) 0.047(4) 0.094(7) 0.076(5)
F12 0.205(6) 0.069(3) 0.288(8) -0.011(4) 0.089(5) 0.028(3)
O3 0.076(2) 0.0445(17) 0.0531(18) 0.0005(14) 0.0163(16) 0.0123(15)
O4 0.216(6) 0.084(3) 0.074(3) -0.008(2) 0.017(3) 0.057(3)
N9 0.059(2) 0.056(2) 0.041(2) 0.0017(17) 0.0088(17) 0.0034(18)
N10 0.072(3) 0.060(2) 0.039(2) -0.0009(17) 0.0107(18) 0.001(2)
N11 0.049(2) 0.0453(19) 0.0350(17) -0.0034(14) 0.0080(15) 0.0040(15)
N12 0.055(2) 0.048(2) 0.0374(18) -0.0096(15) 0.0086(16) -0.0019(16)
N13 0.115(4) 0.071(3) 0.059(3) -0.015(2) 0.018(3) 0.018(3)
N14 0.147(5) 0.061(3) 0.063(3) 0.007(2) 0.037(3) 0.042(3)
N15 0.135(6) 0.120(5) 0.230(9) -0.106(6) 0.081(6) -0.013(4)
N16 0.074(3) 0.125(5) 0.078(4) -0.047(3) 0.029(3) -0.009(3)
C105 0.074(3) 0.064(3) 0.044(3) 0.008(2) 0.018(2) 0.008(3)
C106 0.103(5) 0.068(4) 0.060(3) 0.008(3) 0.018(3) 0.011(3)
C107 0.131(6) 0.062(4) 0.077(4) 0.004(3) 0.022(4) 0.011(4)
C108 0.114(5) 0.076(4) 0.076(4) 0.021(3) 0.026(4) 0.032(4)
C109 0.094(4) 0.086(4) 0.064(3) 0.020(3) 0.021(3) 0.024(4)
C110 0.079(4) 0.072(3) 0.052(3) 0.015(3) 0.022(3) 0.013(3)
C111 0.093(4) 0.080(4) 0.048(3) 0.012(3) 0.023(3) 0.018(3)
C112 0.144(6) 0.101(5) 0.044(3) 0.003(3) 0.020(3) 0.016(4)
C113 0.200(9) 0.133(7) 0.050(4) 0.007(4) 0.031(5) 0.036(7)
C114 0.188(9) 0.156(8) 0.060(4) 0.038(5) 0.053(5) 0.059(7)
C115 0.138(7) 0.117(6) 0.095(5) 0.046(5) 0.059(5) 0.028(5)
C116 0.097(5) 0.091(5) 0.070(4) 0.023(3) 0.034(3) 0.021(4)
C117 0.070(3) 0.061(3) 0.045(3) 0.005(2) 0.010(2) 0.002(2)
C118 0.068(3) 0.069(3) 0.043(3) 0.001(2) 0.015(2) 0.005(3)
C119 0.058(3) 0.056(3) 0.035(2) -0.0031(19) 0.0070(19) -0.002(2)
C120 0.053(3) 0.053(3) 0.039(2) 0.0002(19) 0.0049(19) -0.001(2)
C121 0.049(2) 0.049(2) 0.039(2) -0.0035(18) 0.0043(18) 0.0001(19)
C122 0.050(3) 0.049(2) 0.036(2) -0.0053(18) 0.0067(18) -0.0011(19)
C123 0.049(2) 0.050(2) 0.039(2) -0.0051(18) 0.0058(18) -0.0015(19)
C124 0.057(3) 0.054(3) 0.038(2) -0.0075(19) 0.0049(19) -0.003(2)
C125 0.049(2) 0.047(2) 0.040(2) -0.0013(18) 0.0086(18) 0.0041(19)
C126 0.043(2) 0.047(2) 0.040(2) -0.0031(18) 0.0060(18) 0.0029(18)
C127 0.042(2) 0.048(2) 0.039(2) -0.0048(18) 0.0065(18) 0.0027(18)
C128 0.050(3) 0.044(2) 0.040(2) -0.0006(18) 0.0091(18) 0.0016(19)
C129 0.052(3) 0.043(2) 0.044(2) -0.0022(18) 0.0118(19) 0.0023(19)
C130 0.051(3) 0.039(2) 0.046(2) -0.0029(18) 0.0141(19) 0.0049(18)
C131 0.049(2) 0.042(2) 0.045(2) -0.0028(18) 0.0126(19) 0.0054(18)
C132 0.049(2) 0.043(2) 0.042(2) -0.0036(18) 0.0118(19) 0.0039(18)
C133 0.046(2) 0.044(2) 0.051(2) 0.000(2) 0.012(2) 0.0043(19)
C134 0.046(2) 0.051(3) 0.048(2) 0.005(2) 0.0122(19) 0.0049(19)
C135 0.057(3) 0.051(3) 0.061(3) 0.010(2) 0.018(2) 0.009(2)
C136 0.057(3) 0.070(3) 0.056(3) 0.023(2) 0.017(2) 0.009(2)
C137 0.059(3) 0.078(4) 0.046(3) 0.010(2) 0.015(2) 0.009(3)
C138 0.059(3) 0.064(3) 0.044(2) 0.000(2) 0.015(2) 0.006(2)
C139 0.046(2) 0.052(3) 0.047(2) 0.0037(19) 0.0131(19) 0.0031(19)
C140 0.046(2) 0.047(2) 0.044(2) -0.0027(18) 0.0127(19) 0.0013(19)
C141 0.058(3) 0.048(3) 0.046(2) -0.0056(19) 0.017(2) 0.002(2)
C142 0.074(3) 0.053(3) 0.053(3) -0.006(2) 0.015(2) 0.008(2)
C143 0.086(4) 0.048(3) 0.053(3) -0.008(2) 0.027(3) 0.014(2)
C144 0.062(3) 0.057(3) 0.039(2) -0.010(2) 0.006(2) -0.006(2)
C145 0.056(3) 0.052(3) 0.041(2) -0.011(2) 0.005(2) -0.005(2)
C146 0.057(3) 0.061(3) 0.043(2) -0.015(2) 0.007(2) -0.007(2)
C147 0.061(3) 0.062(3) 0.047(3) -0.019(2) 0.008(2) -0.005(2)
C148 0.062(3) 0.072(3) 0.051(3) -0.025(2) 0.011(2) -0.010(3)
C149 0.063(3) 0.065(3) 0.053(3) -0.021(2) 0.008(2) 0.000(2)
C150 0.062(3) 0.074(4) 0.062(3) -0.028(3) 0.014(2) -0.005(3)
C151 0.076(4) 0.070(4) 0.078(4) -0.024(3) 0.011(3) 0.011(3)
C152 0.119(6) 0.078(4) 0.086(5) -0.017(4) 0.008(4) 0.028(4)
C153 0.121(6) 0.072(4) 0.117(6) -0.008(4) 0.024(5) 0.026(4)
C154 0.203(10) 0.090(6) 0.133(7) 0.005(5) 0.036(7) 0.048(6)
C155 0.188(10) 0.080(6) 0.189(11) 0.021(7) 0.041(8) 0.043(6)
C156 0.141(8) 0.071(5) 0.207(12) -0.012(6) 0.057(8) 0.023(5)
C157 0.110(6) 0.072(5) 0.179(9) -0.036(5) 0.040(6) 0.013(4)
C158 0.079(4) 0.076(4) 0.129(6) -0.024(4) 0.021(4) 0.013(3)
C159 0.062(3) 0.078(4) 0.100(5) -0.039(4) 0.015(3) 0.003(3)
C160 0.056(3) 0.091(5) 0.117(5) -0.060(4) 0.021(3) -0.003(3)
C161 0.083(5) 0.099(5) 0.153(7) -0.069(5) 0.045(4) -0.012(4)
C162 0.058(3) 0.096(5) 0.088(5) -0.056(4) 0.022(4) -0.006(4)
C163 0.058(3) 0.045(2) 0.034(2) -0.0026(17) 0.0086(19) 0.007(2)
C164 0.060(3) 0.054(3) 0.048(3) 0.003(2) 0.009(2) 0.008(2)
C165 0.053(4) 0.054(4) 0.050(4) -0.004(4) 0.010(4) 0.004(3)
C166 0.049(4) 0.071(5) 0.076(5) -0.024(4) 0.008(3) -0.001(3)
C167 0.081(7) 0.078(5) 0.129(13) -0.044(6) 0.048(9) -0.021(4)
C168 0.095(8) 0.125(9) 0.202(13) -0.076(9) -0.003(8) 0.013(7)
C169 0.066(7) 0.068(6) 0.044(4) 0.002(5) 0.006(4) 0.014(5)
C170 0.055(7) 0.056(6) 0.070(10) -0.004(6) -0.005(6) 0.002(6)
C171 0.088(6) 0.146(10) 0.057(11) 0.008(8) 0.007(7) 0.055(6)
C172 0.112(7) 0.104(15) 0.118(14) 0.042(7) 0.000(8) 0.048(9)
C173 0.144(3) 0.234(5) 0.421(8) -0.121(5) 0.015(4) 0.005(3)
C174 0.144(3) 0.234(5) 0.421(8) -0.121(5) 0.015(4) 0.005(3)
C175 0.069(3) 0.046(2) 0.045(2) -0.0065(19) 0.009(2) 0.009(2)
C176 0.077(3) 0.049(3) 0.060(3) -0.001(2) 0.022(3) 0.002(2)
C177 0.125(6) 0.067(7) 0.080(5) 0.012(5) 0.024(5) -0.001(6)
C178 0.21(3) 0.093(8) 0.127(8) 0.041(6) 0.046(14) 0.043(12)
C179 0.27(3) 0.144(12) 0.191(19) 0.106(13) 0.040(19) 0.074(14)
C180 0.25(3) 0.53(4) 0.15(3) 0.15(3) 0.00(2) 0.06(2)
C181 0.076(5) 0.057(6) 0.079(5) -0.014(6) 0.030(4) -0.008(4)
C182 0.095(5) 0.068(11) 0.097(12) -0.010(14) 0.040(7) -0.022(4)
C183 0.091(7) 0.138(10) 0.141(13) -0.026(12) 0.064(8) -0.054(7)
C184 0.133(9) 0.154(9) 0.198(17) -0.041(14) 0.038(10) -0.037(9)
C185 0.197(18) 0.168(15) 0.191(17) -0.005(13) -0.010(14) -0.002(13)
C186 0.154(14) 0.213(18) 0.35(2) 0.012(17) 0.081(16) -0.033(13)
C187 0.084(4) 0.042(2) 0.052(3) 0.004(2) 0.016(2) 0.009(2)
C188 0.119(8) 0.035(9) 0.152(15) 0.008(8) 0.033(7) -0.001(8)
C189 0.64(2) 0.238(11) 0.453(18) -0.106(13) 0.203(16) -0.248(12)
C190 0.64(2) 0.238(11) 0.453(18) -0.106(13) 0.203(16) -0.248(12)
C191 0.64(2) 0.238(11) 0.453(18) -0.106(13) 0.203(16) -0.248(12)
C192 0.64(2) 0.238(11) 0.453(18) -0.106(13) 0.203(16) -0.248(12)
C193 0.64(2) 0.238(11) 0.453(18) -0.106(13) 0.203(16) -0.248(12)
C194 0.64(2) 0.238(11) 0.453(18) -0.106(13) 0.203(16) -0.248(12)
C195 0.64(2) 0.238(11) 0.453(18) -0.106(13) 0.203(16) -0.248(12)
C196 0.64(2) 0.238(11) 0.453(18) -0.106(13) 0.203(16) -0.248(12)
C197 0.64(2) 0.238(11) 0.453(18) -0.106(13) 0.203(16) -0.248(12)
C198 0.093(4) 0.078(4) 0.050(3) -0.022(3) 0.019(3) -0.005(3)
C199 0.122(6) 0.093(5) 0.060(3) -0.023(3) 0.003(3) -0.039(4)
C265 0.066(7) 0.068(6) 0.044(4) 0.002(5) 0.006(4) 0.014(5)
C266 0.055(7) 0.056(6) 0.070(10) -0.004(6) -0.005(6) 0.002(6)
C267 0.088(6) 0.146(10) 0.057(11) 0.008(8) 0.007(7) 0.055(6)
C268 0.112(7) 0.104(15) 0.118(14) 0.042(7) 0.000(8) 0.048(9)
C269 0.053(4) 0.054(4) 0.050(4) -0.004(4) 0.010(4) 0.004(3)
C270 0.049(4) 0.071(5) 0.076(5) -0.024(4) 0.008(3) -0.001(3)
C271 0.081(7) 0.078(5) 0.129(13) -0.044(6) 0.048(9) -0.021(4)
C272 0.095(8) 0.125(9) 0.202(13) -0.076(9) -0.003(8) 0.013(7)
C273 0.144(3) 0.234(5) 0.421(8) -0.121(5) 0.015(4) 0.005(3)
C274 0.144(3) 0.234(5) 0.421(8) -0.121(5) 0.015(4) 0.005(3)
C277 0.076(5) 0.057(6) 0.079(5) -0.014(6) 0.030(4) -0.008(4)
C278 0.095(5) 0.068(11) 0.097(12) -0.010(14) 0.040(7) -0.022(4)
C279 0.091(7) 0.138(10) 0.141(13) -0.026(12) 0.064(8) -0.054(7)
C280 0.133(9) 0.154(9) 0.198(17) -0.041(14) 0.038(10) -0.037(9)
C281 0.125(6) 0.067(7) 0.080(5) 0.012(5) 0.024(5) -0.001(6)
C282 0.21(3) 0.093(8) 0.127(8) 0.041(6) 0.046(14) 0.043(12)
C283 0.27(3) 0.144(12) 0.191(19) 0.106(13) 0.040(19) 0.074(14)
C284 0.25(3) 0.53(4) 0.15(3) 0.15(3) 0.00(2) 0.06(2)
C285 0.197(18) 0.168(15) 0.191(17) -0.005(13) -0.010(14) -0.002(13)
C286 0.154(14) 0.213(18) 0.35(2) 0.012(17) 0.081(16) -0.033(13)
C288 0.119(8) 0.035(9) 0.152(15) 0.008(8) 0.033(7) -0.001(8)
C289 0.64(2) 0.238(11) 0.453(18) -0.106(13) 0.203(16) -0.248(12)
C290 0.64(2) 0.238(11) 0.453(18) -0.106(13) 0.203(16) -0.248(12)
C291 0.64(2) 0.238(11) 0.453(18) -0.106(13) 0.203(16) -0.248(12)
C292 0.64(2) 0.238(11) 0.453(18) -0.106(13) 0.203(16) -0.248(12)
C293 0.64(2) 0.238(11) 0.453(18) -0.106(13) 0.203(16) -0.248(12)
C294 0.64(2) 0.238(11) 0.453(18) -0.106(13) 0.203(16) -0.248(12)
C295 0.64(2) 0.238(11) 0.453(18) -0.106(13) 0.203(16) -0.248(12)
C296 0.64(2) 0.238(11) 0.453(18) -0.106(13) 0.203(16) -0.248(12)
C297 0.64(2) 0.238(11) 0.453(18) -0.106(13) 0.203(16) -0.248(12)
C300 0.130(6) 0.127(6) 0.067(4) -0.030(4) 0.023(4) -0.027(5)
C301 0.127(7) 0.223(11) 0.078(5) -0.031(6) 0.000(5) -0.053(8)
C302 0.145(9) 0.194(11) 0.114(7) 0.007(7) 0.013(6) -0.033(8)
C303 0.116(9) 0.42(2) 0.171(11) -0.086(13) -0.024(8) -0.042(12)
C304 0.175(8) 0.450(14) 0.379(12) -0.046(11) 0.024(9) 0.039(10)
C305 0.175(8) 0.450(14) 0.379(12) -0.046(11) 0.024(9) 0.039(10)
C306 0.175(8) 0.450(14) 0.379(12) -0.046(11) 0.024(9) 0.039(10)
C307 0.175(8) 0.450(14) 0.379(12) -0.046(11) 0.024(9) 0.039(10)
C308 0.175(8) 0.450(14) 0.379(12) -0.046(11) 0.024(9) 0.039(10)
C405 0.144(3) 0.234(5) 0.421(8) -0.121(5) 0.015(4) 0.005(3)

loop_
_atom_type_symbol
_atom_type_description
_atom_type_scat_dispersion_real
_atom_type_scat_dispersion_imag
_atom_type_scat_source
C C 0.0033 0.0016 'International Tables Vol C Tables 4.2.6.8 and 6.1.1.4'
H H 0.0000 0.0000 'International Tables Vol C Tables 4.2.6.8 and 6.1.1.4'
Cl Cl 0.1484 0.1585 'International Tables Vol C Tables 4.2.6.8 and 6.1.1.4'
F F 0.0171 0.0103 'International Tables Vol C Tables 4.2.6.8 and 6.1.1.4'
N N 0.0061 0.0033 'International Tables Vol C Tables 4.2.6.8 and 6.1.1.4'
O O 0.0106 0.0060 'International Tables Vol C Tables 4.2.6.8 and 6.1.1.4'
S S 0.1246 0.1234 'International Tables Vol C Tables 4.2.6.8 and 6.1.1.4'

loop_
_geom_angle_atom_site_label_1
_geom_angle_atom_site_label_2
_geom_angle_atom_site_label_3
_geom_angle
_geom_angle_site_symmetry_1
_geom_angle_site_symmetry_3
_geom_angle_publ_flag
Cl2 C401 Cl1 112.0(8) . . ?
Cl2 C401 Cl3 117.2(6) . . ?
Cl1 C401 Cl3 110.3(6) . . ?
Cl2 C401 H401 105.4 . . ?
Cl1 C401 H401 105.4 . . ?
Cl3 C401 H401 105.4 . . ?
Cl5 C402 Cl4 119(2) . . ?
Cl5 C402 Cl6 101.0(14) . . ?
Cl4 C402 Cl6 114.9(19) . . ?
Cl5 C402 H402 107.0 . . ?
Cl4 C402 H402 107.0 . . ?
Cl6 C402 H402 107.0 . . ?
C404 Cl8B Cl9B 46.1(8) . . ?
C404 Cl9B Cl8B 45.8(7) . . ?
C21 S1 C24 88.86(19) . . ?
C23 S2 C26 90.62(19) . . ?
C40 S3 C43 88.8(2) . . ?
C42 S4 C45 90.1(2) . . ?
C7 N1 C16 116.9(4) . . ?
C8 N2 C15 116.9(4) . . ?
C22 N3 C18 106.6(3) . . ?
C22 N3 C59 119.9(3) . . ?
C18 N3 C59 127.9(3) . . ?
C41 N4 C19 106.8(4) . . ?
C41 N4 C71 119.7(4) . . ?
C19 N4 C71 132.2(4) . . ?
C2 C1 C6 116.4(5) . . ?
C2 C1 C7 123.2(5) . . ?
C6 C1 C7 120.3(5) . . ?
F1 C2 C1 118.3(5) . . ?
F1 C2 C3 118.5(5) . . ?
C1 C2 C3 123.1(6) . . ?
C4 C3 C2 119.0(6) . . ?
C4 C3 H3 120.5 . . ?
C2 C3 H3 120.5 . . ?
C3 C4 C5 120.2(6) . . ?
C3 C4 H4 119.9 . . ?
C5 C4 H4 119.9 . . ?
C4 C5 C6 120.1(6) . . ?
C4 C5 H5 120.0 . . ?
C6 C5 H5 120.0 . . ?
C5 C6 C1 121.2(5) . . ?
C5 C6 H6 119.4 . . ?
C1 C6 H6 119.4 . . ?
N1 C7 C8 121.4(4) . . ?
N1 C7 C1 114.5(4) . . ?
C8 C7 C1 124.1(4) . . ?
N2 C8 C7 121.4(4) . . ?
N2 C8 C9 114.8(4) . . ?
C7 C8 C9 123.9(5) . . ?
C10 C9 C14 118.8(6) . . ?
C10 C9 C8 123.3(6) . . ?
C14 C9 C8 117.8(6) . . ?
F2 C10 C9 120.2(6) . . ?
F2 C10 C11 113.9(7) . . ?
C9 C10 C11 125.8(7) . . ?
C12 C11 C10 116.4(8) . . ?
C12 C11 H11 121.8 . . ?
C10 C11 H11 121.8 . . ?
C11 C12 C13 121.7(8) . . ?
C11 C12 H12 119.1 . . ?
C13 C12 H12 119.1 . . ?
C12 C13 C14 121.4(8) . . ?
C12 C13 H13 119.3 . . ?
C14 C13 H13 119.3 . . ?
C13 C14 C9 115.9(8) . . ?
C13 C14 H14 122.1 . . ?
C9 C14 H14 122.1 . . ?
N2 C15 C16 121.1(4) . . ?
N2 C15 C20 120.3(4) . . ?
C16 C15 C20 118.5(4) . . ?
N1 C16 C15 121.6(4) . . ?
N1 C16 C17 120.4(4) . . ?
C15 C16 C17 118.0(4) . . ?
C18 C17 C21 106.9(4) . . ?
C18 C17 C16 123.9(4) . . ?
C21 C17 C16 129.1(4) . . ?
N3 C18 C17 108.7(3) . . ?
N3 C18 C19 133.4(4) . . ?
C17 C18 C19 117.9(4) . . ?
N4 C19 C18 133.9(4) . . ?
N4 C19 C20 108.4(4) . . ?
C18 C19 C20 117.6(4) . . ?
C40 C20 C15 129.8(4) . . ?
C40 C20 C19 106.4(4) . . ?
C15 C20 C19 123.7(4) . . ?
C22 C21 C17 107.2(4) . . ?
C22 C21 S1 114.1(3) . . ?
C17 C21 S1 138.7(3) . . ?
C21 C22 N3 110.5(3) . . ?
C21 C22 C23 112.4(4) . . ?
N3 C22 C23 137.0(4) . . ?
C24 C23 C22 111.2(4) . . ?
C24 C23 S2 112.3(3) . . ?
C22 C23 S2 136.4(3) . . ?
C23 C24 C25 114.2(4) . . ?
C23 C24 S1 113.4(3) . . ?
C25 C24 S1 132.3(3) . . ?
C24 C25 C26 111.1(4) . . ?
C24 C25 C83 122.3(4) . . ?
C26 C25 C83 126.6(4) . . ?
C25 C26 C27 121.7(4) . . ?
C25 C26 S2 111.7(3) . . ?
C27 C26 S2 126.6(3) . . ?
C28 C27 C26 133.9(4) . . ?
C28 C27 H27 113.1 . . ?
C26 C27 H27 113.1 . . ?
C27 C28 C36 126.0(4) . . ?
C27 C28 C29 126.5(4) . . ?
C36 C28 C29 107.5(4) . . ?
O1 C29 C28 128.0(4) . . ?
O1 C29 C30 124.8(4) . . ?
C28 C29 C30 107.1(4) . . ?
C31 C30 C35 123.0(4) . . ?
C31 C30 C29 127.5(4) . . ?
C35 C30 C29 109.4(4) . . ?
C32 C31 C30 116.5(5) . . ?
C32 C31 H31 121.8 . . ?
C30 C31 H31 121.8 . . ?
F3 C32 C33 118.7(4) . . ?
F3 C32 C31 120.3(5) . . ?
C33 C32 C31 121.0(5) . . ?
F4 C33 C34 118.7(5) . . ?
F4 C33 C32 118.0(5) . . ?
C34 C33 C32 123.3(4) . . ?
C33 C34 C35 116.7(5) . . ?
C33 C34 H34 121.6 . . ?
C35 C34 H34 121.6 . . ?
C30 C35 C34 119.4(4) . . ?
C30 C35 C36 108.7(4) . . ?
C34 C35 C36 131.7(4) . . ?
C37 C36 C28 128.9(4) . . ?
C37 C36 C35 124.0(4) . . ?
C28 C36 C35 107.1(4) . . ?
C36 C37 C39 125.0(4) . . ?
C36 C37 C38 122.3(4) . . ?
C39 C37 C38 112.7(4) . . ?
N5 C38 C37 179.5(6) . . ?
N6 C39 C37 176.9(6) . . ?
C41 C40 C20 107.7(4) . . ?
C41 C40 S3 113.7(3) . . ?
C20 C40 S3 138.6(4) . . ?
C40 C41 N4 110.6(4) . . ?
C40 C41 C42 113.1(4) . . ?
N4 C41 C42 136.3(4) . . ?
C43 C42 C41 110.7(4) . . ?
C43 C42 S4 112.8(3) . . ?
C41 C42 S4 136.5(4) . . ?
C44 C43 C42 113.8(5) . . ?
C44 C43 S3 132.4(4) . . ?
C42 C43 S3 113.8(3) . . ?
C43 C44 C45 111.1(4) . . ?
C43 C44 C94A 123.8(14) . . ?
C45 C44 C94A 125.0(13) . . ?
C43 C44 C94B 119.6(18) . . ?
C45 C44 C94B 127.9(19) . . ?
C44 C45 C46 122.3(5) . . ?
C44 C45 S4 112.2(3) . . ?
C46 C45 S4 125.5(4) . . ?
C47 C46 C45 134.9(5) . . ?
C47 C46 H46 112.5 . . ?
C45 C46 H46 112.5 . . ?
C46 C47 C48 127.3(5) . . ?
C46 C47 C55 125.4(5) . . ?
C48 C47 C55 107.3(5) . . ?
O2 C48 C47 128.1(6) . . ?
O2 C48 C49 124.7(6) . . ?
C47 C48 C49 107.2(5) . . ?
C54 C49 C50 124.4(6) . . ?
C54 C49 C48 108.7(6) . . ?
C50 C49 C48 126.8(6) . . ?
C51 C50 C49 115.0(8) . . ?
C51 C50 H50 122.5 . . ?
C49 C50 H50 122.5 . . ?
F5 C51 C52 120.5(8) . . ?
F5 C51 C50 118.3(9) . . ?
C52 C51 C50 121.1(8) . . ?
F6 C52 C53 121.7(8) . . ?
F6 C52 C51 114.8(9) . . ?
C53 C52 C51 123.6(7) . . ?
C52 C53 C54 117.5(7) . . ?
C52 C53 H53 121.2 . . ?
C54 C53 H53 121.2 . . ?
C49 C54 C53 118.3(7) . . ?
C49 C54 C55 110.1(5) . . ?
C53 C54 C55 131.6(7) . . ?
C56 C55 C54 126.3(5) . . ?
C56 C55 C47 127.0(6) . . ?
C54 C55 C47 106.6(5) . . ?
C55 C56 C58 125.4(5) . . ?
C55 C56 C57 119.9(7) . . ?
C58 C56 C57 114.7(6) . . ?
N7 C57 C56 175.6(9) . . ?
N8 C58 C56 176.8(7) . . ?
N3 C59 C60 114.1(3) . . ?
N3 C59 H59A 107(3) . . ?
C60 C59 H59A 118(2) . . ?
N3 C59 H59B 107(3) . . ?
C60 C59 H59B 106(3) . . ?
H59A C59 H59B 103(2) . . ?
C65A C60 C59 114.0(9) . . ?
C65A C60 C61A 115.2(9) . . ?
C59 C60 C61A 115.7(5) . . ?
C59 C60 C61B 104.1(9) . . ?
C59 C60 C65B 106.6(5) . . ?
C61B C60 C65B 109.1(10) . . ?
C65A C60 H60 103.2 . . ?
C59 C60 H60 103.2 . . ?
C61A C60 H60 103.2 . . ?
C59 C60 H60A 112.2 . . ?
C61B C60 H60A 112.2 . . ?
C65B C60 H60A 112.2 . . ?
C62A C61A C60 114.0(7) . . ?
C62A C61A H61A 108.7 . . ?
C60 C61A H61A 108.7 . . ?
C62A C61A H61B 108.7 . . ?
C60 C61A H61B 108.7 . . ?
H61A C61A H61B 107.6 . . ?
C62B C61B C60 111.3(16) . . ?
C62B C61B H61C 109.4 . . ?
C60 C61B H61C 109.4 . . ?
C62B C61B H61D 109.4 . . ?
C60 C61B H61D 109.4 . . ?
H61C C61B H61D 108.0 . . ?
C63A C62A C61A 113.4(9) . . ?
C63A C62A H62A 108.9 . . ?
C61A C62A H62A 108.9 . . ?
C63A C62A H62B 108.9 . . ?
C61A C62A H62B 108.9 . . ?
H62A C62A H62B 107.7 . . ?
C61B C62B C63B 112.6(19) . . ?
C61B C62B H62C 109.1 . . ?
C63B C62B H62C 109.1 . . ?
C61B C62B H62D 109.1 . . ?
C63B C62B H62D 109.1 . . ?
H62C C62B H62D 107.8 . . ?
C64A C63A C62A 118.0(13) . . ?
C64A C63A H63A 107.8 . . ?
C62A C63A H63A 107.8 . . ?
C64A C63A H63B 107.8 . . ?
C62A C63A H63B 107.8 . . ?
H63A C63A H63B 107.1 . . ?
C64B C63B C62B 112.4(19) . . ?
C64B C63B H63C 109.1 . . ?
C62B C63B H63C 109.1 . . ?
C64B C63B H63D 109.1 . . ?
C62B C63B H63D 109.1 . . ?
H63C C63B H63D 107.9 . . ?
C63A C64A H64A 109.5 . . ?
C63A C64A H64B 109.5 . . ?
H64A C64A H64B 109.5 . . ?
C63A C64A H64C 109.5 . . ?
H64A C64A H64C 109.5 . . ?
H64B C64A H64C 109.5 . . ?
C63B C64B H64D 109.5 . . ?
C63B C64B H64E 109.5 . . ?
H64D C64B H64E 109.5 . . ?
C63B C64B H64F 109.5 . . ?
H64D C64B H64F 109.5 . . ?
H64E C64B H64F 109.5 . . ?
C60 C65A C66A 117.4(17) . . ?
C60 C65A H65A 107.9 . . ?
C66A C65A H65A 107.9 . . ?
C60 C65A H65B 107.9 . . ?
C66A C65A H65B 107.9 . . ?
H65A C65A H65B 107.2 . . ?
C66B C65B C60 112.5(7) . . ?
C66B C65B H65C 109.1 . . ?
C60 C65B H65C 109.1 . . ?
C66B C65B H65D 109.1 . . ?
C60 C65B H65D 109.1 . . ?
H65C C65B H65D 107.8 . . ?
C65A C66A C67A 112.8(19) . . ?
C65A C66A H66A 109.0 . . ?
C67A C66A H66A 109.0 . . ?
C65A C66A H66B 109.0 . . ?
C67A C66A H66B 109.0 . . ?
H66A C66A H66B 107.8 . . ?
C65B C66B C67B 113.1(9) . . ?
C65B C66B H66C 109.0 . . ?
C67B C66B H66C 109.0 . . ?
C65B C66B H66D 109.0 . . ?
C67B C66B H66D 109.0 . . ?
H66C C66B H66D 107.8 . . ?
C68A C67A C66A 116(2) . . ?
C68A C67A H67A 108.2 . . ?
C66A C67A H67A 108.2 . . ?
C68A C67A H67B 108.2 . . ?
C66A C67A H67B 108.2 . . ?
H67A C67A H67B 107.4 . . ?
C68B C67B C66B 117.6(12) . . ?
C68B C67B H67C 107.9 . . ?
C66B C67B H67C 107.9 . . ?
C68B C67B H67D 107.9 . . ?
C66B C67B H67D 107.9 . . ?
H67C C67B H67D 107.2 . . ?
C67A C68A C69A 114.5(19) . . ?
C67A C68A H68A 108.6 . . ?
C69A C68A H68A 108.6 . . ?
C67A C68A H68B 108.6 . . ?
C69A C68A H68B 108.6 . . ?
H68A C68A H68B 107.6 . . ?
C67B C68B C69B 116.1(14) . . ?
C67B C68B H68C 108.3 . . ?
C69B C68B H68C 108.3 . . ?
C67B C68B H68D 108.3 . . ?
C69B C68B H68D 108.3 . . ?
H68C C68B H68D 107.4 . . ?
C70A C69A C68A 119.3(17) . . ?
C70A C69A H69A 107.5 . . ?
C68A C69A H69A 107.5 . . ?
C70A C69A H69B 107.5 . . ?
C68A C69A H69B 107.5 . . ?
H69A C69A H69B 107.0 . . ?
C70B C69B C68B 115.5(18) . . ?
C70B C69B H69C 108.4 . . ?
C68B C69B H69C 108.4 . . ?
C70B C69B H69D 108.4 . . ?
C68B C69B H69D 108.4 . . ?
H69C C69B H69D 107.5 . . ?
C69A C70A H70A 109.5 . . ?
C69A C70A H70B 109.5 . . ?
H70A C70A H70B 109.5 . . ?
C69A C70A H70C 109.5 . . ?
H70A C70A H70C 109.5 . . ?
H70B C70A H70C 109.5 . . ?
C69B C70B H70D 109.5 . . ?
C69B C70B H70E 109.5 . . ?
H70D C70B H70E 109.5 . . ?
C69B C70B H70F 109.5 . . ?
H70D C70B H70F 109.5 . . ?
H70E C70B H70F 109.5 . . ?
N4 C71 C72 114.4(4) . . ?
N4 C71 H71A 108.7 . . ?
C72 C71 H71A 108.7 . . ?
N4 C71 H71B 108.7 . . ?
C72 C71 H71B 108.7 . . ?
H71A C71 H71B 107.6 . . ?
C77B C72 C73B 111(2) . . ?
C73A C72 C77A 116(2) . . ?
C73A C72 C71 108.8(19) . . ?
C77B C72 C71 108.4(15) . . ?
C73B C72 C71 112.5(11) . . ?
C77A C72 C71 111.6(13) . . ?
C73A C72 H72 106.7 . . ?
C77A C72 H72 106.7 . . ?
C71 C72 H72 106.7 . . ?
C77B C72 H72A 108.2 . . ?
C73B C72 H72A 108.2 . . ?
C71 C72 H72A 108.2 . . ?
C72 C73A C74A 117.8(19) . . ?
C72 C73A H73A 107.8 . . ?
C74A C73A H73A 107.8 . . ?
C72 C73A H73B 107.8 . . ?
C74A C73A H73B 107.8 . . ?
H73A C73A H73B 107.2 . . ?
C72 C73B C74B 108.5(15) . . ?
C72 C73B H73C 110.0 . . ?
C74B C73B H73C 110.0 . . ?
C72 C73B H73D 110.0 . . ?
C74B C73B H73D 110.0 . . ?
H73C C73B H73D 108.4 . . ?
C75A C74A C73A 121(2) . . ?
C75A C74A H74A 107.0 . . ?
C73A C74A H74A 107.0 . . ?
C75A C74A H74B 107.0 . . ?
C73A C74A H74B 107.0 . . ?
H74A C74A H74B 106.8 . . ?
C75B C74B C73B 110.1(15) . . ?
C75B C74B H74C 109.6 . . ?
C73B C74B H74C 109.6 . . ?
C75B C74B H74D 109.6 . . ?
C73B C74B H74D 109.6 . . ?
H74C C74B H74D 108.2 . . ?
C74A C75A C76A 112.3(19) . . ?
C74A C75A H75A 109.1 . . ?
C76A C75A H75A 109.1 . . ?
C74A C75A H75B 109.1 . . ?
C76A C75A H75B 109.1 . . ?
H75A C75A H75B 107.9 . . ?
C76B C75B C74B 112.8(17) . . ?
C76B C75B H75C 109.0 . . ?
C74B C75B H75C 109.0 . . ?
C76B C75B H75D 109.0 . . ?
C74B C75B H75D 109.0 . . ?
H75C C75B H75D 107.8 . . ?
C75A C76A H76A 109.5 . . ?
C75A C76A H76B 109.5 . . ?
H76A C76A H76B 109.5 . . ?
C75A C76A H76C 109.5 . . ?
H76A C76A H76C 109.5 . . ?
H76B C76A H76C 109.5 . . ?
C75B C76B H76D 109.5 . . ?
C75B C76B H76E 109.5 . . ?
H76D C76B H76E 109.5 . . ?
C75B C76B H76F 109.5 . . ?
H76D C76B H76F 109.5 . . ?
H76E C76B H76F 109.5 . . ?
C72 C77A C78A 122(2) . . ?
C72 C77A H77A 106.9 . . ?
C78A C77A H77A 106.9 . . ?
C72 C77A H77B 106.9 . . ?
C78A C77A H77B 106.9 . . ?
H77A C77A H77B 106.7 . . ?
C72 C77B C78B 113.2(16) . . ?
C72 C77B H77C 108.9 . . ?
C78B C77B H77C 108.9 . . ?
C72 C77B H77D 108.9 . . ?
C78B C77B H77D 108.9 . . ?
H77C C77B H77D 107.8 . . ?
C77A C78A C79A 118(2) . . ?
C77A C78A H78A 107.8 . . ?
C79A C78A H78A 107.8 . . ?
C77A C78A H78B 107.8 . . ?
C79A C78A H78B 107.8 . . ?
H78A C78A H78B 107.1 . . ?
C79B C78B C77B 116.5(15) . . ?
C79B C78B H78C 108.2 . . ?
C77B C78B H78C 108.2 . . ?
C79B C78B H78D 108.2 . . ?
C77B C78B H78D 108.2 . . ?
H78C C78B H78D 107.3 . . ?
C80A C79A C78A 113.9(19) . . ?
C80A C79A H79A 108.8 . . ?
C78A C79A H79A 108.8 . . ?
C80A C79A H79B 108.8 . . ?
C78A C79A H79B 108.8 . . ?
H79A C79A H79B 107.7 . . ?
C78B C79B C80B 113.1(16) . . ?
C78B C79B H79C 109.0 . . ?
C80B C79B H79C 109.0 . . ?
C78B C79B H79D 109.0 . . ?
C80B C79B H79D 109.0 . . ?
H79C C79B H79D 107.8 . . ?
C81A C80A C79A 121(2) . . ?
C81A C80A H80A 107.1 . . ?
C79A C80A H80A 107.1 . . ?
C81A C80A H80B 107.1 . . ?
C79A C80A H80B 107.1 . . ?
H80A C80A H80B 106.8 . . ?
C81B C80B C79B 109.0(16) . . ?
C81B C80B H80C 109.9 . . ?
C79B C80B H80C 109.9 . . ?
C81B C80B H80D 109.9 . . ?
C79B C80B H80D 109.9 . . ?
H80C C80B H80D 108.3 . . ?
C80A C81A C82A 116(2) . . ?
C80A C81A H81A 108.2 . . ?
C82A C81A H81A 108.2 . . ?
C80A C81A H81B 108.2 . . ?
C82A C81A H81B 108.2 . . ?
H81A C81A H81B 107.3 . . ?
C80B C81B C82B 109.9(19) . . ?
C80B C81B H81C 109.7 . . ?
C82B C81B H81C 109.7 . . ?
C80B C81B H81D 109.7 . . ?
C82B C81B H81D 109.7 . . ?
H81C C81B H81D 108.2 . . ?
C81A C82A H82A 109.5 . . ?
C81A C82A H82B 109.5 . . ?
H82A C82A H82B 109.5 . . ?
C81A C82A H82C 109.5 . . ?
H82A C82A H82C 109.5 . . ?
H82B C82A H82C 109.5 . . ?
C81B C82B H82D 109.5 . . ?
C81B C82B H82E 109.5 . . ?
H82D C82B H82E 109.5 . . ?
C81B C82B H82F 109.5 . . ?
H82D C82B H82F 109.5 . . ?
H82E C82B H82F 109.5 . . ?
C25 C83 C84B 114.0(15) . . ?
C25 C83 C84A 111.6(6) . . ?
C25 C83 H83A 109.3 . . ?
C84A C83 H83A 109.3 . . ?
C25 C83 H83B 109.3 . . ?
C84A C83 H83B 109.3 . . ?
H83A C83 H83B 108.0 . . ?
C25 C83 H83C 108.8 . . ?
C84B C83 H83C 108.8 . . ?
C25 C83 H83D 108.8 . . ?
C84B C83 H83D 108.8 . . ?
H83C C83 H83D 107.6 . . ?
C85A C84A C83 113.1(9) . . ?
C85A C84A H84A 109.0 . . ?
C83 C84A H84A 109.0 . . ?
C85A C84A H84B 109.0 . . ?
C83 C84A H84B 109.0 . . ?
H84A C84A H84B 107.8 . . ?
C85B C84B C83 115(2) . . ?
C85B C84B H84C 108.6 . . ?
C83 C84B H84C 108.6 . . ?
C85B C84B H84D 108.6 . . ?
C83 C84B H84D 108.6 . . ?
H84C C84B H84D 107.6 . . ?
C84A C85A C86A 109.6(12) . . ?
C84A C85A H85A 109.8 . . ?
C86A C85A H85A 109.8 . . ?
C84A C85A H85B 109.8 . . ?
C86A C85A H85B 109.8 . . ?
H85A C85A H85B 108.2 . . ?
C84B C85B C86B 113(2) . . ?
C84B C85B H85C 109.0 . . ?
C86B C85B H85C 109.0 . . ?
C84B C85B H85D 109.0 . . ?
C86B C85B H85D 109.0 . . ?
H85C C85B H85D 107.8 . . ?
C87A C86A C85A 116.6(9) . . ?
C87A C86A H86A 108.1 . . ?
C85A C86A H86A 108.1 . . ?
C87A C86A H86B 108.1 . . ?
C85A C86A H86B 108.1 . . ?
H86A C86A H86B 107.3 . . ?
C87B C86B C85B 111(2) . . ?
C87B C86B H86C 109.5 . . ?
C85B C86B H86C 109.5 . . ?
C87B C86B H86D 109.5 . . ?
C85B C86B H86D 109.5 . . ?
H86C C86B H86D 108.1 . . ?
C88A C87A C86A 114.6(11) . . ?
C88A C87A H87A 108.6 . . ?
C86A C87A H87A 108.6 . . ?
C88A C87A H87B 108.6 . . ?
C86A C87A H87B 108.6 . . ?
H87A C87A H87B 107.6 . . ?
C88B C87B C86B 118(2) . . ?
C88B C87B H87C 107.9 . . ?
C86B C87B H87C 107.9 . . ?
C88B C87B H87D 107.9 . . ?
C86B C87B H87D 107.9 . . ?
H87C C87B H87D 107.2 . . ?
C87A C88A C89A 109.0(10) . . ?
C87A C88A H88A 109.9 . . ?
C89A C88A H88A 109.9 . . ?
C87A C88A H88B 109.9 . . ?
C89A C88A H88B 109.9 . . ?
H88A C88A H88B 108.3 . . ?
C87B C88B C89B 112(2) . . ?
C87B C88B H88C 109.2 . . ?
C89B C88B H88C 109.2 . . ?
C87B C88B H88D 109.2 . . ?
C89B C88B H88D 109.2 . . ?
H88C C88B H88D 107.9 . . ?
C90A C89A C88A 112.3(11) . . ?
C90A C89A H89A 109.1 . . ?
C88A C89A H89A 109.1 . . ?
C90A C89A H89B 109.1 . . ?
C88A C89A H89B 109.1 . . ?
H89A C89A H89B 107.9 . . ?
C90B C89B C88B 113(2) . . ?
C90B C89B H89C 109.0 . . ?
C88B C89B H89C 109.0 . . ?
C90B C89B H89D 109.0 . . ?
C88B C89B H89D 109.0 . . ?
H89C C89B H89D 107.8 . . ?
C89A C90A C91A 113.7(11) . . ?
C89A C90A H90A 108.8 . . ?
C91A C90A H90A 108.8 . . ?
C89A C90A H90B 108.8 . . ?
C91A C90A H90B 108.8 . . ?
H90A C90A H90B 107.7 . . ?
C89B C90B C91B 112(2) . . ?
C89B C90B H90C 109.1 . . ?
C91B C90B H90C 109.1 . . ?
C89B C90B H90D 109.1 . . ?
C91B C90B H90D 109.1 . . ?
H90C C90B H90D 107.9 . . ?
C92A C91A C90A 108.7(12) . . ?
C92A C91A H91A 110.0 . . ?
C90A C91A H91A 110.0 . . ?
C92A C91A H91B 110.0 . . ?
C90A C91A H91B 110.0 . . ?
H91A C91A H91B 108.3 . . ?
C90B C91B C92B 110(2) . . ?
C90B C91B H91C 109.8 . . ?
C92B C91B H91C 109.8 . . ?
C90B C91B H91D 109.8 . . ?
C92B C91B H91D 109.8 . . ?
H91C C91B H91D 108.2 . . ?
C93A C92A C91A 111.3(17) . . ?
C93A C92A H92A 109.4 . . ?
C91A C92A H92A 109.4 . . ?
C93A C92A H92B 109.4 . . ?
C91A C92A H92B 109.4 . . ?
H92A C92A H92B 108.0 . . ?
C93B C92B C91B 115(3) . . ?
C93B C92B H92C 108.5 . . ?
C91B C92B H92C 108.5 . . ?
C93B C92B H92D 108.5 . . ?
C91B C92B H92D 108.5 . . ?
H92C C92B H92D 107.5 . . ?
C92A C93A H93A 109.5 . . ?
C92A C93A H93B 109.5 . . ?
H93A C93A H93B 109.5 . . ?
C92A C93A H93C 109.5 . . ?
H93A C93A H93C 109.5 . . ?
H93B C93A H93C 109.5 . . ?
C92B C93B H93D 109.5 . . ?
C92B C93B H93E 109.5 . . ?
H93D C93B H93E 109.5 . . ?
C92B C93B H93F 109.5 . . ?
H93D C93B H93F 109.5 . . ?
H93E C93B H93F 109.5 . . ?
C44 C94A C95A 109.5(14) . . ?
C44 C94A H94A 109.8 . . ?
C95A C94A H94A 109.8 . . ?
C44 C94A H94B 109.8 . . ?
C95A C94A H94B 109.8 . . ?
H94A C94A H94B 108.2 . . ?
C44 C94B C95B 110(2) . . ?
C44 C94B H94C 109.7 . . ?
C95B C94B H94C 109.7 . . ?
C44 C94B H94D 109.7 . . ?
C95B C94B H94D 109.7 . . ?
H94C C94B H94D 108.2 . . ?
C96A C95A C94A 111.2(15) . . ?
C96A C95A H95A 109.4 . . ?
C94A C95A H95A 109.4 . . ?
C96A C95A H95B 109.4 . . ?
C94A C95A H95B 109.4 . . ?
H95A C95A H95B 108.0 . . ?
C94B C95B C96B 112.2(18) . . ?
C94B C95B H95C 109.2 . . ?
C96B C95B H95C 109.2 . . ?
C94B C95B H95D 109.2 . . ?
C96B C95B H95D 109.2 . . ?
H95C C95B H95D 107.9 . . ?
C95A C96A C97A 110.1(16) . . ?
C95A C96A H96A 109.6 . . ?
C97A C96A H96A 109.6 . . ?
C95A C96A H96B 109.6 . . ?
C97A C96A H96B 109.6 . . ?
H96A C96A H96B 108.2 . . ?
C97B C96B C95B 106.7(19) . . ?
C97B C96B H96C 110.4 . . ?
C95B C96B H96C 110.4 . . ?
C97B C96B H96D 110.4 . . ?
C95B C96B H96D 110.4 . . ?
H96C C96B H96D 108.6 . . ?
C98A C97A C96A 170(3) . . ?
C98A C97A H97A 93.2 . . ?
C96A C97A H97A 93.2 . . ?
C98A C97A H97B 93.2 . . ?
C96A C97A H97B 93.2 . . ?
H97A C97A H97B 103.0 . . ?
C96B C97B C98B 157(3) . . ?
C96B C97B H97C 97.1 . . ?
C98B C97B H97C 97.1 . . ?
C96B C97B H97D 97.1 . . ?
C98B C97B H97D 97.1 . . ?
H97C C97B H97D 103.5 . . ?
C97A C98A C99A 112(2) . . ?
C97A C98A H98A 109.1 . . ?
C99A C98A H98A 109.1 . . ?
C97A C98A H98B 109.1 . . ?
C99A C98A H98B 109.1 . . ?
H98A C98A H98B 107.8 . . ?
C99B C98B C97B 115(2) . . ?
C99B C98B H98C 108.6 . . ?
C97B C98B H98C 108.6 . . ?
C99B C98B H98D 108.6 . . ?
C97B C98B H98D 108.6 . . ?
H98C C98B H98D 107.5 . . ?
C98A C99A C100 119(2) . . ?
C98A C99A H99A 107.5 . . ?
C100 C99A H99A 107.5 . . ?
C98A C99A H99B 107.5 . . ?
C100 C99A H99B 107.5 . . ?
H99A C99A H99B 107.0 . . ?
C200 C99B C98B 120(2) . . ?
C200 C99B H99C 107.2 . . ?
C98B C99B H99C 107.2 . . ?
C200 C99B H99D 107.2 . . ?
C98B C99B H99D 107.2 . . ?
H99C C99B H99D 106.8 . . ?
C101 C100 C99A 114.0(19) . . ?
C101 C100 H10A 108.8 . . ?
C99A C100 H10A 108.8 . . ?
C101 C100 H10B 108.8 . . ?
C99A C100 H10B 108.8 . . ?
H10A C100 H10B 107.6 . . ?
C100 C101 C102 132(2) . . ?
C100 C101 H10C 104.2 . . ?
C102 C101 H10C 104.2 . . ?
C100 C101 H10D 104.2 . . ?
C102 C101 H10D 104.2 . . ?
H10C C101 H10D 105.5 . . ?
C101 C102 C103 114.0(18) . . ?
C101 C102 H10E 108.8 . . ?
C103 C102 H10E 108.8 . . ?
C101 C102 H10F 108.8 . . ?
C103 C102 H10F 108.8 . . ?
H10E C102 H10F 107.7 . . ?
C104 C103 C102 100.7(16) . . ?
C104 C103 H10G 111.6 . . ?
C102 C103 H10G 111.6 . . ?
C104 C103 H10H 111.6 . . ?
C102 C103 H10H 111.6 . . ?
H10G C103 H10H 109.4 . . ?
C103 C104 H10I 109.5 . . ?
C103 C104 H10J 109.5 . . ?
H10I C104 H10J 109.5 . . ?
C103 C104 H10K 109.5 . . ?
H10I C104 H10K 109.5 . . ?
H10J C104 H10K 109.5 . . ?
C99B C200 C201 111(2) . . ?
C99B C200 H20A 109.5 . . ?
C201 C200 H20A 109.5 . . ?
C99B C200 H20B 109.5 . . ?
C201 C200 H20B 109.5 . . ?
H20A C200 H20B 108.0 . . ?
C202 C201 C200 116(2) . . ?
C202 C201 H20C 108.3 . . ?
C200 C201 H20C 108.3 . . ?
C202 C201 H20D 108.3 . . ?
C200 C201 H20D 108.3 . . ?
H20C C201 H20D 107.4 . . ?
C201 C202 C203 117(2) . . ?
C201 C202 H20E 107.9 . . ?
C203 C202 H20E 107.9 . . ?
C201 C202 H20F 107.9 . . ?
C203 C202 H20F 107.9 . . ?
H20E C202 H20F 107.2 . . ?
C202 C203 C204 123(2) . . ?
C202 C203 H20G 106.5 . . ?
C204 C203 H20G 106.5 . . ?
C202 C203 H20H 106.5 . . ?
C204 C203 H20H 106.5 . . ?
H20G C203 H20H 106.5 . . ?
C203 C204 H20I 109.5 . . ?
C203 C204 H20J 109.5 . . ?
H20I C204 H20J 109.5 . . ?
C203 C204 H20K 109.5 . . ?
H20I C204 H20K 109.5 . . ?
H20J C204 H20K 109.5 . . ?
Cl9A C403 Cl7A 109.6(19) . . ?
Cl9A C403 Cl8A 99.6(18) . . ?
Cl7A C403 Cl8A 105.9(18) . . ?
Cl9A C403 H403 113.5 . . ?
Cl7A C403 H403 113.5 . . ?
Cl8A C403 H403 113.5 . . ?
Cl7B C404 Cl8B 131.2(19) . . ?
Cl7B C404 Cl9B 113.4(16) . . ?
Cl8B C404 Cl9B 88.1(12) . . ?
Cl7B C404 H404 107.1 . . ?
Cl8B C404 H404 107.1 . . ?
Cl9B C404 H404 107.1 . . ?
C125 S5 C128 88.96(19) . . ?
C127 S6 C130 90.65(19) . . ?
C144 S7 C147 88.6(2) . . ?
C146 S8 C149 90.8(2) . . ?
C117 N9 C120 116.9(4) . . ?
C118 N10 C119 116.5(4) . . ?
C126 N11 C122 106.6(3) . . ?
C126 N11 C163 119.6(3) . . ?
C122 N11 C163 128.3(3) . . ?
C145 N12 C123 107.3(3) . . ?
C145 N12 C175 120.0(4) . . ?
C123 N12 C175 132.7(3) . . ?
C106 C105 C110 116.3(5) . . ?
C106 C105 C117 120.9(5) . . ?
C110 C105 C117 122.8(5) . . ?
C107 C106 C105 121.1(6) . . ?
C107 C106 H106 119.4 . . ?
C105 C106 H106 119.4 . . ?
C106 C107 C108 119.5(6) . . ?
C106 C107 H107 120.3 . . ?
C108 C107 H107 120.3 . . ?
C109 C108 C107 121.1(6) . . ?
C109 C108 H108 119.4 . . ?
C107 C108 H108 119.4 . . ?
C108 C109 C110 118.6(6) . . ?
C108 C109 H109 120.7 . . ?
C110 C109 H109 120.7 . . ?
F7 C110 C109 118.4(5) . . ?
F7 C110 C105 118.3(5) . . ?
C109 C110 C105 123.3(6) . . ?
C116 C111 C112 117.5(5) . . ?
C116 C111 C118 122.6(5) . . ?
C112 C111 C118 119.7(5) . . ?
F8B C112 C111 123.4(8) . . ?
F8B C112 C113 115.7(9) . . ?
C111 C112 C113 120.9(7) . . ?
C111 C112 H112 119.6 . . ?
C113 C112 H112 119.6 . . ?
C114 C113 C112 119.5(8) . . ?
C114 C113 H113 120.2 . . ?
C112 C113 H113 120.2 . . ?
C113 C114 C115 121.2(7) . . ?
C113 C114 H114 119.4 . . ?
C115 C114 H114 119.4 . . ?
C114 C115 C116 118.9(8) . . ?
C114 C115 H115 120.6 . . ?
C116 C115 H115 120.6 . . ?
F8A C116 C111 121.0(5) . . ?
F8A C116 C115 116.8(7) . . ?
C111 C116 C115 122.0(7) . . ?
C111 C116 H116 119.0 . . ?
C115 C116 H116 119.0 . . ?
N9 C117 C118 121.0(4) . . ?
N9 C117 C105 115.7(4) . . ?
C118 C117 C105 123.3(4) . . ?
N10 C118 C117 121.6(4) . . ?
N10 C118 C111 115.5(4) . . ?
C117 C118 C111 122.9(5) . . ?
N10 C119 C120 121.8(4) . . ?
N10 C119 C124 119.5(4) . . ?
C120 C119 C124 118.6(4) . . ?
N9 C120 C119 121.5(4) . . ?
N9 C120 C121 120.4(4) . . ?
C119 C120 C121 118.2(4) . . ?
C125 C121 C122 106.9(4) . . ?
C125 C121 C120 129.5(4) . . ?
C122 C121 C120 123.6(4) . . ?
N11 C122 C121 108.7(3) . . ?
N11 C122 C123 133.0(4) . . ?
C121 C122 C123 118.3(4) . . ?
N12 C123 C124 108.2(4) . . ?
N12 C123 C122 135.2(4) . . ?
C124 C123 C122 116.6(4) . . ?
C144 C124 C119 128.8(4) . . ?
C144 C124 C123 106.8(4) . . ?
C119 C124 C123 124.4(4) . . ?
C126 C125 C121 107.3(4) . . ?
C126 C125 S5 114.1(3) . . ?
C121 C125 S5 138.6(3) . . ?
N11 C126 C125 110.6(3) . . ?
N11 C126 C127 137.0(4) . . ?
C125 C126 C127 112.4(4) . . ?
C128 C127 C126 110.7(4) . . ?
C128 C127 S6 112.4(3) . . ?
C126 C127 S6 136.8(3) . . ?
C127 C128 C129 114.3(4) . . ?
C127 C128 S5 113.8(3) . . ?
C129 C128 S5 131.8(3) . . ?
C128 C129 C130 110.9(4) . . ?
C128 C129 C187 123.2(4) . . ?
C130 C129 C187 125.9(4) . . ?
C131 C130 C129 121.4(4) . . ?
C131 C130 S6 126.8(3) . . ?
C129 C130 S6 111.7(3) . . ?
C132 C131 C130 134.6(4) . . ?
C132 C131 H131 112.7 . . ?
C130 C131 H131 112.7 . . ?
C131 C132 C133 126.9(4) . . ?
C131 C132 C140 125.8(4) . . ?
C133 C132 C140 107.2(4) . . ?
O3 C133 C132 127.4(4) . . ?
O3 C133 C134 125.8(4) . . ?
C132 C133 C134 106.8(4) . . ?
C135 C134 C139 122.2(4) . . ?
C135 C134 C133 127.7(4) . . ?
C139 C134 C133 110.0(4) . . ?
C136 C135 C134 117.0(4) . . ?
C136 C135 H135 121.5 . . ?
C134 C135 H135 121.5 . . ?
F9 C136 C135 120.4(5) . . ?
F9 C136 C137 118.3(4) . . ?
C135 C136 C137 121.3(4) . . ?
F10 C137 C138 119.8(5) . . ?
F10 C137 C136 117.9(4) . . ?
C138 C137 C136 122.2(4) . . ?
C137 C138 C139 117.3(4) . . ?
C137 C138 H138 121.3 . . ?
C139 C138 H138 121.3 . . ?
C134 C139 C138 119.9(4) . . ?
C134 C139 C140 108.6(4) . . ?
C138 C139 C140 131.4(4) . . ?
C141 C140 C132 128.2(4) . . ?
C141 C140 C139 124.6(4) . . ?
C132 C140 C139 107.1(4) . . ?
C140 C141 C143 125.1(4) . . ?
C140 C141 C142 122.5(4) . . ?
C143 C141 C142 112.3(4) . . ?
N13 C142 C141 178.5(6) . . ?
N14 C143 C141 176.4(5) . . ?
C145 C144 C124 107.7(4) . . ?
C145 C144 S7 114.1(3) . . ?
C124 C144 S7 138.2(4) . . ?
N12 C145 C144 110.1(4) . . ?
N12 C145 C146 137.2(4) . . ?
C144 C145 C146 112.7(4) . . ?
C147 C146 C145 110.1(4) . . ?
C147 C146 S8 112.5(3) . . ?
C145 C146 S8 137.4(4) . . ?
C148 C147 C146 113.6(5) . . ?
C148 C147 S7 131.9(4) . . ?
C146 C147 S7 114.4(3) . . ?
C147 C148 C149 111.6(4) . . ?
C147 C148 C198 121.8(5) . . ?
C149 C148 C198 126.3(4) . . ?
C148 C149 C150 122.0(5) . . ?
C148 C149 S8 111.4(3) . . ?
C150 C149 S8 126.6(4) . . ?
C151 C150 C149 134.9(5) . . ?
C151 C150 H150 112.6 . . ?
C149 C150 H150 112.6 . . ?
C150 C151 C152 127.0(5) . . ?
C150 C151 C159 125.9(6) . . ?
C152 C151 C159 107.1(6) . . ?
O4 C152 C151 127.3(6) . . ?
O4 C152 C153 125.1(7) . . ?
C151 C152 C153 107.5(6) . . ?
C154 C153 C158 122.6(7) . . ?
C154 C153 C152 128.4(7) . . ?
C158 C153 C152 108.9(7) . . ?
C153 C154 C155 116.5(9) . . ?
C153 C154 H154 121.7 . . ?
C155 C154 H154 121.7 . . ?
F11 C155 C156 119.1(9) . . ?
F11 C155 C154 119.1(11) . . ?
C156 C155 C154 121.7(10) . . ?
F12 C156 C157 121.1(10) . . ?
F12 C156 C155 116.8(10) . . ?
C157 C156 C155 122.1(8) . . ?
C156 C157 C158 118.4(9) . . ?
C156 C157 H157 120.8 . . ?
C158 C157 H157 120.8 . . ?
C157 C158 C153 118.6(8) . . ?
C157 C158 C159 132.5(8) . . ?
C153 C158 C159 108.9(6) . . ?
C160 C159 C151 127.0(7) . . ?
C160 C159 C158 125.7(6) . . ?
C151 C159 C158 107.4(5) . . ?
C159 C160 C162 125.7(5) . . ?
C159 C160 C161 121.4(8) . . ?
C162 C160 C161 112.8(6) . . ?
N15 C161 C160 175.2(10) . . ?
N16 C162 C160 176.5(7) . . ?
N11 C163 C164 114.1(3) . . ?
N11 C163 H16A 108.7 . . ?
C164 C163 H16A 108.7 . . ?
N11 C163 H16B 108.7 . . ?
C164 C163 H16B 108.7 . . ?
H16A C163 H16B 107.6 . . ?
C165 C164 C163 116.1(4) . . ?
C165 C164 C169 116.0(10) . . ?
C163 C164 C169 111.5(9) . . ?
C163 C164 C265 104.3(15) . . ?
C163 C164 C269 105.2(6) . . ?
C265 C164 C269 106(2) . . ?
C165 C164 H164 103.7 . . ?
C163 C164 H164 103.7 . . ?
C169 C164 H164 103.7 . . ?
C163 C164 H16C 113.4 . . ?
C265 C164 H16C 113.4 . . ?
C269 C164 H16C 113.4 . . ?
C164 C165 C166 113.2(6) . . ?
C164 C165 H16D 108.9 . . ?
C166 C165 H16D 108.9 . . ?
C164 C165 H16E 108.9 . . ?
C166 C165 H16E 108.9 . . ?
H16D C165 H16E 107.7 . . ?
C167 C166 C165 112.7(8) . . ?
C167 C166 H16F 109.1 . . ?
C165 C166 H16F 109.1 . . ?
C167 C166 H16G 109.1 . . ?
C165 C166 H16G 109.1 . . ?
H16F C166 H16G 107.8 . . ?
C168 C167 C166 114.6(11) . . ?
C168 C167 H16H 108.6 . . ?
C166 C167 H16H 108.6 . . ?
C168 C167 H16I 108.6 . . ?
C166 C167 H16I 108.6 . . ?
H16H C167 H16I 107.6 . . ?
C167 C168 H16J 109.5 . . ?
C167 C168 H16K 109.5 . . ?
H16J C168 H16K 109.5 . . ?
C167 C168 H16L 109.5 . . ?
H16J C168 H16L 109.5 . . ?
H16K C168 H16L 109.5 . . ?
C170 C169 C164 119.5(13) . . ?
C170 C169 H16M 107.4 . . ?
C164 C169 H16M 107.4 . . ?
C170 C169 H16N 107.4 . . ?
C164 C169 H16N 107.4 . . ?
H16M C169 H16N 107.0 . . ?
C169 C170 C171 113.1(15) . . ?
C169 C170 H17A 109.0 . . ?
C171 C170 H17A 109.0 . . ?
C169 C170 H17B 109.0 . . ?
C171 C170 H17B 109.0 . . ?
H17A C170 H17B 107.8 . . ?
C170 C171 C172 115.9(13) . . ?
C170 C171 H17C 108.3 . . ?
C172 C171 H17C 108.3 . . ?
C170 C171 H17D 108.3 . . ?
C172 C171 H17D 108.3 . . ?
H17C C171 H17D 107.4 . . ?
C171 C172 C173 113.0(13) . . ?
C171 C172 H17E 109.0 . . ?
C173 C172 H17E 109.0 . . ?
C171 C172 H17F 109.0 . . ?
C173 C172 H17F 109.0 . . ?
H17E C172 H17F 107.8 . . ?
C174 C173 C172 121.7(19) . . ?
C174 C173 H17G 106.9 . . ?
C172 C173 H17G 106.9 . . ?
C174 C173 H17H 106.9 . . ?
C172 C173 H17H 106.9 . . ?
H17G C173 H17H 106.7 . . ?
C173 C174 H17I 109.5 . . ?
C173 C174 H17J 109.5 . . ?
H17I C174 H17J 109.5 . . ?
C173 C174 H17K 109.5 . . ?
H17I C174 H17K 109.5 . . ?
H17J C174 H17K 109.5 . . ?
N12 C175 C176 115.6(4) . . ?
N12 C175 H17L 108.4 . . ?
C176 C175 H17L 108.4 . . ?
N12 C175 H17M 108.4 . . ?
C176 C175 H17M 108.4 . . ?
H17L C175 H17M 107.5 . . ?
C175 C176 C277 108.5(16) . . ?
C175 C176 C181 114.5(12) . . ?
C175 C176 C281 109(3) . . ?
C277 C176 C281 115(3) . . ?
C175 C176 C177 109(3) . . ?
C181 C176 C177 114.8(19) . . ?
C175 C176 H176 105.9 . . ?
C181 C176 H176 105.9 . . ?
C177 C176 H176 105.9 . . ?
C175 C176 H17N 108.1 . . ?
C277 C176 H17N 108.1 . . ?
C281 C176 H17N 108.1 . . ?
C178 C177 C176 114(2) . . ?
C178 C177 H17O 108.7 . . ?
C176 C177 H17O 108.7 . . ?
C178 C177 H17P 108.7 . . ?
C176 C177 H17P 108.8 . . ?
H17O C177 H17P 107.6 . . ?
C177 C178 C179 109.0(18) . . ?
C177 C178 H17Q 109.9 . . ?
C179 C178 H17Q 109.9 . . ?
C177 C178 H17R 109.9 . . ?
C179 C178 H17R 109.9 . . ?
H17Q C178 H17R 108.3 . . ?
C180 C179 C178 112(2) . . ?
C180 C179 H17S 109.2 . . ?
C178 C179 H17S 109.2 . . ?
C180 C179 H17T 109.2 . . ?
C178 C179 H17T 109.2 . . ?
H17S C179 H17T 107.9 . . ?
C179 C180 H18A 109.5 . . ?
C179 C180 H18B 109.5 . . ?
H18A C180 H18B 109.5 . . ?
C179 C180 H18C 109.5 . . ?
H18A C180 H18C 109.5 . . ?
H18B C180 H18C 109.5 . . ?
C176 C181 C182 113.6(17) . . ?
C176 C181 H18D 108.8 . . ?
C182 C181 H18D 108.8 . . ?
C176 C181 H18E 108.8 . . ?
C182 C181 H18E 108.8 . . ?
H18D C181 H18E 107.7 . . ?
C181 C182 C183 112.5(18) . . ?
C181 C182 H18F 109.1 . . ?
C183 C182 H18F 109.1 . . ?
C181 C182 H18G 109.1 . . ?
C183 C182 H18G 109.1 . . ?
H18F C182 H18G 107.8 . . ?
C184 C183 C182 113.3(16) . . ?
C184 C183 H18H 108.9 . . ?
C182 C183 H18H 108.9 . . ?
C184 C183 H18I 108.9 . . ?
C182 C183 H18I 108.9 . . ?
H18H C183 H18I 107.7 . . ?
C183 C184 C185 111.8(18) . . ?
C183 C184 H18J 109.2 . . ?
C185 C184 H18J 109.2 . . ?
C183 C184 H18K 109.2 . . ?
C185 C184 H18K 109.2 . . ?
H18J C184 H18K 107.9 . . ?
C184 C185 C186 107.9(16) . . ?
C184 C185 H18L 110.1 . . ?
C186 C185 H18L 110.1 . . ?
C184 C185 H18M 110.1 . . ?
C186 C185 H18M 110.1 . . ?
H18L C185 H18M 108.4 . . ?
C185 C186 H18N 109.5 . . ?
C185 C186 H18O 109.5 . . ?
H18N C186 H18O 109.5 . . ?
C185 C186 H18P 109.5 . . ?
H18N C186 H18P 109.5 . . ?
H18O C186 H18P 109.5 . . ?
C129 C187 C288 118.6(17) . . ?
C129 C187 C188 107.4(12) . . ?
C129 C187 H18Q 110.2 . . ?
C188 C187 H18Q 110.2 . . ?
C129 C187 H18R 110.2 . . ?
C188 C187 H18R 110.2 . . ?
H18Q C187 H18R 108.5 . . ?
C129 C187 H18S 107.7 . . ?
C288 C187 H18S 107.7 . . ?
C129 C187 H18T 107.7 . . ?
C288 C187 H18T 107.7 . . ?
H18S C187 H18T 107.1 . . ?
C187 C188 C189 107.3(17) . . ?
C187 C188 H18U 110.3 . . ?
C189 C188 H18U 110.3 . . ?
C187 C188 H18V 110.3 . . ?
C189 C188 H18V 110.3 . . ?
H18U C188 H18V 108.5 . . ?
C190 C189 C188 110(2) . . ?
C190 C189 H18W 109.8 . . ?
C188 C189 H18W 109.8 . . ?
C190 C189 H18X 109.8 . . ?
C188 C189 H18X 109.8 . . ?
H18W C189 H18X 108.2 . . ?
C191 C190 C189 114(3) . . ?
C191 C190 H19A 108.6 . . ?
C189 C190 H19A 108.6 . . ?
C191 C190 H19B 108.6 . . ?
C189 C190 H19B 108.6 . . ?
H19A C190 H19B 107.6 . . ?
C192 C191 C190 120(2) . . ?
C192 C191 H19C 107.2 . . ?
C190 C191 H19C 107.2 . . ?
C192 C191 H19D 107.2 . . ?
C190 C191 H19D 107.2 . . ?
H19C C191 H19D 106.9 . . ?
C191 C192 C193 117(2) . . ?
C191 C192 H19E 108.2 . . ?
C193 C192 H19E 108.2 . . ?
C191 C192 H19F 108.2 . . ?
C193 C192 H19F 108.2 . . ?
H19E C192 H19F 107.3 . . ?
C194 C193 C192 110(2) . . ?
C194 C193 H19G 109.6 . . ?
C192 C193 H19G 109.6 . . ?
C194 C193 H19H 109.6 . . ?
C192 C193 H19H 109.6 . . ?
H19G C193 H19H 108.1 . . ?
C193 C194 C195 111(2) . . ?
C193 C194 H19I 109.5 . . ?
C195 C194 H19I 109.5 . . ?
C193 C194 H19J 109.5 . . ?
C195 C194 H19J 109.5 . . ?
H19I C194 H19J 108.0 . . ?
C196 C195 C194 124(3) . . ?
C196 C195 H19K 106.4 . . ?
C194 C195 H19K 106.4 . . ?
C196 C195 H19L 106.4 . . ?
C194 C195 H19L 106.4 . . ?
H19K C195 H19L 106.5 . . ?
C195 C196 C197 119(3) . . ?
C195 C196 H19M 107.7 . . ?
C197 C196 H19M 107.7 . . ?
C195 C196 H19N 107.7 . . ?
C197 C196 H19N 107.7 . . ?
H19M C196 H19N 107.1 . . ?
C196 C197 H19O 109.5 . . ?
C196 C197 H19P 109.5 . . ?
H19O C197 H19P 109.5 . . ?
C196 C197 H19Q 109.5 . . ?
H19O C197 H19Q 109.5 . . ?
H19P C197 H19Q 109.5 . . ?
C148 C198 C199 109.9(4) . . ?
C148 C198 H19R 109.7 . . ?
C199 C198 H19R 109.7 . . ?
C148 C198 H19S 109.7 . . ?
C199 C198 H19S 109.7 . . ?
H19R C198 H19S 108.2 . . ?
C300 C199 C198 115.4(6) . . ?
C300 C199 H19T 108.4 . . ?
C198 C199 H19T 108.4 . . ?
C300 C199 H19U 108.4 . . ?
C198 C199 H19U 108.4 . . ?
H19T C199 H19U 107.5 . . ?
C266 C265 C164 109(2) . . ?
C266 C265 H26A 110.0 . . ?
C164 C265 H26A 110.0 . . ?
C266 C265 H26B 110.0 . . ?
C164 C265 H26B 110.0 . . ?
H26A C265 H26B 108.4 . . ?
C267 C266 C265 116(2) . . ?
C267 C266 H26C 108.4 . . ?
C265 C266 H26C 108.4 . . ?
C267 C266 H26D 108.4 . . ?
C265 C266 H26D 108.4 . . ?
H26C C266 H26D 107.4 . . ?
C266 C267 C268 108(2) . . ?
C266 C267 H26E 110.1 . . ?
C268 C267 H26E 110.1 . . ?
C266 C267 H26F 110.1 . . ?
C268 C267 H26F 110.1 . . ?
H26E C267 H26F 108.4 . . ?
C267 C268 H26G 109.5 . . ?
C267 C268 H26H 109.5 . . ?
H26G C268 H26H 109.5 . . ?
C267 C268 H26I 109.5 . . ?
H26G C268 H26I 109.5 . . ?
H26H C268 H26I 109.5 . . ?
C270 C269 C164 113.4(10) . . ?
C270 C269 H26J 108.9 . . ?
C164 C269 H26J 108.9 . . ?
C270 C269 H26K 108.9 . . ?
C164 C269 H26K 108.9 . . ?
H26J C269 H26K 107.7 . . ?
C269 C270 C271 112.7(13) . . ?
C269 C270 H27A 109.1 . . ?
C271 C270 H27A 109.1 . . ?
C269 C270 H27B 109.1 . . ?
C271 C270 H27B 109.1 . . ?
H27A C270 H27B 107.8 . . ?
C270 C271 C272 117.7(18) . . ?
C270 C271 H27C 107.9 . . ?
C272 C271 H27C 107.9 . . ?
C270 C271 H27D 107.9 . . ?
C272 C271 H27D 107.9 . . ?
H27C C271 H27D 107.2 . . ?
C271 C272 C273 106.6(19) . . ?
C271 C272 H27E 110.4 . . ?
C273 C272 H27E 110.4 . . ?
C271 C272 H27F 110.4 . . ?
C273 C272 H27F 110.4 . . ?
H27E C272 H27F 108.6 . . ?
C274 C273 C272 100(2) . . ?
C274 C273 H27G 111.9 . . ?
C272 C273 H27G 111.9 . . ?
C274 C273 H27H 111.9 . . ?
C272 C273 H27H 111.9 . . ?
H27G C273 H27H 109.6 . . ?
C273 C274 H27I 109.5 . . ?
C273 C274 H27J 109.5 . . ?
H27I C274 H27J 109.5 . . ?
C273 C274 H27K 109.5 . . ?
H27I C274 H27K 109.5 . . ?
H27J C274 H27K 109.5 . . ?
C176 C277 C278 113(2) . . ?
C176 C277 H27L 108.9 . . ?
C278 C277 H27L 108.9 . . ?
C176 C277 H27M 108.9 . . ?
C278 C277 H27M 108.9 . . ?
H27L C277 H27M 107.7 . . ?
C277 C278 C279 112(2) . . ?
C277 C278 H27N 109.1 . . ?
C279 C278 H27N 109.1 . . ?
C277 C278 H27O 109.1 . . ?
C279 C278 H27O 109.1 . . ?
H27N C278 H27O 107.9 . . ?
C280 C279 C278 109(2) . . ?
C280 C279 H27P 109.9 . . ?
C278 C279 H27P 109.9 . . ?
C280 C279 H27Q 109.9 . . ?
C278 C279 H27Q 109.9 . . ?
H27P C279 H27Q 108.3 . . ?
C279 C280 H28A 109.5 . . ?
C279 C280 H28B 109.5 . . ?
H28A C280 H28B 109.5 . . ?
C279 C280 H28C 109.5 . . ?
H28A C280 H28C 109.5 . . ?
H28B C280 H28C 109.5 . . ?
C282 C281 C176 117(3) . . ?
C282 C281 H28D 108.1 . . ?
C176 C281 H28D 108.1 . . ?
C282 C281 H28E 108.1 . . ?
C176 C281 H28E 108.1 . . ?
H28D C281 H28E 107.3 . . ?
C281 C282 C283 115(3) . . ?
C281 C282 H28F 108.6 . . ?
C283 C282 H28F 108.6 . . ?
C281 C282 H28G 108.6 . . ?
C283 C282 H28G 108.6 . . ?
H28F C282 H28G 107.6 . . ?
C284 C283 C282 118(3) . . ?
C284 C283 H28H 107.8 . . ?
C282 C283 H28H 107.8 . . ?
C284 C283 H28I 107.8 . . ?
C282 C283 H28I 107.8 . . ?
H28H C283 H28I 107.2 . . ?
C283 C284 C285 114(3) . . ?
C283 C284 H28J 108.8 . . ?
C285 C284 H28J 108.8 . . ?
C283 C284 H28K 108.8 . . ?
C285 C284 H28K 108.8 . . ?
H28J C284 H28K 107.7 . . ?
C286 C285 C284 110(2) . . ?
C286 C285 H28L 109.7 . . ?
C284 C285 H28L 109.7 . . ?
C286 C285 H28M 109.7 . . ?
C284 C285 H28M 109.8 . . ?
H28L C285 H28M 108.2 . . ?
C285 C286 H28N 109.5 . . ?
C285 C286 H28O 109.5 . . ?
H28N C286 H28O 109.5 . . ?
C285 C286 H28P 109.5 . . ?
H28N C286 H28P 109.5 . . ?
H28O C286 H28P 109.5 . . ?
C289 C288 C187 118(2) . . ?
C289 C288 H28Q 107.9 . . ?
C187 C288 H28Q 107.9 . . ?
C289 C288 H28R 107.8 . . ?
C187 C288 H28R 107.8 . . ?
H28Q C288 H28R 107.2 . . ?
C288 C289 C290 113(2) . . ?
C288 C289 H28S 109.0 . . ?
C290 C289 H28S 109.0 . . ?
C288 C289 H28T 109.0 . . ?
C290 C289 H28T 109.0 . . ?
H28S C289 H28T 107.8 . . ?
C291 C290 C289 110(2) . . ?
C291 C290 H29A 109.7 . . ?
C289 C290 H29A 109.7 . . ?
C291 C290 H29B 109.7 . . ?
C289 C290 H29B 109.7 . . ?
H29A C290 H29B 108.2 . . ?
C290 C291 C292 112(3) . . ?
C290 C291 H29C 109.1 . . ?
C292 C291 H29C 109.1 . . ?
C290 C291 H29D 109.1 . . ?
C292 C291 H29D 109.1 . . ?
H29C C291 H29D 107.9 . . ?
C293 C292 C291 120(3) . . ?
C293 C292 H29E 107.3 . . ?
C291 C292 H29E 107.3 . . ?
C293 C292 H29F 107.3 . . ?
C291 C292 H29F 107.3 . . ?
H29E C292 H29F 106.9 . . ?
C294 C293 C292 115(2) . . ?
C294 C293 H29G 108.6 . . ?
C292 C293 H29G 108.6 . . ?
C294 C293 H29H 108.6 . . ?
C292 C293 H29H 108.6 . . ?
H29G C293 H29H 107.5 . . ?
C293 C294 C295 114(2) . . ?
C293 C294 H29I 108.7 . . ?
C295 C294 H29I 108.7 . . ?
C293 C294 H29J 108.7 . . ?
C295 C294 H29J 108.7 . . ?
H29I C294 H29J 107.6 . . ?
C296 C295 C294 119(3) . . ?
C296 C295 H29K 107.7 . . ?
C294 C295 H29K 107.7 . . ?
C296 C295 H29L 107.7 . . ?
C294 C295 H29L 107.7 . . ?
H29K C295 H29L 107.1 . . ?
C295 C296 C297 115(2) . . ?
C295 C296 H29M 108.6 . . ?
C297 C296 H29M 108.6 . . ?
C295 C296 H29N 108.6 . . ?
C297 C296 H29N 108.6 . . ?
H29M C296 H29N 107.5 . . ?
C296 C297 H29O 109.5 . . ?
C296 C297 H29P 109.5 . . ?
H29O C297 H29P 109.5 . . ?
C296 C297 H29Q 109.5 . . ?
H29O C297 H29Q 109.5 . . ?
H29P C297 H29Q 109.5 . . ?
C199 C300 C301 112.1(6) . . ?
C199 C300 H30A 109.2 . . ?
C301 C300 H30A 109.2 . . ?
C199 C300 H30B 109.2 . . ?
C301 C300 H30B 109.2 . . ?
H30A C300 H30B 107.9 . . ?
C300 C301 C302 115.3(8) . . ?
C300 C301 H30C 108.4 . . ?
C302 C301 H30C 108.4 . . ?
C300 C301 H30D 108.4 . . ?
C302 C301 H30D 108.4 . . ?
H30C C301 H30D 107.5 . . ?
C303 C302 C301 114.0(9) . . ?
C303 C302 H30E 108.8 . . ?
C301 C302 H30E 108.8 . . ?
C303 C302 H30F 108.8 . . ?
C301 C302 H30F 108.8 . . ?
H30E C302 H30F 107.6 . . ?
C304 C303 C302 117.4(12) . . ?
C304 C303 H30G 107.9 . . ?
C302 C303 H30G 107.9 . . ?
C304 C303 H30H 107.9 . . ?
C302 C303 H30H 107.9 . . ?
H30G C303 H30H 107.2 . . ?
C303 C304 C305 118.6(15) . . ?
C303 C304 H30I 107.7 . . ?
C305 C304 H30I 107.7 . . ?
C303 C304 H30J 107.7 . . ?
C305 C304 H30J 107.7 . . ?
H30I C304 H30J 107.1 . . ?
C306 C305 C304 123.9(16) . . ?
C306 C305 H30K 106.4 . . ?
C304 C305 H30K 106.4 . . ?
C306 C305 H30L 106.4 . . ?
C304 C305 H30L 106.4 . . ?
H30K C305 H30L 106.4 . . ?
C307 C306 C305 112.7(16) . . ?
C307 C306 H30M 109.0 . . ?
C305 C306 H30M 109.0 . . ?
C307 C306 H30N 109.0 . . ?
C305 C306 H30N 109.0 . . ?
H30M C306 H30N 107.8 . . ?
C308 C307 C306 113.1(18) . . ?
C308 C307 H30O 109.0 . . ?
C306 C307 H30O 109.0 . . ?
C308 C307 H30P 109.0 . . ?
C306 C307 H30P 109.0 . . ?
H30O C307 H30P 107.8 . . ?
C307 C308 H30Q 109.5 . . ?
C307 C308 H30R 109.5 . . ?
H30Q C308 H30R 109.5 . . ?
C307 C308 H30S 109.5 . . ?
H30Q C308 H30S 109.5 . . ?
H30R C308 H30S 109.5 . . ?
Cl12 C405 Cl11 109.5(11) . . ?
Cl12 C405 Cl10 116.0(12) . . ?
Cl11 C405 Cl10 119.8(12) . . ?
Cl12 C405 H405 103.0 . . ?
Cl11 C405 H405 103.0 . . ?
Cl10 C405 H405 103.0 . . ?

loop_
_geom_bond_atom_site_label_1
_geom_bond_atom_site_label_2
_geom_bond_distance
_geom_bond_site_symmetry_2
_geom_bond_publ_flag
Cl1 C401 1.700(12) . ?
Cl2 C401 1.673(9) . ?
Cl3 C401 1.755(10) . ?
C401 H401 1.0000 . ?
Cl4 C402 1.707(19) . ?
Cl5 C402 1.687(19) . ?
Cl6 C402 1.711(19) . ?
C402 H402 1.0000 . ?
Cl7A C403 1.73(2) . ?
Cl7B C404 1.706(17) . ?
Cl8A C403 1.77(2) . ?
Cl8B C404 1.723(18) . ?
Cl8B Cl9B 2.401(18) . ?
Cl9A C403 1.73(2) . ?
Cl9B C404 1.731(19) . ?
S1 C21 1.731(4) . ?
S1 C24 1.757(4) . ?
S2 C23 1.722(4) . ?
S2 C26 1.772(4) . ?
S3 C40 1.742(4) . ?
S3 C43 1.751(5) . ?
S4 C42 1.715(5) . ?
S4 C45 1.775(5) . ?
F1 C2 1.364(6) . ?
F2 C10 1.348(8) . ?
F3 C32 1.344(6) . ?
F4 C33 1.349(5) . ?
F5 C51 1.351(9) . ?
F6 C52 1.357(8) . ?
O1 C29 1.223(5) . ?
O2 C48 1.234(7) . ?
N1 C7 1.340(5) . ?
N1 C16 1.348(5) . ?
N2 C8 1.336(6) . ?
N2 C15 1.359(5) . ?
N3 C22 1.390(5) . ?
N3 C18 1.403(5) . ?
N3 C59 1.477(5) . ?
N4 C41 1.386(5) . ?
N4 C19 1.396(5) . ?
N4 C71 1.470(6) . ?
N5 C38 1.149(6) . ?
N6 C39 1.139(6) . ?
N7 C57 1.124(7) . ?
N8 C58 1.123(8) . ?
C1 C2 1.375(7) . ?
C1 C6 1.391(7) . ?
C1 C7 1.489(7) . ?
C2 C3 1.379(7) . ?
C3 C4 1.366(8) . ?
C3 H3 0.9500 . ?
C4 C5 1.368(8) . ?
C4 H4 0.9500 . ?
C5 C6 1.386(7) . ?
C5 H5 0.9500 . ?
C6 H6 0.9500 . ?
C7 C8 1.422(7) . ?
C8 C9 1.495(7) . ?
C9 C10 1.356(9) . ?
C9 C14 1.432(9) . ?
C10 C11 1.376(9) . ?
C11 C12 1.357(12) . ?
C11 H11 0.9500 . ?
C12 C13 1.404(12) . ?
C12 H12 0.9500 . ?
C13 C14 1.419(9) . ?
C13 H13 0.9500 . ?
C14 H14 0.9500 . ?
C15 C16 1.407(6) . ?
C15 C20 1.416(6) . ?
C16 C17 1.430(6) . ?
C17 C18 1.416(6) . ?
C17 C21 1.417(6) . ?
C18 C19 1.431(6) . ?
C19 C20 1.431(6) . ?
C20 C40 1.410(6) . ?
C21 C22 1.384(6) . ?
C22 C23 1.409(5) . ?
C23 C24 1.396(6) . ?
C24 C25 1.403(5) . ?
C25 C26 1.412(6) . ?
C25 C83 1.502(6) . ?
C26 C27 1.413(5) . ?
C27 C28 1.382(6) . ?
C27 H27 0.9500 . ?
C28 C36 1.468(5) . ?
C28 C29 1.469(6) . ?
C29 C30 1.480(6) . ?
C30 C31 1.386(6) . ?
C30 C35 1.396(6) . ?
C31 C32 1.382(7) . ?
C31 H31 0.9500 . ?
C32 C33 1.376(8) . ?
C33 C34 1.374(7) . ?
C34 C35 1.405(6) . ?
C34 H34 0.9500 . ?
C35 C36 1.490(6) . ?
C36 C37 1.368(6) . ?
C37 C39 1.429(7) . ?
C37 C38 1.445(6) . ?
C40 C41 1.376(6) . ?
C41 C42 1.409(6) . ?
C42 C43 1.400(6) . ?
C43 C44 1.399(6) . ?
C44 C45 1.404(7) . ?
C44 C94A 1.51(3) . ?
C44 C94B 1.52(4) . ?
C45 C46 1.419(6) . ?
C46 C47 1.359(7) . ?
C46 H46 0.9500 . ?
C47 C48 1.464(8) . ?
C47 C55 1.474(7) . ?
C48 C49 1.479(8) . ?
C49 C54 1.387(8) . ?
C49 C50 1.398(10) . ?
C50 C51 1.392(10) . ?
C50 H50 0.9500 . ?
C51 C52 1.373(11) . ?
C52 C53 1.363(11) . ?
C53 C54 1.406(8) . ?
C53 H53 0.9500 . ?
C54 C55 1.467(9) . ?
C55 C56 1.391(8) . ?
C56 C58 1.409(9) . ?
C56 C57 1.458(8) . ?
C59 C60 1.518(6) . ?
C59 H59A 0.961(18) . ?
C59 H59B 0.969(18) . ?
C60 C65A 1.514(13) . ?
C60 C61A 1.534(9) . ?
C60 C61B 1.558(13) . ?
C60 C65B 1.562(9) . ?
C60 H60 1.0000 . ?
C60 H60A 1.0000 . ?
C61A C62A 1.531(11) . ?
C61A H61A 0.9900 . ?
C61A H61B 0.9900 . ?
C61B C62B 1.514(16) . ?
C61B H61C 0.9900 . ?
C61B H61D 0.9900 . ?
C62A C63A 1.515(14) . ?
C62A H62A 0.9900 . ?
C62A H62B 0.9900 . ?
C62B C63B 1.532(16) . ?
C62B H62C 0.9900 . ?
C62B H62D 0.9900 . ?
C63A C64A 1.490(15) . ?
C63A H63A 0.9900 . ?
C63A H63B 0.9900 . ?
C63B C64B 1.520(17) . ?
C63B H63C 0.9900 . ?
C63B H63D 0.9900 . ?
C64A H64A 0.9800 . ?
C64A H64B 0.9800 . ?
C64A H64C 0.9800 . ?
C64B H64D 0.9800 . ?
C64B H64E 0.9800 . ?
C64B H64F 0.9800 . ?
C65A C66A 1.516(16) . ?
C65A H65A 0.9900 . ?
C65A H65B 0.9900 . ?
C65B C66B 1.510(11) . ?
C65B H65C 0.9900 . ?
C65B H65D 0.9900 . ?
C66A C67A 1.535(16) . ?
C66A H66A 0.9900 . ?
C66A H66B 0.9900 . ?
C66B C67B 1.543(14) . ?
C66B H66C 0.9900 . ?
C66B H66D 0.9900 . ?
C67A C68A 1.508(17) . ?
C67A H67A 0.9900 . ?
C67A H67B 0.9900 . ?
C67B C68B 1.493(16) . ?
C67B H67C 0.9900 . ?
C67B H67D 0.9900 . ?
C68A C69A 1.534(18) . ?
C68A H68A 0.9900 . ?
C68A H68B 0.9900 . ?
C68B C69B 1.549(15) . ?
C68B H68C 0.9900 . ?
C68B H68D 0.9900 . ?
C69A C70A 1.485(15) . ?
C69A H69A 0.9900 . ?
C69A H69B 0.9900 . ?
C69B C70B 1.457(17) . ?
C69B H69C 0.9900 . ?
C69B H69D 0.9900 . ?
C70A H70A 0.9800 . ?
C70A H70B 0.9800 . ?
C70A H70C 0.9800 . ?
C70B H70D 0.9800 . ?
C70B H70E 0.9800 . ?
C70B H70F 0.9800 . ?
C71 C72 1.543(7) . ?
C71 H71A 0.9900 . ?
C71 H71B 0.9900 . ?
C72 C73A 1.513(16) . ?
C72 C77B 1.521(14) . ?
C72 C73B 1.524(14) . ?
C72 C77A 1.532(17) . ?
C72 H72 1.0000 . ?
C72 H72A 1.0000 . ?
C73A C74A 1.515(18) . ?
C73A H73A 0.9900 . ?
C73A H73B 0.9900 . ?
C73B C74B 1.561(15) . ?
C73B H73C 0.9900 . ?
C73B H73D 0.9900 . ?
C74A C75A 1.482(17) . ?
C74A H74A 0.9900 . ?
C74A H74B 0.9900 . ?
C74B C75B 1.545(15) . ?
C74B H74C 0.9900 . ?
C74B H74D 0.9900 . ?
C75A C76A 1.624(18) . ?
C75A H75A 0.9900 . ?
C75A H75B 0.9900 . ?
C75B C76B 1.541(16) . ?
C75B H75C 0.9900 . ?
C75B H75D 0.9900 . ?
C76A H76A 0.9800 . ?
C76A H76B 0.9800 . ?
C76A H76C 0.9800 . ?
C76B H76D 0.9800 . ?
C76B H76E 0.9800 . ?
C76B H76F 0.9800 . ?
C77A C78A 1.535(16) . ?
C77A H77A 0.9900 . ?
C77A H77B 0.9900 . ?
C77B C78B 1.546(16) . ?
C77B H77C 0.9900 . ?
C77B H77D 0.9900 . ?
C78A C79A 1.551(18) . ?
C78A H78A 0.9900 . ?
C78A H78B 0.9900 . ?
C78B C79B 1.496(15) . ?
C78B H78C 0.9900 . ?
C78B H78D 0.9900 . ?
C79A C80A 1.532(17) . ?
C79A H79A 0.9900 . ?
C79A H79B 0.9900 . ?
C79B C80B 1.640(16) . ?
C79B H79C 0.9900 . ?
C79B H79D 0.9900 . ?
C80A C81A 1.492(19) . ?
C80A H80A 0.9900 . ?
C80A H80B 0.9900 . ?
C80B C81B 1.531(18) . ?
C80B H80C 0.9900 . ?
C80B H80D 0.9900 . ?
C81A C82A 1.564(18) . ?
C81A H81A 0.9900 . ?
C81A H81B 0.9900 . ?
C81B C82B 1.553(17) . ?
C81B H81C 0.9900 . ?
C81B H81D 0.9900 . ?
C82A H82A 0.9800 . ?
C82A H82B 0.9800 . ?
C82A H82C 0.9800 . ?
C82B H82D 0.9800 . ?
C82B H82E 0.9800 . ?
C82B H82F 0.9800 . ?
C83 C84B 1.53(2) . ?
C83 C84A 1.533(10) . ?
C83 H83A 0.9900 . ?
C83 H83B 0.9900 . ?
C83 H83C 0.9900 . ?
C83 H83D 0.9900 . ?
C84A C85A 1.521(13) . ?
C84A H84A 0.9900 . ?
C84A H84B 0.9900 . ?
C84B C85B 1.52(2) . ?
C84B H84C 0.9900 . ?
C84B H84D 0.9900 . ?
C85A C86A 1.590(12) . ?
C85A H85A 0.9900 . ?
C85A H85B 0.9900 . ?
C85B C86B 1.541(19) . ?
C85B H85C 0.9900 . ?
C85B H85D 0.9900 . ?
C86A C87A 1.542(11) . ?
C86A H86A 0.9900 . ?
C86A H86B 0.9900 . ?
C86B C87B 1.529(18) . ?
C86B H86C 0.9900 . ?
C86B H86D 0.9900 . ?
C87A C88A 1.506(13) . ?
C87A H87A 0.9900 . ?
C87A H87B 0.9900 . ?
C87B C88B 1.505(19) . ?
C87B H87C 0.9900 . ?
C87B H87D 0.9900 . ?
C88A C89A 1.568(13) . ?
C88A H88A 0.9900 . ?
C88A H88B 0.9900 . ?
C88B C89B 1.554(19) . ?
C88B H88C 0.9900 . ?
C88B H88D 0.9900 . ?
C89A C90A 1.555(13) . ?
C89A H89A 0.9900 . ?
C89A H89B 0.9900 . ?
C89B C90B 1.492(19) . ?
C89B H89C 0.9900 . ?
C89B H89D 0.9900 . ?
C90A C91A 1.561(13) . ?
C90A H90A 0.9900 . ?
C90A H90B 0.9900 . ?
C90B C91B 1.529(18) . ?
C90B H90C 0.9900 . ?
C90B H90D 0.9900 . ?
C91A C92A 1.551(13) . ?
C91A H91A 0.9900 . ?
C91A H91B 0.9900 . ?
C91B C92B 1.532(19) . ?
C91B H91C 0.9900 . ?
C91B H91D 0.9900 . ?
C92A C93A 1.541(16) . ?
C92A H92A 0.9900 . ?
C92A H92B 0.9900 . ?
C92B C93B 1.523(19) . ?
C92B H92C 0.9900 . ?
C92B H92D 0.9900 . ?
C93A H93A 0.9800 . ?
C93A H93B 0.9800 . ?
C93A H93C 0.9800 . ?
C93B H93D 0.9800 . ?
C93B H93E 0.9800 . ?
C93B H93F 0.9800 . ?
C94A C95A 1.549(14) . ?
C94A H94A 0.9900 . ?
C94A H94B 0.9900 . ?
C94B C95B 1.540(17) . ?
C94B H94C 0.9900 . ?
C94B H94D 0.9900 . ?
C95A C96A 1.518(16) . ?
C95A H95A 0.9900 . ?
C95A H95B 0.9900 . ?
C95B C96B 1.549(17) . ?
C95B H95C 0.9900 . ?
C95B H95D 0.9900 . ?
C96A C97A 1.592(16) . ?
C96A H96A 0.9900 . ?
C96A H96B 0.9900 . ?
C96B C97B 1.476(17) . ?
C96B H96C 0.9900 . ?
C96B H96D 0.9900 . ?
C97A C98A 1.369(16) . ?
C97A H97A 0.9900 . ?
C97A H97B 0.9900 . ?
C97B C98B 1.527(17) . ?
C97B H97C 0.9900 . ?
C97B H97D 0.9900 . ?
C98A C99A 1.484(16) . ?
C98A H98A 0.9900 . ?
C98A H98B 0.9900 . ?
C98B C99B 1.473(18) . ?
C98B H98C 0.9900 . ?
C98B H98D 0.9900 . ?
C99A C100 1.529(17) . ?
C99A H99A 0.9900 . ?
C99A H99B 0.9900 . ?
C99B C200 1.308(18) . ?
C99B H99C 0.9900 . ?
C99B H99D 0.9900 . ?
C100 C101 1.495(17) . ?
C100 H10A 0.9900 . ?
C100 H10B 0.9900 . ?
C101 C102 1.526(16) . ?
C101 H10C 0.9900 . ?
C101 H10D 0.9900 . ?
C102 C103 1.580(17) . ?
C102 H10E 0.9900 . ?
C102 H10F 0.9900 . ?
C103 C104 1.538(16) . ?
C103 H10G 0.9900 . ?
C103 H10H 0.9900 . ?
C104 H10I 0.9800 . ?
C104 H10J 0.9800 . ?
C104 H10K 0.9800 . ?
C200 C201 1.585(18) . ?
C200 H20A 0.9900 . ?
C200 H20B 0.9900 . ?
C201 C202 1.518(18) . ?
C201 H20C 0.9900 . ?
C201 H20D 0.9900 . ?
C202 C203 1.577(18) . ?
C202 H20E 0.9900 . ?
C202 H20F 0.9900 . ?
C203 C204 1.629(18) . ?
C203 H20G 0.9900 . ?
C203 H20H 0.9900 . ?
C204 H20I 0.9800 . ?
C204 H20J 0.9800 . ?
C204 H20K 0.9800 . ?
C403 H403 1.0000 . ?
C404 H404 1.0000 . ?
Cl10 C405 1.754(17) . ?
Cl11 C405 1.726(16) . ?
Cl12 C405 1.722(15) . ?
S5 C125 1.726(4) . ?
S5 C128 1.759(4) . ?
S6 C127 1.717(4) . ?
S6 C130 1.768(4) . ?
S7 C144 1.739(4) . ?
S7 C147 1.753(5) . ?
S8 C146 1.711(5) . ?
S8 C149 1.770(5) . ?
F7 C110 1.357(6) . ?
F8A C116 1.344(8) . ?
F8B C112 1.332(15) . ?
F9 C136 1.350(5) . ?
F10 C137 1.344(5) . ?
F11 C155 1.357(11) . ?
F12 C156 1.343(9) . ?
O3 C133 1.224(5) . ?
O4 C152 1.222(7) . ?
N9 C117 1.344(5) . ?
N9 C120 1.348(6) . ?
N10 C118 1.328(6) . ?
N10 C119 1.360(5) . ?
N11 C126 1.390(5) . ?
N11 C122 1.405(5) . ?
N11 C163 1.473(5) . ?
N12 C145 1.384(5) . ?
N12 C123 1.393(5) . ?
N12 C175 1.470(5) . ?
N13 C142 1.143(6) . ?
N14 C143 1.138(6) . ?
N15 C161 1.129(7) . ?
N16 C162 1.131(9) . ?
C105 C106 1.393(7) . ?
C105 C110 1.397(7) . ?
C105 C117 1.478(7) . ?
C106 C107 1.380(8) . ?
C106 H106 0.9500 . ?
C107 C108 1.387(9) . ?
C107 H107 0.9500 . ?
C108 C109 1.355(9) . ?
C108 H108 0.9500 . ?
C109 C110 1.367(7) . ?
C109 H109 0.9500 . ?
C111 C116 1.385(8) . ?
C111 C112 1.399(8) . ?
C111 C118 1.490(6) . ?
C112 C113 1.407(8) . ?
C112 H112 0.9500 . ?
C113 C114 1.366(12) . ?
C113 H113 0.9500 . ?
C114 C115 1.378(12) . ?
C114 H114 0.9500 . ?
C115 C116 1.398(8) . ?
C115 H115 0.9500 . ?
C116 H116 0.9500 . ?
C117 C118 1.432(7) . ?
C119 C120 1.400(6) . ?
C119 C124 1.421(6) . ?
C120 C121 1.430(6) . ?
C121 C125 1.414(6) . ?
C121 C122 1.424(6) . ?
C122 C123 1.442(6) . ?
C123 C124 1.429(6) . ?
C124 C144 1.402(6) . ?
C125 C126 1.390(6) . ?
C126 C127 1.419(5) . ?
C127 C128 1.394(6) . ?
C128 C129 1.399(6) . ?
C129 C130 1.417(6) . ?
C129 C187 1.500(6) . ?
C130 C131 1.414(5) . ?
C131 C132 1.373(6) . ?
C131 H131 0.9500 . ?
C132 C133 1.472(6) . ?
C132 C140 1.477(5) . ?
C133 C134 1.472(6) . ?
C134 C135 1.384(6) . ?
C134 C139 1.397(6) . ?
C135 C136 1.381(7) . ?
C135 H135 0.9500 . ?
C136 C137 1.385(7) . ?
C137 C138 1.373(7) . ?
C138 C139 1.402(6) . ?
C138 H138 0.9500 . ?
C139 C140 1.480(6) . ?
C140 C141 1.374(6) . ?
C141 C143 1.438(7) . ?
C141 C142 1.439(6) . ?
C144 C145 1.385(6) . ?
C145 C146 1.419(6) . ?
C146 C147 1.402(6) . ?
C147 C148 1.398(6) . ?
C148 C149 1.409(7) . ?
C148 C198 1.521(7) . ?
C149 C150 1.419(7) . ?
C150 C151 1.353(8) . ?
C150 H150 0.9500 . ?
C151 C152 1.464(9) . ?
C151 C159 1.466(7) . ?
C152 C153 1.479(9) . ?
C153 C154 1.358(11) . ?
C153 C158 1.398(9) . ?
C154 C155 1.379(11) . ?
C154 H154 0.9500 . ?
C155 C156 1.360(13) . ?
C156 C157 1.343(12) . ?
C157 C158 1.394(9) . ?
C157 H157 0.9500 . ?
C158 C159 1.480(9) . ?
C159 C160 1.393(9) . ?
C160 C162 1.438(10) . ?
C160 C161 1.450(8) . ?
C163 C164 1.526(6) . ?
C163 H16A 0.9900 . ?
C163 H16B 0.9900 . ?
C164 C165 1.505(8) . ?
C164 C169 1.536(12) . ?
C164 C265 1.545(17) . ?
C164 C269 1.619(12) . ?
C164 H164 1.0000 . ?
C164 H16C 1.0000 . ?
C165 C166 1.537(9) . ?
C165 H16D 0.9900 . ?
C165 H16E 0.9900 . ?
C166 C167 1.521(13) . ?
C166 H16F 0.9900 . ?
C166 H16G 0.9900 . ?
C167 C168 1.493(13) . ?
C167 H16H 0.9900 . ?
C167 H16I 0.9900 . ?
C168 H16J 0.9800 . ?
C168 H16K 0.9800 . ?
C168 H16L 0.9800 . ?
C169 C170 1.500(12) . ?
C169 H16M 0.9900 . ?
C169 H16N 0.9900 . ?
C170 C171 1.507(13) . ?
C170 H17A 0.9900 . ?
C170 H17B 0.9900 . ?
C171 C172 1.507(14) . ?
C171 H17C 0.9900 . ?
C171 H17D 0.9900 . ?
C172 C173 1.532(16) . ?
C172 H17E 0.9900 . ?
C172 H17F 0.9900 . ?
C173 C174 1.485(15) . ?
C173 H17G 0.9900 . ?
C173 H17H 0.9900 . ?
C174 H17I 0.9800 . ?
C174 H17J 0.9800 . ?
C174 H17K 0.9800 . ?
C175 C176 1.521(7) . ?
C175 H17L 0.9900 . ?
C175 H17M 0.9900 . ?
C176 C277 1.521(17) . ?
C176 C181 1.526(14) . ?
C176 C281 1.540(17) . ?
C176 C177 1.543(15) . ?
C176 H176 1.0000 . ?
C176 H17N 1.0000 . ?
C177 C178 1.521(18) . ?
C177 H17O 0.9900 . ?
C177 H17P 0.9900 . ?
C178 C179 1.573(16) . ?
C178 H17Q 0.9900 . ?
C178 H17R 0.9900 . ?
C179 C180 1.50(2) . ?
C179 H17S 0.9900 . ?
C179 H17T 0.9900 . ?
C180 H18A 0.9800 . ?
C180 H18B 0.9800 . ?
C180 H18C 0.9800 . ?
C181 C182 1.540(15) . ?
C181 H18D 0.9900 . ?
C181 H18E 0.9900 . ?
C182 C183 1.546(15) . ?
C182 H18F 0.9900 . ?
C182 H18G 0.9900 . ?
C183 C184 1.536(16) . ?
C183 H18H 0.9900 . ?
C183 H18I 0.9900 . ?
C184 C185 1.558(18) . ?
C184 H18J 0.9900 . ?
C184 H18K 0.9900 . ?
C185 C186 1.598(16) . ?
C185 H18L 0.9900 . ?
C185 H18M 0.9900 . ?
C186 H18N 0.9800 . ?
C186 H18O 0.9800 . ?
C186 H18P 0.9800 . ?
C187 C288 1.542(17) . ?
C187 C188 1.549(15) . ?
C187 H18Q 0.9900 . ?
C187 H18R 0.9900 . ?
C187 H18S 0.9900 . ?
C187 H18T 0.9900 . ?
C188 C189 1.562(19) . ?
C188 H18U 0.9900 . ?
C188 H18V 0.9900 . ?
C189 C190 1.537(19) . ?
C189 H18W 0.9900 . ?
C189 H18X 0.9900 . ?
C190 C191 1.507(19) . ?
C190 H19A 0.9900 . ?
C190 H19B 0.9900 . ?
C191 C192 1.502(17) . ?
C191 H19C 0.9900 . ?
C191 H19D 0.9900 . ?
C192 C193 1.543(19) . ?
C192 H19E 0.9900 . ?
C192 H19F 0.9900 . ?
C193 C194 1.497(18) . ?
C193 H19G 0.9900 . ?
C193 H19H 0.9900 . ?
C194 C195 1.547(19) . ?
C194 H19I 0.9900 . ?
C194 H19J 0.9900 . ?
C195 C196 1.485(18) . ?
C195 H19K 0.9900 . ?
C195 H19L 0.9900 . ?
C196 C197 1.52(2) . ?
C196 H19M 0.9900 . ?
C196 H19N 0.9900 . ?
C197 H19O 0.9800 . ?
C197 H19P 0.9800 . ?
C197 H19Q 0.9800 . ?
C198 C199 1.545(8) . ?
C198 H19R 0.9900 . ?
C198 H19S 0.9900 . ?
C199 C300 1.487(8) . ?
C199 H19T 0.9900 . ?
C199 H19U 0.9900 . ?
C265 C266 1.506(18) . ?
C265 H26A 0.9900 . ?
C265 H26B 0.9900 . ?
C266 C267 1.505(18) . ?
C266 H26C 0.9900 . ?
C266 H26D 0.9900 . ?
C267 C268 1.520(19) . ?
C267 H26E 0.9900 . ?
C267 H26F 0.9900 . ?
C268 H26G 0.9800 . ?
C268 H26H 0.9800 . ?
C268 H26I 0.9800 . ?
C269 C270 1.499(14) . ?
C269 H26J 0.9900 . ?
C269 H26K 0.9900 . ?
C270 C271 1.511(17) . ?
C270 H27A 0.9900 . ?
C270 H27B 0.9900 . ?
C271 C272 1.512(18) . ?
C271 H27C 0.9900 . ?
C271 H27D 0.9900 . ?
C272 C273 1.565(18) . ?
C272 H27E 0.9900 . ?
C272 H27F 0.9900 . ?
C273 C274 1.55(2) . ?
C273 H27G 0.9900 . ?
C273 H27H 0.9900 . ?
C274 H27I 0.9800 . ?
C274 H27J 0.9800 . ?
C274 H27K 0.9800 . ?
C277 C278 1.524(17) . ?
C277 H27L 0.9900 . ?
C277 H27M 0.9900 . ?
C278 C279 1.544(18) . ?
C278 H27N 0.9900 . ?
C278 H27O 0.9900 . ?
C279 C280 1.522(18) . ?
C279 H27P 0.9900 . ?
C279 H27Q 0.9900 . ?
C280 H28A 0.9800 . ?
C280 H28B 0.9800 . ?
C280 H28C 0.9800 . ?
C281 C282 1.512(19) . ?
C281 H28D 0.9900 . ?
C281 H28E 0.9900 . ?
C282 C283 1.548(18) . ?
C282 H28F 0.9900 . ?
C282 H28G 0.9900 . ?
C283 C284 1.49(2) . ?
C283 H28H 0.9900 . ?
C283 H28I 0.9900 . ?
C284 C285 1.54(2) . ?
C284 H28J 0.9900 . ?
C284 H28K 0.9900 . ?
C285 C286 1.533(17) . ?
C285 H28L 0.9900 . ?
C285 H28M 0.9900 . ?
C286 H28N 0.9800 . ?
C286 H28O 0.9800 . ?
C286 H28P 0.9800 . ?
C288 C289 1.50(2) . ?
C288 H28Q 0.9900 . ?
C288 H28R 0.9900 . ?
C289 C290 1.546(18) . ?
C289 H28S 0.9900 . ?
C289 H28T 0.9900 . ?
C290 C291 1.53(2) . ?
C290 H29A 0.9900 . ?
C290 H29B 0.9900 . ?
C291 C292 1.539(19) . ?
C291 H29C 0.9900 . ?
C291 H29D 0.9900 . ?
C292 C293 1.528(19) . ?
C292 H29E 0.9900 . ?
C292 H29F 0.9900 . ?
C293 C294 1.522(19) . ?
C293 H29G 0.9900 . ?
C293 H29H 0.9900 . ?
C294 C295 1.527(19) . ?
C294 H29I 0.9900 . ?
C294 H29J 0.9900 . ?
C295 C296 1.521(19) . ?
C295 H29K 0.9900 . ?
C295 H29L 0.9900 . ?
C296 C297 1.534(19) . ?
C296 H29M 0.9900 . ?
C296 H29N 0.9900 . ?
C297 H29O 0.9800 . ?
C297 H29P 0.9800 . ?
C297 H29Q 0.9800 . ?
C300 C301 1.564(10) . ?
C300 H30A 0.9900 . ?
C300 H30B 0.9900 . ?
C301 C302 1.567(11) . ?
C301 H30C 0.9900 . ?
C301 H30D 0.9900 . ?
C302 C303 1.517(11) . ?
C302 H30E 0.9900 . ?
C302 H30F 0.9900 . ?
C303 C304 1.510(14) . ?
C303 H30G 0.9900 . ?
C303 H30H 0.9900 . ?
C304 C305 1.524(14) . ?
C304 H30I 0.9900 . ?
C304 H30J 0.9900 . ?
C305 C306 1.515(15) . ?
C305 H30K 0.9900 . ?
C305 H30L 0.9900 . ?
C306 C307 1.505(15) . ?
C306 H30M 0.9900 . ?
C306 H30N 0.9900 . ?
C307 C308 1.48(2) . ?
C307 H30O 0.9900 . ?
C307 H30P 0.9900 . ?
C308 H30Q 0.9800 . ?
C308 H30R 0.9800 . ?
C308 H30S 0.9800 . ?
C405 H405 1.0000 . ?

loop_
_geom_torsion_atom_site_label_1
_geom_torsion_atom_site_label_2
_geom_torsion_atom_site_label_3
_geom_torsion_atom_site_label_4
_geom_torsion
_geom_torsion_site_symmetry_1
_geom_torsion_site_symmetry_2
_geom_torsion_site_symmetry_3
_geom_torsion_site_symmetry_4
_geom_torsion_publ_flag
C6 C1 C2 F1 -175.8(5) . . . . ?
C7 C1 C2 F1 0.9(7) . . . . ?
C6 C1 C2 C3 0.9(8) . . . . ?
C7 C1 C2 C3 177.5(5) . . . . ?
F1 C2 C3 C4 176.5(5) . . . . ?
C1 C2 C3 C4 -0.2(9) . . . . ?
C2 C3 C4 C5 -0.7(9) . . . . ?
C3 C4 C5 C6 0.8(9) . . . . ?
C4 C5 C6 C1 0.0(9) . . . . ?
C2 C1 C6 C5 -0.7(8) . . . . ?
C7 C1 C6 C5 -177.5(5) . . . . ?
C16 N1 C7 C8 -5.1(7) . . . . ?
C16 N1 C7 C1 173.9(4) . . . . ?
C2 C1 C7 N1 -128.5(5) . . . . ?
C6 C1 C7 N1 48.0(7) . . . . ?
C2 C1 C7 C8 50.4(8) . . . . ?
C6 C1 C7 C8 -133.1(5) . . . . ?
C15 N2 C8 C7 -3.9(7) . . . . ?
C15 N2 C8 C9 176.5(5) . . . . ?
N1 C7 C8 N2 8.8(8) . . . . ?
C1 C7 C8 N2 -170.0(5) . . . . ?
N1 C7 C8 C9 -171.6(5) . . . . ?
C1 C7 C8 C9 9.6(9) . . . . ?
N2 C8 C9 C10 -136.2(6) . . . . ?
C7 C8 C9 C10 44.2(9) . . . . ?
N2 C8 C9 C14 42.0(8) . . . . ?
C7 C8 C9 C14 -137.6(6) . . . . ?
C14 C9 C10 F2 -174.0(6) . . . . ?
C8 C9 C10 F2 4.1(11) . . . . ?
C14 C9 C10 C11 2.0(12) . . . . ?
C8 C9 C10 C11 -179.9(7) . . . . ?
F2 C10 C11 C12 175.2(8) . . . . ?
C9 C10 C11 C12 -1.0(14) . . . . ?
C10 C11 C12 C13 0.2(16) . . . . ?
C11 C12 C13 C14 -0.4(17) . . . . ?
C12 C13 C14 C9 1.3(14) . . . . ?
C10 C9 C14 C13 -1.9(11) . . . . ?
C8 C9 C14 C13 179.8(7) . . . . ?
C8 N2 C15 C16 -4.0(7) . . . . ?
C8 N2 C15 C20 177.2(5) . . . . ?
C7 N1 C16 C15 -2.8(7) . . . . ?
C7 N1 C16 C17 178.3(4) . . . . ?
N2 C15 C16 N1 7.7(7) . . . . ?
C20 C15 C16 N1 -173.5(4) . . . . ?
N2 C15 C16 C17 -173.4(4) . . . . ?
C20 C15 C16 C17 5.4(7) . . . . ?
N1 C16 C17 C18 174.8(4) . . . . ?
C15 C16 C17 C18 -4.2(7) . . . . ?
N1 C16 C17 C21 -6.1(7) . . . . ?
C15 C16 C17 C21 174.9(4) . . . . ?
C22 N3 C18 C17 -0.8(5) . . . . ?
C59 N3 C18 C17 -153.7(4) . . . . ?
C22 N3 C18 C19 -178.9(5) . . . . ?
C59 N3 C18 C19 28.2(7) . . . . ?
C21 C17 C18 N3 1.2(5) . . . . ?
C16 C17 C18 N3 -179.6(4) . . . . ?
C21 C17 C18 C19 179.6(4) . . . . ?
C16 C17 C18 C19 -1.1(6) . . . . ?
C41 N4 C19 C18 -176.6(5) . . . . ?
C71 N4 C19 C18 16.4(8) . . . . ?
C41 N4 C19 C20 0.3(5) . . . . ?
C71 N4 C19 C20 -166.7(5) . . . . ?
N3 C18 C19 N4 -0.5(9) . . . . ?
C17 C18 C19 N4 -178.5(5) . . . . ?
N3 C18 C19 C20 -177.2(4) . . . . ?
C17 C18 C19 C20 4.8(6) . . . . ?
N2 C15 C20 C40 -3.5(8) . . . . ?
C16 C15 C20 C40 177.7(5) . . . . ?
N2 C15 C20 C19 177.1(4) . . . . ?
C16 C15 C20 C19 -1.8(7) . . . . ?
N4 C19 C20 C40 -0.5(5) . . . . ?
C18 C19 C20 C40 176.9(4) . . . . ?
N4 C19 C20 C15 179.0(4) . . . . ?
C18 C19 C20 C15 -3.5(7) . . . . ?
C18 C17 C21 C22 -1.1(5) . . . . ?
C16 C17 C21 C22 179.7(4) . . . . ?
C18 C17 C21 S1 177.6(4) . . . . ?
C16 C17 C21 S1 -1.6(8) . . . . ?
C24 S1 C21 C22 -2.2(3) . . . . ?
C24 S1 C21 C17 179.2(5) . . . . ?
C17 C21 C22 N3 0.6(5) . . . . ?
S1 C21 C22 N3 -178.4(3) . . . . ?
C17 C21 C22 C23 -178.7(4) . . . . ?
S1 C21 C22 C23 2.3(5) . . . . ?
C18 N3 C22 C21 0.1(5) . . . . ?
C59 N3 C22 C21 155.6(4) . . . . ?
C18 N3 C22 C23 179.2(5) . . . . ?
C59 N3 C22 C23 -25.3(7) . . . . ?
C21 C22 C23 C24 -1.0(5) . . . . ?
N3 C22 C23 C24 179.9(5) . . . . ?
C21 C22 C23 S2 174.1(4) . . . . ?
N3 C22 C23 S2 -4.9(8) . . . . ?
C26 S2 C23 C24 -1.0(3) . . . . ?
C26 S2 C23 C22 -176.1(5) . . . . ?
C22 C23 C24 C25 177.5(4) . . . . ?
S2 C23 C24 C25 1.1(5) . . . . ?
C22 C23 C24 S1 -0.6(5) . . . . ?
S2 C23 C24 S1 -177.0(2) . . . . ?
C21 S1 C24 C23 1.5(3) . . . . ?
C21 S1 C24 C25 -176.1(5) . . . . ?
C23 C24 C25 C26 -0.5(5) . . . . ?
S1 C24 C25 C26 177.0(3) . . . . ?
C23 C24 C25 C83 178.6(4) . . . . ?
S1 C24 C25 C83 -3.8(7) . . . . ?
C24 C25 C26 C27 179.3(4) . . . . ?
C83 C25 C26 C27 0.3(7) . . . . ?
C24 C25 C26 S2 -0.2(5) . . . . ?
C83 C25 C26 S2 -179.3(4) . . . . ?
C23 S2 C26 C25 0.7(3) . . . . ?
C23 S2 C26 C27 -178.8(4) . . . . ?
C25 C26 C27 C28 179.6(5) . . . . ?
S2 C26 C27 C28 -0.9(7) . . . . ?
C26 C27 C28 C36 177.3(4) . . . . ?
C26 C27 C28 C29 -2.1(8) . . . . ?
C27 C28 C29 O1 -1.8(8) . . . . ?
C36 C28 C29 O1 178.7(4) . . . . ?
C27 C28 C29 C30 178.4(4) . . . . ?
C36 C28 C29 C30 -1.0(5) . . . . ?
O1 C29 C30 C31 -2.9(8) . . . . ?
C28 C29 C30 C31 176.8(4) . . . . ?
O1 C29 C30 C35 178.9(4) . . . . ?
C28 C29 C30 C35 -1.4(5) . . . . ?
C35 C30 C31 C32 0.8(7) . . . . ?
C29 C30 C31 C32 -177.1(5) . . . . ?
C30 C31 C32 F3 178.6(4) . . . . ?
C30 C31 C32 C33 -2.8(8) . . . . ?
F3 C32 C33 F4 2.4(7) . . . . ?
C31 C32 C33 F4 -176.3(4) . . . . ?
F3 C32 C33 C34 -178.0(5) . . . . ?
C31 C32 C33 C34 3.3(8) . . . . ?
F4 C33 C34 C35 178.0(4) . . . . ?
C32 C33 C34 C35 -1.6(8) . . . . ?
C31 C30 C35 C34 0.8(7) . . . . ?
C29 C30 C35 C34 179.1(4) . . . . ?
C31 C30 C35 C36 -175.0(4) . . . . ?
C29 C30 C35 C36 3.3(5) . . . . ?
C33 C34 C35 C30 -0.4(7) . . . . ?
C33 C34 C35 C36 174.2(5) . . . . ?
C27 C28 C36 C37 6.6(8) . . . . ?
C29 C28 C36 C37 -173.9(5) . . . . ?
C27 C28 C36 C35 -176.5(4) . . . . ?
C29 C28 C36 C35 2.9(5) . . . . ?
C30 C35 C36 C37 173.2(4) . . . . ?
C34 C35 C36 C37 -1.9(8) . . . . ?
C30 C35 C36 C28 -3.9(5) . . . . ?
C34 C35 C36 C28 -179.0(5) . . . . ?
C28 C36 C37 C39 3.7(8) . . . . ?
C35 C36 C37 C39 -172.7(5) . . . . ?
C28 C36 C37 C38 -179.4(5) . . . . ?
C35 C36 C37 C38 4.2(7) . . . . ?
C15 C20 C40 C41 -178.9(5) . . . . ?
C19 C20 C40 C41 0.6(5) . . . . ?
C15 C20 C40 S3 -0.1(9) . . . . ?
C19 C20 C40 S3 179.4(4) . . . . ?
C43 S3 C40 C41 -0.5(4) . . . . ?
C43 S3 C40 C20 -179.2(6) . . . . ?
C20 C40 C41 N4 -0.5(5) . . . . ?
S3 C40 C41 N4 -179.6(3) . . . . ?
C20 C40 C41 C42 -179.5(4) . . . . ?
S3 C40 C41 C42 1.4(5) . . . . ?
C19 N4 C41 C40 0.1(5) . . . . ?
C71 N4 C41 C40 169.0(4) . . . . ?
C19 N4 C41 C42 178.8(5) . . . . ?
C71 N4 C41 C42 -12.3(8) . . . . ?
C40 C41 C42 C43 -1.8(6) . . . . ?
N4 C41 C42 C43 179.6(5) . . . . ?
C40 C41 C42 S4 178.1(4) . . . . ?
N4 C41 C42 S4 -0.6(10) . . . . ?
C45 S4 C42 C43 -0.5(4) . . . . ?
C45 S4 C42 C41 179.7(5) . . . . ?
C41 C42 C43 C44 -179.9(4) . . . . ?
S4 C42 C43 C44 0.2(6) . . . . ?
C41 C42 C43 S3 1.4(5) . . . . ?
S4 C42 C43 S3 -178.5(2) . . . . ?
C40 S3 C43 C44 -178.9(5) . . . . ?
C40 S3 C43 C42 -0.5(4) . . . . ?
C42 C43 C44 C45 0.2(6) . . . . ?
S3 C43 C44 C45 178.7(4) . . . . ?
C42 C43 C44 C94A -176.0(8) . . . . ?
S3 C43 C44 C94A 2.4(11) . . . . ?
C42 C43 C44 C94B 167.8(12) . . . . ?
S3 C43 C44 C94B -13.8(14) . . . . ?
C43 C44 C45 C46 177.9(5) . . . . ?
C94A C44 C45 C46 -6.0(11) . . . . ?
C94B C44 C45 C46 11.7(14) . . . . ?
C43 C44 C45 S4 -0.6(6) . . . . ?
C94A C44 C45 S4 175.6(8) . . . . ?
C94B C44 C45 S4 -166.8(12) . . . . ?
C42 S4 C45 C44 0.6(4) . . . . ?
C42 S4 C45 C46 -177.8(5) . . . . ?
C44 C45 C46 C47 -176.1(6) . . . . ?
S4 C45 C46 C47 2.1(9) . . . . ?
C45 C46 C47 C48 2.1(11) . . . . ?
C45 C46 C47 C55 178.8(5) . . . . ?
C46 C47 C48 O2 -4.8(11) . . . . ?
C55 C47 C48 O2 177.9(7) . . . . ?
C46 C47 C48 C49 174.1(6) . . . . ?
C55 C47 C48 C49 -3.1(7) . . . . ?
O2 C48 C49 C54 -179.8(6) . . . . ?
C47 C48 C49 C54 1.2(7) . . . . ?
O2 C48 C49 C50 2.7(12) . . . . ?
C47 C48 C49 C50 -176.3(7) . . . . ?
C54 C49 C50 C51 -1.1(11) . . . . ?
C48 C49 C50 C51 176.0(7) . . . . ?
C49 C50 C51 F5 -179.2(7) . . . . ?
C49 C50 C51 C52 0.4(12) . . . . ?
F5 C51 C52 F6 0.6(13) . . . . ?
C50 C51 C52 F6 -178.9(7) . . . . ?
F5 C51 C52 C53 180.0(8) . . . . ?
C50 C51 C52 C53 0.4(14) . . . . ?
F6 C52 C53 C54 178.8(7) . . . . ?
C51 C52 C53 C54 -0.6(13) . . . . ?
C50 C49 C54 C53 1.0(11) . . . . ?
C48 C49 C54 C53 -176.5(6) . . . . ?
C50 C49 C54 C55 178.8(6) . . . . ?
C48 C49 C54 C55 1.3(7) . . . . ?
C52 C53 C54 C49 -0.1(10) . . . . ?
C52 C53 C54 C55 -177.4(7) . . . . ?
C49 C54 C55 C56 176.0(6) . . . . ?
C53 C54 C55 C56 -6.6(11) . . . . ?
C49 C54 C55 C47 -3.2(7) . . . . ?
C53 C54 C55 C47 174.2(7) . . . . ?
C46 C47 C55 C56 7.4(9) . . . . ?
C48 C47 C55 C56 -175.3(6) . . . . ?
C46 C47 C55 C54 -173.5(5) . . . . ?
C48 C47 C55 C54 3.8(6) . . . . ?
C54 C55 C56 C58 179.1(6) . . . . ?
C47 C55 C56 C58 -1.9(9) . . . . ?
C54 C55 C56 C57 -1.0(9) . . . . ?
C47 C55 C56 C57 178.0(5) . . . . ?
C22 N3 C59 C60 -97.3(4) . . . . ?
C18 N3 C59 C60 52.5(6) . . . . ?
N3 C59 C60 C65A 176.6(11) . . . . ?
N3 C59 C60 C61A 39.6(6) . . . . ?
N3 C59 C60 C61B -171.9(11) . . . . ?
N3 C59 C60 C65B 72.8(5) . . . . ?
C65A C60 C61A C62A -64.1(14) . . . . ?
C59 C60 C61A C62A 72.4(8) . . . . ?
C59 C60 C61B C62B 174(3) . . . . ?
C65B C60 C61B C62B -73(3) . . . . ?
C60 C61A C62A C63A -160.4(16) . . . . ?
C60 C61B C62B C63B 173(4) . . . . ?
C61A C62A C63A C64A 170.7(19) . . . . ?
C61B C62B C63B C64B -175(4) . . . . ?
C59 C60 C65A C66A 160(3) . . . . ?
C61A C60 C65A C66A -62(3) . . . . ?
C59 C60 C65B C66B -98.0(7) . . . . ?
C61B C60 C65B C66B 150.2(12) . . . . ?
C60 C65A C66A C67A -180(3) . . . . ?
C60 C65B C66B C67B 165.2(15) . . . . ?
C65A C66A C67A C68A 170(4) . . . . ?
C65B C66B C67B C68B 178.4(19) . . . . ?
C66A C67A C68A C69A -173(4) . . . . ?
C66B C67B C68B C69B -173.1(19) . . . . ?
C67A C68A C69A C70A -174(3) . . . . ?
C67B C68B C69B C70B 173(2) . . . . ?
C41 N4 C71 C72 -98.5(5) . . . . ?
C19 N4 C71 C72 67.1(6) . . . . ?
N4 C71 C72 C73A -179.9(15) . . . . ?
N4 C71 C72 C77B 174.2(11) . . . . ?
N4 C71 C72 C73B 51(3) . . . . ?
N4 C71 C72 C77A 51(4) . . . . ?
C77A C72 C73A C74A 63(6) . . . . ?
C71 C72 C73A C74A -64(4) . . . . ?
C77B C72 C73B C74B 55(5) . . . . ?
C71 C72 C73B C74B 177(3) . . . . ?
C72 C73A C74A C75A -170(3) . . . . ?
C72 C73B C74B C75B 176(4) . . . . ?
C73A C74A C75A C76A 160(3) . . . . ?
C73B C74B C75B C76B -170(4) . . . . ?
C73A C72 C77A C78A 58(8) . . . . ?
C71 C72 C77A C78A -177(6) . . . . ?
C73B C72 C77B C78B 43(4) . . . . ?
C71 C72 C77B C78B -81(3) . . . . ?
C72 C77A C78A C79A 161(5) . . . . ?
C72 C77B C78B C79B -168(2) . . . . ?
C77A C78A C79A C80A 173(5) . . . . ?
C77B C78B C79B C80B -174(2) . . . . ?
C78A C79A C80A C81A 170(4) . . . . ?
C78B C79B C80B C81B 177(2) . . . . ?
C79A C80A C81A C82A -150(4) . . . . ?
C79B C80B C81B C82B 168(2) . . . . ?
C24 C25 C83 C84B -96(4) . . . . ?
C26 C25 C83 C84B 83(4) . . . . ?
C24 C25 C83 C84A -87.3(12) . . . . ?
C26 C25 C83 C84A 91.7(12) . . . . ?
C25 C83 C84A C85A 163.1(12) . . . . ?
C25 C83 C84B C85B -171(5) . . . . ?
C83 C84A C85A C86A -72.6(18) . . . . ?
C83 C84B C85B C86B -168(5) . . . . ?
C84A C85A C86A C87A -169.9(11) . . . . ?
C84B C85B C86B C87B -180(5) . . . . ?
C85A C86A C87A C88A -173.2(12) . . . . ?
C85B C86B C87B C88B -67(5) . . . . ?
C86A C87A C88A C89A -173.5(12) . . . . ?
C86B C87B C88B C89B 176(4) . . . . ?
C87A C88A C89A C90A 172.5(13) . . . . ?
C87B C88B C89B C90B 166(4) . . . . ?
C88A C89A C90A C91A -168.6(13) . . . . ?
C88B C89B C90B C91B 171(4) . . . . ?
C89A C90A C91A C92A -168.7(13) . . . . ?
C89B C90B C91B C92B -33(5) . . . . ?
C90A C91A C92A C93A 173(2) . . . . ?
C90B C91B C92B C93B 100(4) . . . . ?
C43 C44 C94A C95A -78(2) . . . . ?
C45 C44 C94A C95A 106.5(18) . . . . ?
C43 C44 C94B C95B -82(3) . . . . ?
C45 C44 C94B C95B 84(3) . . . . ?
C44 C94A C95A C96A -170.1(19) . . . . ?
C44 C94B C95B C96B -174(3) . . . . ?
C94A C95A C96A C97A -48(3) . . . . ?
C94B C95B C96B C97B -42(4) . . . . ?
C95A C96A C97A C98A -123(13) . . . . ?
C95B C96B C97B C98B -71(8) . . . . ?
C96A C97A C98A C99A 75(14) . . . . ?
C96B C97B C98B C99B 48(9) . . . . ?
C97A C98A C99A C100 -119(3) . . . . ?
C97B C98B C99B C200 141(4) . . . . ?
C98A C99A C100 C101 -117(3) . . . . ?
C99A C100 C101 C102 -156(3) . . . . ?
C100 C101 C102 C103 -154(3) . . . . ?
C101 C102 C103 C104 -173(2) . . . . ?
C98B C99B C200 C201 43(5) . . . . ?
C99B C200 C201 C202 -100(3) . . . . ?
C200 C201 C202 C203 -107(3) . . . . ?
C201 C202 C203 C204 122(3) . . . . ?
Cl9B Cl8B C404 Cl7B -120(3) . . . . ?
Cl8B Cl9B C404 Cl7B 135(3) . . . . ?
C110 C105 C106 C107 1.9(8) . . . . ?
C117 C105 C106 C107 -179.3(5) . . . . ?
C105 C106 C107 C108 -1.1(9) . . . . ?
C106 C107 C108 C109 -0.4(10) . . . . ?
C107 C108 C109 C110 1.0(9) . . . . ?
C108 C109 C110 F7 -178.5(5) . . . . ?
C108 C109 C110 C105 -0.1(9) . . . . ?
C106 C105 C110 F7 177.0(4) . . . . ?
C117 C105 C110 F7 -1.7(7) . . . . ?
C106 C105 C110 C109 -1.3(8) . . . . ?
C117 C105 C110 C109 179.9(5) . . . . ?
C116 C111 C112 F8B -179.2(10) . . . . ?
C118 C111 C112 F8B -3.6(13) . . . . ?
C116 C111 C112 C113 1.5(10) . . . . ?
C118 C111 C112 C113 177.1(6) . . . . ?
F8B C112 C113 C114 179.6(11) . . . . ?
C111 C112 C113 C114 -1.0(13) . . . . ?
C112 C113 C114 C115 0.7(14) . . . . ?
C113 C114 C115 C116 -0.9(13) . . . . ?
C112 C111 C116 F8A 172.7(6) . . . . ?
C118 C111 C116 F8A -2.7(9) . . . . ?
C112 C111 C116 C115 -1.7(10) . . . . ?
C118 C111 C116 C115 -177.2(6) . . . . ?
C114 C115 C116 F8A -173.2(7) . . . . ?
C114 C115 C116 C111 1.5(11) . . . . ?
C120 N9 C117 C118 5.0(7) . . . . ?
C120 N9 C117 C105 -174.5(4) . . . . ?
C106 C105 C117 N9 -50.0(7) . . . . ?
C110 C105 C117 N9 128.7(5) . . . . ?
C106 C105 C117 C118 130.5(6) . . . . ?
C110 C105 C117 C118 -50.9(7) . . . . ?
C119 N10 C118 C117 3.8(7) . . . . ?
C119 N10 C118 C111 -175.5(5) . . . . ?
N9 C117 C118 N10 -8.8(8) . . . . ?
C105 C117 C118 N10 170.7(5) . . . . ?
N9 C117 C118 C111 170.5(5) . . . . ?
C105 C117 C118 C111 -10.0(8) . . . . ?
C116 C111 C118 N10 134.3(6) . . . . ?
C112 C111 C118 N10 -41.1(8) . . . . ?
C116 C111 C118 C117 -45.1(8) . . . . ?
C112 C111 C118 C117 139.6(6) . . . . ?
C118 N10 C119 C120 4.1(7) . . . . ?
C118 N10 C119 C124 -177.6(4) . . . . ?
C117 N9 C120 C119 2.8(7) . . . . ?
C117 N9 C120 C121 -177.5(4) . . . . ?
N10 C119 C120 N9 -7.8(7) . . . . ?
C124 C119 C120 N9 173.9(4) . . . . ?
N10 C119 C120 C121 172.5(4) . . . . ?
C124 C119 C120 C121 -5.8(6) . . . . ?
N9 C120 C121 C125 4.9(7) . . . . ?
C119 C120 C121 C125 -175.4(4) . . . . ?
N9 C120 C121 C122 -176.2(4) . . . . ?
C119 C120 C121 C122 3.5(7) . . . . ?
C126 N11 C122 C121 0.9(5) . . . . ?
C163 N11 C122 C121 153.8(4) . . . . ?
C126 N11 C122 C123 177.9(5) . . . . ?
C163 N11 C122 C123 -29.1(7) . . . . ?
C125 C121 C122 N11 -1.2(5) . . . . ?
C120 C121 C122 N11 179.8(4) . . . . ?
C125 C121 C122 C123 -178.7(4) . . . . ?
C120 C121 C122 C123 2.2(6) . . . . ?
C145 N12 C123 C124 -0.8(5) . . . . ?
C175 N12 C123 C124 177.9(4) . . . . ?
C145 N12 C123 C122 178.0(5) . . . . ?
C175 N12 C123 C122 -3.3(8) . . . . ?
N11 C122 C123 N12 -0.8(9) . . . . ?
C121 C122 C123 N12 176.1(5) . . . . ?
N11 C122 C123 C124 178.0(4) . . . . ?
C121 C122 C123 C124 -5.2(6) . . . . ?
N10 C119 C124 C144 5.9(8) . . . . ?
C120 C119 C124 C144 -175.7(5) . . . . ?
N10 C119 C124 C123 -175.6(4) . . . . ?
C120 C119 C124 C123 2.8(7) . . . . ?
N12 C123 C124 C144 0.7(5) . . . . ?
C122 C123 C124 C144 -178.3(4) . . . . ?
N12 C123 C124 C119 -178.0(4) . . . . ?
C122 C123 C124 C119 2.9(7) . . . . ?
C122 C121 C125 C126 1.0(5) . . . . ?
C120 C121 C125 C126 180.0(4) . . . . ?
C122 C121 C125 S5 -178.0(4) . . . . ?
C120 C121 C125 S5 1.1(8) . . . . ?
C128 S5 C125 C126 2.3(4) . . . . ?
C128 S5 C125 C121 -178.8(5) . . . . ?
C122 N11 C126 C125 -0.2(5) . . . . ?
C163 N11 C126 C125 -156.0(4) . . . . ?
C122 N11 C126 C127 -178.2(5) . . . . ?
C163 N11 C126 C127 26.0(7) . . . . ?
C121 C125 C126 N11 -0.5(5) . . . . ?
S5 C125 C126 N11 178.8(3) . . . . ?
C121 C125 C126 C127 178.0(4) . . . . ?
S5 C125 C126 C127 -2.7(5) . . . . ?
N11 C126 C127 C128 179.6(5) . . . . ?
C125 C126 C127 C128 1.7(5) . . . . ?
N11 C126 C127 S6 3.6(9) . . . . ?
C125 C126 C127 S6 -174.4(4) . . . . ?
C130 S6 C127 C128 0.5(3) . . . . ?
C130 S6 C127 C126 176.5(5) . . . . ?
C126 C127 C128 C129 -177.7(4) . . . . ?
S6 C127 C128 C129 -0.6(5) . . . . ?
C126 C127 C128 S5 0.0(5) . . . . ?
S6 C127 C128 S5 177.1(2) . . . . ?
C125 S5 C128 C127 -1.3(3) . . . . ?
C125 S5 C128 C129 175.9(5) . . . . ?
C127 C128 C129 C130 0.3(6) . . . . ?
S5 C128 C129 C130 -176.9(3) . . . . ?
C127 C128 C129 C187 -179.0(4) . . . . ?
S5 C128 C129 C187 3.8(7) . . . . ?
C128 C129 C130 C131 -180.0(4) . . . . ?
C187 C129 C130 C131 -0.7(7) . . . . ?
C128 C129 C130 S6 0.1(5) . . . . ?
C187 C129 C130 S6 179.4(4) . . . . ?
C127 S6 C130 C131 179.7(4) . . . . ?
C127 S6 C130 C129 -0.4(3) . . . . ?
C129 C130 C131 C132 179.9(5) . . . . ?
S6 C130 C131 C132 -0.1(8) . . . . ?
C130 C131 C132 C133 2.2(8) . . . . ?
C130 C131 C132 C140 -177.1(5) . . . . ?
C131 C132 C133 O3 2.8(8) . . . . ?
C140 C132 C133 O3 -177.8(4) . . . . ?
C131 C132 C133 C134 -177.6(4) . . . . ?
C140 C132 C133 C134 1.8(5) . . . . ?
O3 C133 C134 C135 3.3(8) . . . . ?
C132 C133 C134 C135 -176.4(4) . . . . ?
O3 C133 C134 C139 -179.6(4) . . . . ?
C132 C133 C134 C139 0.7(5) . . . . ?
C139 C134 C135 C136 0.6(7) . . . . ?
C133 C134 C135 C136 177.5(4) . . . . ?
C134 C135 C136 F9 -177.8(4) . . . . ?
C134 C135 C136 C137 1.6(7) . . . . ?
F9 C136 C137 F10 -2.9(7) . . . . ?
C135 C136 C137 F10 177.6(4) . . . . ?
F9 C136 C137 C138 177.5(4) . . . . ?
C135 C136 C137 C138 -2.0(8) . . . . ?
F10 C137 C138 C139 -179.7(4) . . . . ?
C136 C137 C138 C139 0.0(7) . . . . ?
C135 C134 C139 C138 -2.6(7) . . . . ?
C133 C134 C139 C138 -180.0(4) . . . . ?
C135 C134 C139 C140 174.3(4) . . . . ?
C133 C134 C139 C140 -3.0(5) . . . . ?
C137 C138 C139 C134 2.3(7) . . . . ?
C137 C138 C139 C140 -173.9(5) . . . . ?
C131 C132 C140 C141 -7.0(7) . . . . ?
C133 C132 C140 C141 173.6(4) . . . . ?
C131 C132 C140 C139 175.8(4) . . . . ?
C133 C132 C140 C139 -3.6(5) . . . . ?
C134 C139 C140 C141 -173.2(4) . . . . ?
C138 C139 C140 C141 3.3(8) . . . . ?
C134 C139 C140 C132 4.1(5) . . . . ?
C138 C139 C140 C132 -179.4(5) . . . . ?
C132 C140 C141 C143 -5.0(8) . . . . ?
C139 C140 C141 C143 171.7(5) . . . . ?
C132 C140 C141 C142 178.0(4) . . . . ?
C139 C140 C141 C142 -5.2(7) . . . . ?
C119 C124 C144 C145 178.3(5) . . . . ?
C123 C124 C144 C145 -0.4(5) . . . . ?
C119 C124 C144 S7 -2.1(9) . . . . ?
C123 C124 C144 S7 179.2(4) . . . . ?
C147 S7 C144 C145 0.0(4) . . . . ?
C147 S7 C144 C124 -179.5(6) . . . . ?
C123 N12 C145 C144 0.6(5) . . . . ?
C175 N12 C145 C144 -178.3(4) . . . . ?
C123 N12 C145 C146 -178.8(5) . . . . ?
C175 N12 C145 C146 2.3(8) . . . . ?
C124 C144 C145 N12 -0.1(5) . . . . ?
S7 C144 C145 N12 -179.9(3) . . . . ?
C124 C144 C145 C146 179.4(4) . . . . ?
S7 C144 C145 C146 -0.3(5) . . . . ?
N12 C145 C146 C147 179.8(5) . . . . ?
C144 C145 C146 C147 0.5(6) . . . . ?
N12 C145 C146 S8 0.4(10) . . . . ?
C144 C145 C146 S8 -178.9(4) . . . . ?
C149 S8 C146 C147 -0.3(4) . . . . ?
C149 S8 C146 C145 179.1(5) . . . . ?
C145 C146 C147 C148 -179.5(4) . . . . ?
S8 C146 C147 C148 0.0(6) . . . . ?
C145 C146 C147 S7 -0.5(5) . . . . ?
S8 C146 C147 S7 179.1(2) . . . . ?
C144 S7 C147 C148 179.1(5) . . . . ?
C144 S7 C147 C146 0.2(4) . . . . ?
C146 C147 C148 C149 0.4(6) . . . . ?
S7 C147 C148 C149 -178.5(4) . . . . ?
C146 C147 C148 C198 -173.9(5) . . . . ?
S7 C147 C148 C198 7.2(8) . . . . ?
C147 C148 C149 C150 179.0(5) . . . . ?
C198 C148 C149 C150 -7.0(8) . . . . ?
C147 C148 C149 S8 -0.7(6) . . . . ?
C198 C148 C149 S8 173.3(4) . . . . ?
C146 S8 C149 C148 0.6(4) . . . . ?
C146 S8 C149 C150 -179.0(5) . . . . ?
C148 C149 C150 C151 178.0(6) . . . . ?
S8 C149 C150 C151 -2.4(9) . . . . ?
C149 C150 C151 C152 -3.0(11) . . . . ?
C149 C150 C151 C159 178.7(6) . . . . ?
C150 C151 C152 O4 4.2(12) . . . . ?
C159 C151 C152 O4 -177.2(8) . . . . ?
C150 C151 C152 C153 -175.3(6) . . . . ?
C159 C151 C152 C153 3.3(8) . . . . ?
O4 C152 C153 C154 -3.1(15) . . . . ?
C151 C152 C153 C154 176.4(9) . . . . ?
O4 C152 C153 C158 180.0(8) . . . . ?
C151 C152 C153 C158 -0.5(9) . . . . ?
C158 C153 C154 C155 -1.1(15) . . . . ?
C152 C153 C154 C155 -177.6(9) . . . . ?
C153 C154 C155 F11 179.8(10) . . . . ?
C153 C154 C155 C156 2.1(17) . . . . ?
F11 C155 C156 F12 0.6(16) . . . . ?
C154 C155 C156 F12 178.3(10) . . . . ?
F11 C155 C156 C157 -179.4(10) . . . . ?
C154 C155 C156 C157 -1.7(19) . . . . ?
F12 C156 C157 C158 -179.7(8) . . . . ?
C155 C156 C157 C158 0.3(16) . . . . ?
C156 C157 C158 C153 0.6(12) . . . . ?
C156 C157 C158 C159 179.9(8) . . . . ?
C154 C153 C158 C157 -0.2(13) . . . . ?
C152 C153 C158 C157 176.9(7) . . . . ?
C154 C153 C158 C159 -179.6(8) . . . . ?
C152 C153 C158 C159 -2.5(8) . . . . ?
C150 C151 C159 C160 -6.5(10) . . . . ?
C152 C151 C159 C160 174.9(6) . . . . ?
C150 C151 C159 C158 173.8(6) . . . . ?
C152 C151 C159 C158 -4.7(7) . . . . ?
C157 C158 C159 C160 5.6(12) . . . . ?
C153 C158 C159 C160 -175.1(6) . . . . ?
C157 C158 C159 C151 -174.8(8) . . . . ?
C153 C158 C159 C151 4.5(8) . . . . ?
C151 C159 C160 C162 0.9(10) . . . . ?
C158 C159 C160 C162 -179.5(6) . . . . ?
C151 C159 C160 C161 -178.6(6) . . . . ?
C158 C159 C160 C161 1.0(10) . . . . ?
C126 N11 C163 C164 96.1(4) . . . . ?
C122 N11 C163 C164 -53.8(6) . . . . ?
N11 C163 C164 C165 -42.0(6) . . . . ?
N11 C163 C164 C169 -178.0(13) . . . . ?
N11 C163 C164 C265 174(2) . . . . ?
N11 C163 C164 C269 -74.0(6) . . . . ?
C163 C164 C165 C166 -71.3(7) . . . . ?
C169 C164 C165 C166 62.7(14) . . . . ?
C164 C165 C166 C167 158.9(10) . . . . ?
C165 C166 C167 C168 -175.8(12) . . . . ?
C165 C164 C169 C170 58(3) . . . . ?
C163 C164 C169 C170 -166(2) . . . . ?
C164 C169 C170 C171 178(2) . . . . ?
C169 C170 C171 C172 -172(2) . . . . ?
C170 C171 C172 C173 170(2) . . . . ?
C171 C172 C173 C174 -175(2) . . . . ?
C145 N12 C175 C176 103.6(5) . . . . ?
C123 N12 C175 C176 -75.1(6) . . . . ?
N12 C175 C176 C277 -59(4) . . . . ?
N12 C175 C176 C181 -61(3) . . . . ?
N12 C175 C176 C281 176(2) . . . . ?
N12 C175 C176 C177 169.2(17) . . . . ?
C175 C176 C177 C178 75(4) . . . . ?
C181 C176 C177 C178 -55(6) . . . . ?
C176 C177 C178 C179 -176(4) . . . . ?
C177 C178 C179 C180 89(5) . . . . ?
C175 C176 C181 C182 178(4) . . . . ?
C177 C176 C181 C182 -55(7) . . . . ?
C176 C181 C182 C183 -168(5) . . . . ?
C181 C182 C183 C184 172(6) . . . . ?
C182 C183 C184 C185 -168(5) . . . . ?
C183 C184 C185 C186 -179(4) . . . . ?
C128 C129 C187 C288 88(3) . . . . ?
C130 C129 C187 C288 -91(3) . . . . ?
C128 C129 C187 C188 96(2) . . . . ?
C130 C129 C187 C188 -84(2) . . . . ?
C129 C187 C188 C189 177(2) . . . . ?
C187 C188 C189 C190 179(3) . . . . ?
C188 C189 C190 C191 85(4) . . . . ?
C189 C190 C191 C192 160(3) . . . . ?
C190 C191 C192 C193 -134(5) . . . . ?
C191 C192 C193 C194 179(3) . . . . ?
C192 C193 C194 C195 -101(4) . . . . ?
C193 C194 C195 C196 177(4) . . . . ?
C194 C195 C196 C197 171(4) . . . . ?
C147 C148 C198 C199 82.0(6) . . . . ?
C149 C148 C198 C199 -91.5(7) . . . . ?
C148 C198 C199 C300 174.4(6) . . . . ?
C163 C164 C265 C266 -166(3) . . . . ?
C269 C164 C265 C266 84(4) . . . . ?
C164 C265 C266 C267 -177(4) . . . . ?
C265 C266 C267 C268 165(4) . . . . ?
C163 C164 C269 C270 98.6(10) . . . . ?
C265 C164 C269 C270 -151.1(19) . . . . ?
C164 C269 C270 C271 -172.1(18) . . . . ?
C269 C270 C271 C272 -180(2) . . . . ?
C270 C271 C272 C273 -163(3) . . . . ?
C271 C272 C273 C274 -144(4) . . . . ?
C175 C176 C277 C278 174(6) . . . . ?
C281 C176 C277 C278 -64(9) . . . . ?
C176 C277 C278 C279 -170(7) . . . . ?
C277 C278 C279 C280 -180(7) . . . . ?
C175 C176 C281 C282 53(6) . . . . ?
C277 C176 C281 C282 -69(7) . . . . ?
C176 C281 C282 C283 -179(5) . . . . ?
C281 C282 C283 C284 72(6) . . . . ?
C282 C283 C284 C285 163(7) . . . . ?
C283 C284 C285 C286 -155(5) . . . . ?
C129 C187 C288 C289 53(6) . . . . ?
C187 C288 C289 C290 -174(4) . . . . ?
C288 C289 C290 C291 -57(5) . . . . ?
C289 C290 C291 C292 -160(4) . . . . ?
C290 C291 C292 C293 140(5) . . . . ?
C291 C292 C293 C294 -178(4) . . . . ?
C292 C293 C294 C295 -160(5) . . . . ?
C293 C294 C295 C296 161(5) . . . . ?
C294 C295 C296 C297 165(5) . . . . ?
C198 C199 C300 C301 -173.8(7) . . . . ?
C199 C300 C301 C302 -66.4(10) . . . . ?
C300 C301 C302 C303 -175.3(9) . . . . ?
C301 C302 C303 C304 -179.0(14) . . . . ?
C302 C303 C304 C305 -171.7(16) . . . . ?
C303 C304 C305 C306 -177.1(19) . . . . ?
C304 C305 C306 C307 177(2) . . . . ?
C305 C306 C307 C308 -176.1(19) . . . . ?
